data_1574747
loop_
_publ_author_name
'Gratious, Saniya'
'Li, Bo'
'Mondal, Dipanjana'
'Kumar, Alok'
'Varghese, Dayona Aleyamma'
'Thomas, Jibin'
'Jiang, De-en'
'Kamble, Vinayak'
'Mandal, Sukhendu'

_publ_section_title
;
 Identifying the superatomic AuCu56 nanocluster through a ligand-exchange
 coupled metal-exchange induced transformation
;
_journal_issue 26
_journal_name_full 'Chemical Science'
_journal_page_first 11849
_journal_page_last 11857
_journal_paper_doi 10.1039/D5SC02515J
_journal_volume 16
_journal_year 2025
_chemical_formula_moiety 'C320 H480 Au1 Cu55.999 O36 S44'
_chemical_formula_sum 'C320 H480 Au Cu56 O36 S44'
_chemical_formula_weight 10068.86
_space_group_crystal_system cubic
_space_group_IT_number 205
_space_group_name_Hall '-P 2ac 2ab 3'
_space_group_name_H-M_alt 'P a -3'
_atom_sites_solution_hydrogens geom
_audit_creation_date 2025-02-25
_audit_creation_method
;
Olex2 1.3
(compiled 2020.11.12 svn.r5f609507 for OlexSys, GUI svn.r6408)
;
_audit_update_record
;
2025-02-25 deposited with the CCDC.	2025-05-28 downloaded from the CCDC.
;
_cell_angle_alpha 90
_cell_angle_beta 90
_cell_angle_gamma 90
_cell_formula_units_Z 4
_cell_length_a 33.3470(4)
_cell_length_b 33.3470(4)
_cell_length_c 33.3470(4)
_cell_measurement_reflns_used 15376
_cell_measurement_temperature 100.0
_cell_measurement_theta_max 28.291
_cell_measurement_theta_min 1.832
_cell_volume 37082.6(8)
_computing_molecular_graphics 'Olex2 1.3 (Dolomanov et al., 2009)'
_computing_publication_material 'Olex2 1.3 (Dolomanov et al., 2009)'
_computing_structure_refinement 'SHELXL 2018/3 (Sheldrick, 2015)'
_computing_structure_solution 'SHELXT 2018/2 (Sheldrick, 2018)'
_diffrn_ambient_temperature 100.0
_diffrn_measured_fraction_theta_full 1.000
_diffrn_measured_fraction_theta_max 1.000
_diffrn_measurement_device_type Four-circle
_diffrn_radiation_type MoK\a
_diffrn_radiation_wavelength 0.71073
_diffrn_reflns_av_R_equivalents 0.0868
_diffrn_reflns_av_unetI/netI 0.0428
_diffrn_reflns_Laue_measured_fraction_full 1.000
_diffrn_reflns_Laue_measured_fraction_max 1.000
_diffrn_reflns_limit_h_max 44
_diffrn_reflns_limit_h_min -44
_diffrn_reflns_limit_k_max 42
_diffrn_reflns_limit_k_min -40
_diffrn_reflns_limit_l_max 44
_diffrn_reflns_limit_l_min -44
_diffrn_reflns_number 226357
_diffrn_reflns_point_group_measured_fraction_full 1.000
_diffrn_reflns_point_group_measured_fraction_max 1.000
_diffrn_reflns_theta_full 25.242
_diffrn_reflns_theta_max 28.291
_diffrn_reflns_theta_min 1.832
_exptl_absorpt_coefficient_mu 3.831
_exptl_absorpt_correction_T_max 0.7457
_exptl_absorpt_correction_T_min 0.6452
_exptl_absorpt_correction_type multi-scan
_exptl_absorpt_process_details
;
SADABS-2016/2 (Bruker,2016/2) was used for absorption correction.
wR2(int) was 0.0668 before and 0.0588 after correction.
The Ratio of minimum to maximum transmission is 0.8652.
The \l/2 correction factor is Not present.
;
_exptl_crystal_colour 'clear light black'
_exptl_crystal_colour_lustre clear
_exptl_crystal_colour_modifier light
_exptl_crystal_colour_primary black
_exptl_crystal_density_diffrn 1.804
_exptl_crystal_description block
_exptl_crystal_F_000 20380
_exptl_crystal_size_max 0.16
_exptl_crystal_size_mid 0.15
_exptl_crystal_size_min 0.13
_refine_diff_density_max 1.006
_refine_diff_density_min -0.679
_refine_diff_density_rms 0.137
_refine_ls_extinction_method none
_refine_ls_goodness_of_fit_ref 1.055
_refine_ls_hydrogen_treatment constr
_refine_ls_matrix_type full
_refine_ls_number_parameters 1342
_refine_ls_number_reflns 15376
_refine_ls_number_restraints 2070
_refine_ls_restrained_S_all 1.018
_refine_ls_R_factor_all 0.1212
_refine_ls_R_factor_gt 0.0825
_refine_ls_shift/su_max 0.007
_refine_ls_shift/su_mean 0.000
_refine_ls_structure_factor_coef Fsqd
_refine_ls_weighting_details 'w=1/[\s^2^(Fo^2^)+(0.0610P)^2^+411.2463P] where P=(Fo^2^+2Fc^2^)/3'
_refine_ls_weighting_scheme calc
_refine_ls_wR_factor_gt 0.1909
_refine_ls_wR_factor_ref 0.2206
_reflns_Friedel_coverage 0.000
_reflns_number_gt 10575
_reflns_number_total 15376
_reflns_threshold_expression 'I > 2\s(I)'
_cod_data_source_file d5sc02515j2.cif
_cod_data_source_block 0078_150424_sg53b
_cod_depositor_comments 'Adding full bibliography for 1574747.cif.'
_cod_original_cell_volume 37082.6(13)
_cod_database_code 1574747
_shelx_shelxl_version_number 2018/3
_shelx_space_group_comment
;
The symmetry employed for this shelxl refinement is uniquely defined
by the following loop, which should always be used as a source of
symmetry information in preference to the above space-group names.
They are only intended as comments.
;
_shelx_estimated_absorpt_t_max 0.636
_shelx_estimated_absorpt_t_min 0.579
_olex2_refinement_description
;
1. Fixed Uiso
 At 1.2 times of:
  All C(H) groups, All C(H,H) groups
2. Restrained distances
 C01F-C00Z
 2.5 with sigma of 0.001
 C02E-C026 = C026-C012 = C028-C012 = C21-C02E = C21-C021 = C028-C021 = C021-
 C01V = C01S-C012 = C01S-C01R = C02E-C024 = C01V-C01R = C024-C01R
 1.55 with sigma of 0.001
 C1E-C1D = C1F-C1E = C21A-C1F = C1D-C01W = C1C-C01W = C21A-C1C = C26-C1C = C1H-
 C1D = C1H-C012 = C1G-C1F = C1G-C012 = C26-C012
 1.55 with sigma of 0.001
 C02E-C01R
 2.5 with sigma of 0.001
 C01R-C021
 2.5 with sigma of 0.001
 C1G-C1E
 2.5 with sigma of 0.001
 C1E-C1H
 2.5 with sigma of 0.001
 C01K-C01O
 2.5 with sigma of 0.001
 C025-C010 = C027-C010 = C01I-C010 = C01U-C01I = C1-C027 = C025-C01D = C4-C01U
 = C01U-C01C = C1-C01C = C62-C1 = C62-C01D = C4-C01D
 1.55 with sigma of 0.001
 C01Q-C015 = C14-C015 = C14-C10 = C02F-C015 = C16-C02F = C20-C16 = C20-C10 =
 C02G-C01Q = C17-C02G
 1.55 with sigma of 0.001
 C01V-C21
 2.5 with sigma of 0.001
 C01J-C01F
 2.5 with sigma of 0.001
 C024-C01V
 2.5 with sigma of 0.001
 C02F-C01Q
 2.5 with sigma of 0.001
 C021-C02E
 2.5 with sigma of 0.001
 C023-C01Z
 1.55 with sigma of 0.001
 C21-C024
 2.5 with sigma of 0.001
 C02A-C01K
 2.5 with sigma of 0.001
 C01Q-C11
 2.5 with sigma of 0.001
 C01Z-C00Z
 2.5 with sigma of 0.001
 C01J-C01Z
 2.5 with sigma of 0.001
 C023-C02A
 2.5 with sigma of 0.001
 C01K-C023
 2.5 with sigma of 0.001
 C00Z-C01J
 2.5 with sigma of 0.001
 C2-C25
 2.5 with sigma of 0.001
 C17-C10
 1.55 with sigma of 0.001
 C11-C16
 1.55 with sigma of 0.001
 C11-C02G
 1.55 with sigma of 0.001
 C015-C02G
 2.5 with sigma of 0.001
 C16-C015
 2.5 with sigma of 0.001
 C11-C02F
 2.5 with sigma of 0.001
 C02G-C16
 2.5 with sigma of 0.001
 C14-C02F
 2.5 with sigma of 0.001
 C10-C015
 2.5 with sigma of 0.001
 C16-C10
 2.5 with sigma of 0.001
 C20-C14
 2.5 with sigma of 0.001
 C015-C10
 2.5 with sigma of 0.001
 C02F-C20
 2.5 with sigma of 0.001
 C24-C01X
 2.5 with sigma of 0.001
 C01X-C01T
 2.5 with sigma of 0.001
 C01T-C24
 2.5 with sigma of 0.001
 C2-C01T
 1.55 with sigma of 0.001
 C62A-C01E
 1.55 with sigma of 0.001
 C19-C015 = C14A-C015 = C15-C015
 1.55 with sigma of 0.001
 C17A-C02H = C17A-C10A = C20A-C10A = C20A-C16A = C16A-C11A = C11A-C02H
 1.55 with sigma of 0.001
 C11A-C15
 2.5 with sigma of 0.001
 C19-C11A
 2.5 with sigma of 0.001
 C16A-C015
 2.5 with sigma of 0.001
 C16A-C02H
 2.5 with sigma of 0.001
 C15-C19
 2.5 with sigma of 0.001
 C02H-C015
 2.5 with sigma of 0.001
 C15-C10A
 2.94 with sigma of 0.001
 C6A-C00Z = C02B-C00Z = C02B-C01{ = C01L-C00Z = C23-C01L = C1B-C01{ = C01P-
 C01G = C6A-C01G = C7A-C01{ = C23-C01P = C7A-C01G = C23-C1B
 1.55 with sigma of 0.001
 C02B-C7A
 2.5 with sigma of 0.001
 C00Z-C01{
 2.5 with sigma of 0.001
 C6A-C02B
 2.5 with sigma of 0.001
 C01{-C01G
 2.5 with sigma of 0.001
 C7A-C6A
 2.5 with sigma of 0.001
 C01G-C00Z
 2.5 with sigma of 0.001
 C01W-C26
 2.5 with sigma of 0.001
 C1D-C1C
 2.5 with sigma of 0.001
 C1H-C01W
 2.5 with sigma of 0.001
 C012-C1D
 2.5 with sigma of 0.001
 C26-C1H
 2.5 with sigma of 0.001
 C1C-C012
 2.5 with sigma of 0.001
 C012-C1F
 2.5 with sigma of 0.001
 C1H-C1G
 2.5 with sigma of 0.001
 C1D-C012
 2.5 with sigma of 0.001
 C1F-C1D
 2.5 with sigma of 0.001
 C3A-C25A = C3A-C22A = C25A-C24A = C2A-C24A = C2A-C18A = C2A-C1I = C5-C27 = C5-
 C01Y = C25A-C01Y = C27-C22A = C22A-C18A = C5-C1I
 1.55 with sigma of 0.001
 C2A-C22A
 2.5 with sigma of 0.001
 C5-C2A
 2.5 with sigma of 0.001
 C18A-C27
 2.5 with sigma of 0.001
 C1I-C18A
 2.5 with sigma of 0.001
 C27-C1I
 2.5 with sigma of 0.001
 C5-C25A
 2.5 with sigma of 0.001
 C27-C01Y
 2.5 with sigma of 0.001
 C22A-C5
 2.5 with sigma of 0.001
 C25A-C22A
 2.5 with sigma of 0.001
 C3A-C27
 2.5 with sigma of 0.001
 C01Y-C3A
 2.5 with sigma of 0.001
3. Uiso/Uaniso restraints and constraints
S6 \\sim C012 \\sim C01R \\sim C01S \\sim C01V \\sim C021 \\sim C024 \\sim C026
\\sim C028 \\sim C02E \\sim C21 \\sim C26 \\sim C1C \\sim C01W \\sim C1D \\sim
C1E \\sim C21A \\sim C1F \\sim C1G \\sim C1H: within 2A with sigma of 0.004 and
sigma for terminal atoms of 0.008 within 2A
Cu7 \\sim Cu8 \\sim Cu5B: within 2A with sigma of 0.004 and sigma for terminal
atoms of 0.008 within 2A
Cu1A \\sim Cu1B: within 2A with sigma of 0.004 and sigma for terminal atoms of
0.008 within 2A
S3 \\sim O00W \\sim C00Z \\sim O016 \\sim C01J \\sim C01K \\sim C01Z \\sim C023
\\sim C02A \\sim O37 \\sim O00X \\sim O2 \\sim C6 \\sim C7 \\sim O37A \\sim
C01F \\sim C01O: within 2A with sigma of 0.004 and sigma for terminal atoms of
0.008 within 2A
Cu2A \\sim Cu2 \\sim Cu2B: within 2A with sigma of 0.004 and sigma for terminal
atoms of 0.008 within 2A
S1 \\sim C \\sim C00Y \\sim C00X \\sim C011: within 2A with sigma of 0.004 and
sigma for terminal atoms of 0.008 within 2A
Cu1A \\sim Cu1 \\sim Cu1B: within 2A with sigma of 0.004 and sigma for terminal
atoms of 0.008 within 2A
Cu3A \\sim Cu3: within 2A with sigma of 0.004 and sigma for terminal atoms of
0.008 within 2A
S4 \\sim C010 \\sim C01C \\sim C01D \\sim C01I \\sim C01U \\sim C025 \\sim C027
\\sim C1 \\sim C4 \\sim C62 \\sim C8 \\sim C0 \\sim C1A \\sim C9 \\sim C12
\\sim C62A \\sim C4A \\sim C01E \\sim C13: within 2A with sigma of 0.004 and
sigma for terminal atoms of 0.008 within 2A
C015 \\sim C01Q \\sim C02F \\sim C02G \\sim C10 \\sim C11 \\sim C14 \\sim C16
\\sim C20 \\sim C17 \\sim C14A \\sim C15 \\sim C17A \\sim C10A \\sim C20A \\sim
C11A \\sim C02H \\sim C19 \\sim C16A \\sim S8 \\sim O017 \\sim O018 \\sim O01H
\\sim O0 \\sim O01I \\sim O1: within 2A with sigma of 0.004 and sigma for
terminal atoms of 0.008 within 2A
C00Z \\sim C01F \\sim C01J \\sim C01K \\sim C01O \\sim C01Z \\sim C023 \\sim
C02A \\sim C6 \\sim C7 \\sim C01L \\sim C23 \\sim C1B \\sim C01{ \\sim C02B
\\sim C7A \\sim C01G \\sim C6A \\sim C01P \\sim S3 \\sim O00W \\sim O016 \\sim
O37A \\sim O2 \\sim O37 \\sim O00X: within 2A with sigma of 0.004 and sigma for
terminal atoms of 0.008 within 2A
S5 \\sim C019 \\sim C01T \\sim C01X \\sim C2 \\sim C24 \\sim C25 \\sim C18
\\sim C3 \\sim C22 \\sim C5 \\sim C27 \\sim C01Y \\sim C1I \\sim C25A \\sim C3A
\\sim C22A \\sim C18A \\sim C2A \\sim C24A: within 2A with sigma of 0.004 and
sigma for terminal atoms of 0.008 within 2A
Cu10 \\sim Cu11: within 2A with sigma of 0.004 and sigma for terminal atoms of
0.008 within 2A
Cu11 \\sim Cu10: within 2A with sigma of 0.004 and sigma for terminal atoms of
0.008 within 2A
Cu13 \\sim Cu20 \\sim Cu17 \\sim Cu21 \\sim Cu16: within 2A with sigma of 0.004
and sigma for terminal atoms of 0.008 within 2A
Cu15 \\sim Cu18 \\sim Cu12 \\sim Cu21: within 2A with sigma of 0.004 and sigma
for terminal atoms of 0.008 within 2A
4. Others
 1*[Sof(Cu2B)]+1*[Sof(Cu2A)]+1*[Sof(Cu2)]=1 with esd of 0
 1*[Sof(Cu5B)]+1*[Sof(Cu5)]+1*[Sof(Cu5A)]=1 with esd of 0
 1*[Sof(Cu1B)]+1*[Sof(Cu1A)]+1*[Sof(Cu1)]=1 with esd of 0
 1*[Sof(Cu16)]+1*[Sof(Cu20)]+1*[Sof(Cu21)]+1*[Sof(Cu17)]+1*[Sof(Cu13)]=1 with
 esd of 0
 1*[Sof(Cu14)]+1*[Sof(Cu12)]+1*[Sof(Cu18)]+1*[Sof(Cu15)]=1 with esd of 0
 Sof(Cu4A)=1-FVAR(1)
 Sof(Cu4)=FVAR(1)
 Sof(Cu6)=1-FVAR(5)
 Sof(Cu6A)=FVAR(5)
 Sof(Cu3)=1-FVAR(6)
 Sof(Cu3A)=FVAR(6)
 Sof(O0)=Sof(O01I)=Sof(O1)=1-FVAR(13)
 Sof(O017)=Sof(O018)=Sof(O01H)=FVAR(13)
 Sof(O00X)=Sof(O37A)=Sof(O2)=1-FVAR(14)
 Sof(O00W)=Sof(O016)=Sof(O37)=FVAR(14)
 Sof(C8)=Sof(H8A)=Sof(H8B)=Sof(C0)=Sof(H0A)=Sof(H0B)=Sof(C1A)=Sof(H1A)=Sof(C9)=
 Sof(H9A)=Sof(H9B)=Sof(C12)=Sof(H12)=Sof(C62A)=Sof(H62C)=Sof(H62D)=Sof(C4A)=
 Sof(H4AA)=Sof(H4AB)=Sof(C01E)=Sof(H3)=Sof(C13)=Sof(H13A)=Sof(H13B)=1-FVAR(15)
 Sof(C01C)=Sof(H01E)=Sof(H01F)=Sof(C01D)=Sof(H01G)=Sof(C01I)=Sof(H01I)=
 Sof(H01J)=Sof(C01U)=Sof(H01W)=Sof(C025)=Sof(H02E)=Sof(H02F)=Sof(C027)=
 Sof(H02I)=Sof(H02J)=Sof(C1)=Sof(H1)=Sof(C4)=Sof(H4A)=Sof(H4B)=Sof(C62)=
 Sof(H62A)=Sof(H62B)=FVAR(15)
 Sof(C14A)=Sof(H14C)=Sof(H14D)=Sof(C15)=Sof(H15A)=Sof(H15B)=Sof(C17A)=
 Sof(H17C)=Sof(H17D)=Sof(C10A)=Sof(H10A)=Sof(C20A)=Sof(H20C)=Sof(H20D)=
 Sof(C11A)=Sof(H11C)=Sof(H11D)=Sof(C02H)=Sof(H02S)=Sof(C19)=Sof(H19A)=Sof(H19B)=
 Sof(C16A)=Sof(H16A)=1-FVAR(16)
 Sof(C01Q)=Sof(H01P)=Sof(H01Q)=Sof(C02F)=Sof(H02P)=Sof(H02Q)=Sof(C02G)=
 Sof(H02R)=Sof(C10)=Sof(H10)=Sof(C11)=Sof(H11A)=Sof(H11B)=Sof(C14)=Sof(H14A)=
 Sof(H14B)=Sof(C16)=Sof(H16)=Sof(C20)=Sof(H20A)=Sof(H20B)=Sof(C17)=Sof(H17A)=
 Sof(H17B)=FVAR(16)
 Sof(C01L)=Sof(H4)=Sof(HA)=Sof(C23)=Sof(H23)=Sof(C1B)=Sof(H1BA)=Sof(H1BB)=
 Sof(C01{)=Sof(H01{)=Sof(C02B)=Sof(H02T)=Sof(H02U)=Sof(C7A)=Sof(H7AA)=Sof(H7AB)=
 Sof(C01G)=Sof(H5)=Sof(C6A)=Sof(H6AA)=Sof(H6AB)=Sof(C01P)=Sof(H6)=Sof(HB)=1-
 FVAR(17)
 Sof(C01F)=Sof(H01H)=Sof(C01J)=Sof(H01K)=Sof(C01K)=Sof(H01L)=Sof(H01M)=
 Sof(C01O)=Sof(H01N)=Sof(H01O)=Sof(C01Z)=Sof(H01)=Sof(C023)=Sof(H02A)=Sof(H02B)=
 Sof(C02A)=Sof(H02M)=Sof(H02N)=Sof(C6)=Sof(H6A)=Sof(H6B)=Sof(C7)=Sof(H7A)=
 Sof(H7B)=FVAR(17)
 Sof(C26)=Sof(H26A)=Sof(H26B)=Sof(C1C)=Sof(H1C)=Sof(C01W)=Sof(H7)=Sof(HC)=
 Sof(C1D)=Sof(H1D)=Sof(C1E)=Sof(H1EA)=Sof(H1EB)=Sof(C21A)=Sof(H21C)=Sof(H21D)=
 Sof(C1F)=Sof(H1F)=Sof(C1G)=Sof(H1GA)=Sof(H1GB)=Sof(C1H)=Sof(H1HA)=Sof(H1HB)=1-
 FVAR(18)
 Sof(C01R)=Sof(H01R)=Sof(C01S)=Sof(H01S)=Sof(H01T)=Sof(C01V)=Sof(H01X)=
 Sof(H01Y)=Sof(C021)=Sof(H021)=Sof(C024)=Sof(H02C)=Sof(H02D)=Sof(C026)=
 Sof(H02G)=Sof(H02H)=Sof(C028)=Sof(H02K)=Sof(H02L)=Sof(C02E)=Sof(H02O)=Sof(C21)=
 Sof(H21A)=Sof(H21B)=FVAR(18)
 Sof(C27)=Sof(H27A)=Sof(H27B)=Sof(C01Y)=Sof(H8)=Sof(HD)=Sof(C1I)=Sof(H1IA)=
 Sof(H1IB)=Sof(C25A)=Sof(H25A)=Sof(C3A)=Sof(H3AA)=Sof(H3AB)=Sof(C22A)=Sof(H22A)=
 Sof(C18A)=Sof(H18C)=Sof(H18D)=Sof(C2A)=Sof(H2A)=Sof(C24A)=Sof(H24C)=Sof(H24D)=
 1-FVAR(19)
 Sof(C019)=Sof(H01C)=Sof(H01D)=Sof(C01T)=Sof(H01U)=Sof(H01V)=Sof(C01X)=
 Sof(H01Z)=Sof(H)=Sof(C2)=Sof(H2)=Sof(C24)=Sof(H24A)=Sof(H24B)=Sof(C25)=
 Sof(H25)=Sof(C18)=Sof(H18A)=Sof(H18B)=Sof(C3)=Sof(H3A)=Sof(H3B)=Sof(C22)=
 Sof(H22)=FVAR(19)
 Fixed Sof: Cu8(0.3333) Cu7(0.3333) Cu9(0.3333) Cu10(0.16667) Cu11(0.1667)
 Fixed X: C1E(0.38992)
 Fixed Y: C1E(0.79127)
 Fixed Z: C1E(0.56754)
5.a Ternary CH refined with riding coordinates:
 C00X(H00X), C01D(H01G), C01F(H01H), C01J(H01K), C01R(H01R), C01U(H01W),
 C01Z(H01), C021(H021), C02E(H02O), C02G(H02R), C10(H10), C16(H16), C1(H1),
 C2(H2), C25(H25), C22(H22), C1A(H1A), C12(H12), C01E(H3), C10A(H10A),
 C02H(H02S), C16A(H16A), C23(H23), C01{(H01{), C01G(H5), C1C(H1C), C1D(H1D),
 C1F(H1F), C25A(H25A), C22A(H22A), C2A(H2A)
5.b Secondary CH2 refined with riding coordinates:
 C00Y(H00A,H00B), C011(H01A,H01B), C019(H01C,H01D), C01C(H01E,H01F), C01I(H01I,
 H01J), C01K(H01L,H01M), C01O(H01N,H01O), C01Q(H01P,H01Q), C01S(H01S,H01T),
 C01T(H01U,H01V), C01V(H01X,H01Y), C01X(H01Z,H), C023(H02A,H02B), C024(H02C,
 H02D), C025(H02E,H02F), C026(H02G,H02H), C027(H02I,H02J), C028(H02K,H02L),
 C02A(H02M,H02N), C02F(H02P,H02Q), C11(H11A,H11B), C14(H14A,H14B), C20(H20A,
 H20B), C17(H17A,H17B), C21(H21A,H21B), C24(H24A,H24B), C18(H18A,H18B), C3(H3A,
 H3B), C4(H4A,H4B), C62(H62A,H62B), C6(H6A,H6B), C7(H7A,H7B), C8(H8A,H8B),
 C0(H0A,H0B), C9(H9A,H9B), C62A(H62C,H62D), C4A(H4AA,H4AB), C13(H13A,H13B),
 C14A(H14C,H14D), C15(H15A,H15B), C17A(H17C,H17D), C20A(H20C,H20D), C11A(H11C,
 H11D), C19(H19A,H19B), C01L(H4,HA), C1B(H1BA,H1BB), C02B(H02T,H02U), C7A(H7AA,
 H7AB), C6A(H6AA,H6AB), C01P(H6,HB), C26(H26A,H26B), C01W(H7,HC), C1E(H1EA,
 H1EB), C21A(H21C,H21D), C1G(H1GA,H1GB), C1H(H1HA,H1HB), C27(H27A,H27B),
 C01Y(H8,HD), C1I(H1IA,H1IB), C3A(H3AA,H3AB), C18A(H18C,H18D), C24A(H24C,H24D)
;
_smtbx_masks_void_probe_radius 1.2
_smtbx_masks_void_truncation_radius 1.2
_olex2_submission_special_instructions 'No special instructions were received'

loop_
_space_group_symop_operation_xyz
'x, y, z'
'z, x, y'
'y, z, x'
'-y+1/2, -z, x+1/2'
'z+1/2, -x+1/2, -y'
'-y, z+1/2, -x+1/2'
'-z+1/2, -x, y+1/2'
'-z, x+1/2, -y+1/2'
'y+1/2, -z+1/2, -x'
'-x+1/2, -y, z+1/2'
'x+1/2, -y+1/2, -z'
'-x, y+1/2, -z+1/2'
'-x, -y, -z'
'-z, -x, -y'
'-y, -z, -x'
'y-1/2, z, -x-1/2'
'-z-1/2, x-1/2, y'
'y, -z-1/2, x-1/2'
'z-1/2, x, -y-1/2'
'z, -x-1/2, y-1/2'
'-y-1/2, z-1/2, x'
'x-1/2, y, -z-1/2'
'-x-1/2, y-1/2, z'
'x, -y-1/2, z-1/2'

loop_
_atom_site_label
_atom_site_type_symbol
_atom_site_fract_x
_atom_site_fract_y
_atom_site_fract_z
_atom_site_U_iso_or_equiv
_atom_site_adp_type
_atom_site_occupancy
_atom_site_site_symmetry_order
_atom_site_calc_flag
_atom_site_refinement_flags_posn
_atom_site_refinement_flags_adp
_atom_site_refinement_flags_occupancy
_atom_site_disorder_assembly
_atom_site_disorder_group
Au1 Au 0.500000 0.500000 0.500000 0.02590(13) Uani 1 6 d S T P . .
Cu3 Cu 0.45466(5) 0.45357(5) 0.65616(5) 0.0515(5) Uani 0.728(4) 1 d . U P . 1
S1 S 0.60697(5) 0.60697(5) 0.60697(5) 0.0374(6) Uani 1 3 d S TU P . .
S4 S 0.42285(6) 0.51524(6) 0.66687(6) 0.0397(4) Uani 1 1 d . U . . .
S6 S 0.42375(6) 0.66568(6) 0.51686(6) 0.0420(4) Uani 1 1 d . U . . .
S12 S 0.41560(6) 0.55644(7) 0.55716(7) 0.0533(5) Uani 1 1 d . . . . .
S3 S 0.54929(7) 0.54848(7) 0.71676(6) 0.0525(5) Uani 1 1 d . U . . .
S8 S 0.33672(7) 0.61301(8) 0.61391(7) 0.0600(6) Uani 1 1 d . U . . .
C C 0.63924(19) 0.63924(19) 0.63924(19) 0.0367(15) Uani 1 3 d S TU P . .
O00W O 0.5664(4) 0.5805(4) 0.6927(4) 0.0515(17) Uani 0.563(10) 1 d . U P . 1
C00X C 0.6897(2) 0.6399(2) 0.6946(2) 0.0447(13) Uani 1 1 d . U . . .
H00X H 0.705242 0.622680 0.713688 0.054 Uiso 1 1 calc R U . . .
C00Y C 0.6630(2) 0.6128(2) 0.6678(2) 0.0401(13) Uani 1 1 d . U . . .
H00A H 0.679908 0.593900 0.652430 0.048 Uiso 1 1 calc R U . . .
H00B H 0.644398 0.597006 0.684774 0.048 Uiso 1 1 calc R U . . .
C00Z C 0.5618(2) 0.5592(2) 0.76854(15) 0.0592(12) Uani 1 1 d D U . . .
C010 C 0.4009(2) 0.5230(2) 0.7172(2) 0.0524(11) Uani 1 1 d D U . . .
C011 C 0.6630(3) 0.6687(3) 0.7184(2) 0.0488(16) Uani 1 1 d . U . . .
H01A H 0.644154 0.653209 0.735436 0.059 Uiso 1 1 calc R U . . .
H01B H 0.679693 0.685642 0.736151 0.059 Uiso 1 1 calc R U . . .
C012 C 0.40221(19) 0.71603(11) 0.52320(18) 0.0627(12) Uani 1 1 d D U . . .
C015 C 0.30075(16) 0.64017(17) 0.64389(17) 0.0724(13) Uani 1 1 d D U . . .
O016 O 0.5696(4) 0.5078(3) 0.7078(3) 0.0572(18) Uani 0.563(10) 1 d . U P . 1
O017 O 0.3158(3) 0.5850(4) 0.5910(3) 0.0661(16) Uani 0.599(7) 1 d . U P . 1
O018 O 0.3632(3) 0.5932(3) 0.6435(3) 0.0625(15) Uani 0.599(7) 1 d . U P . 1
C019 C 0.4299(4) 0.6701(4) 0.6759(4) 0.0606(14) Uani 0.722(6) 1 d . U P A 1
H01C H 0.418422 0.644030 0.684314 0.073 Uiso 0.722(6) 1 calc R U P A 1
H01D H 0.415851 0.678795 0.651173 0.073 Uiso 0.722(6) 1 calc R U P A 1
C01C C 0.3592(3) 0.4917(4) 0.7895(3) 0.0600(14) Uani 0.732(6) 1 d D U P B 1
H01E H 0.355739 0.463366 0.781309 0.072 Uiso 0.732(6) 1 calc R U P B 1
H01F H 0.347355 0.495004 0.816461 0.072 Uiso 0.732(6) 1 calc R U P B 1
C01D C 0.3881(3) 0.5741(4) 0.7734(3) 0.0602(14) Uani 0.732(6) 1 d D U P B 1
H01G H 0.391712 0.602799 0.781400 0.072 Uiso 0.732(6) 1 calc R U P B 1
C01F C 0.5576(3) 0.6091(3) 0.8243(3) 0.0647(14) Uani 0.686(7) 1 d D U P C 1
H01H H 0.546527 0.635838 0.832242 0.078 Uiso 0.686(7) 1 calc R U P C 1
O01H O 0.3611(3) 0.6423(3) 0.5933(3) 0.0636(17) Uani 0.599(7) 1 d . U P . 1
C01I C 0.4221(3) 0.4960(3) 0.7486(2) 0.0559(13) Uani 0.732(6) 1 d D U P B 1
H01I H 0.451069 0.502479 0.748977 0.067 Uiso 0.732(6) 1 calc R U P B 1
H01J H 0.419201 0.467583 0.740562 0.067 Uiso 0.732(6) 1 calc R U P B 1
C01J C 0.61915(19) 0.5671(4) 0.8162(3) 0.0639(14) Uani 0.686(7) 1 d D U P C 1
H01K H 0.648990 0.566721 0.819156 0.077 Uiso 0.686(7) 1 calc R U P C 1
C01K C 0.6079(3) 0.5578(3) 0.7722(2) 0.0620(15) Uani 0.686(7) 1 d D U P C 1
H01L H 0.620163 0.577910 0.754143 0.074 Uiso 0.686(7) 1 calc R U P C 1
H01M H 0.617918 0.530954 0.764602 0.074 Uiso 0.686(7) 1 calc R U P C 1
C01O C 0.6033(5) 0.6081(4) 0.8276(4) 0.0640(16) Uani 0.686(7) 1 d D U P C 1
H01N H 0.615061 0.628662 0.809705 0.077 Uiso 0.686(7) 1 calc R U P C 1
H01O H 0.611416 0.614495 0.855496 0.077 Uiso 0.686(7) 1 calc R U P C 1
C01Q C 0.32466(15) 0.6725(2) 0.6671(2) 0.0759(16) Uani 0.646(6) 1 d D U P D 1
H01P H 0.338096 0.690932 0.648160 0.091 Uiso 0.646(6) 1 calc R U P D 1
H01Q H 0.345406 0.659663 0.684083 0.091 Uiso 0.646(6) 1 calc R U P D 1
C01R C 0.3899(2) 0.7723(2) 0.5739(2) 0.0719(14) Uani 0.729(7) 1 d D U P E 1
H01R H 0.394421 0.780548 0.602335 0.086 Uiso 0.729(7) 1 calc R U P E 1
C01S C 0.4093(4) 0.7307(3) 0.5667(2) 0.0674(15) Uani 0.729(7) 1 d D U P E 1
H01S H 0.397782 0.711001 0.585756 0.081 Uiso 0.729(7) 1 calc R U P E 1
H01T H 0.438526 0.732358 0.571914 0.081 Uiso 0.729(7) 1 calc R U P E 1
C01T C 0.4954(4) 0.6511(2) 0.7052(3) 0.0603(15) Uani 0.722(6) 1 d D U P A 1
H01U H 0.485108 0.625065 0.715023 0.072 Uiso 0.722(6) 1 calc R U P A 1
H01V H 0.523980 0.647839 0.697772 0.072 Uiso 0.722(6) 1 calc R U P A 1
C01U C 0.4046(3) 0.5017(3) 0.7912(3) 0.0583(14) Uani 0.732(6) 1 d D U P B 1
H01W H 0.418514 0.483758 0.810771 0.070 Uiso 0.732(6) 1 calc R U P B 1
C01V C 0.3443(2) 0.7723(2) 0.5649(2) 0.0735(15) Uani 0.729(7) 1 d D U P E 1
H01X H 0.333360 0.799758 0.567723 0.088 Uiso 0.729(7) 1 calc R U P E 1
H01Y H 0.330132 0.754465 0.583846 0.088 Uiso 0.729(7) 1 calc R U P E 1
C01X C 0.4920(4) 0.7035(3) 0.6516(2) 0.0610(15) Uani 0.722(6) 1 d D U P A 1
H01Z H 0.520840 0.697899 0.647152 0.073 Uiso 0.722(6) 1 calc R U P A 1
H H 0.479860 0.712068 0.625932 0.073 Uiso 0.722(6) 1 calc R U P A 1
C01Z C 0.5545(2) 0.5373(4) 0.8399(2) 0.0662(14) Uani 0.686(7) 1 d D U P C 1
H01 H 0.542472 0.517262 0.858609 0.079 Uiso 0.686(7) 1 calc R U P C 1
C021 C 0.3387(2) 0.7572(2) 0.5213(3) 0.0728(15) Uani 0.729(7) 1 d D U P E 1
H021 H 0.309304 0.756194 0.515255 0.087 Uiso 0.729(7) 1 calc R U P E 1
C023 C 0.6008(3) 0.5355(4) 0.8434(2) 0.0659(15) Uani 0.686(7) 1 d D U P C 1
H02A H 0.609011 0.540377 0.871555 0.079 Uiso 0.686(7) 1 calc R U P C 1
H02B H 0.610475 0.508512 0.835520 0.079 Uiso 0.686(7) 1 calc R U P C 1
C024 C 0.4098(2) 0.8033(2) 0.5456(3) 0.0735(15) Uani 0.729(7) 1 d D U P E 1
H02C H 0.397085 0.829912 0.548936 0.088 Uiso 0.729(7) 1 calc R U P E 1
H02D H 0.438737 0.805862 0.551842 0.088 Uiso 0.729(7) 1 calc R U P E 1
C025 C 0.4065(4) 0.5669(2) 0.7313(3) 0.0581(13) Uani 0.732(6) 1 d D U P B 1
H02E H 0.393753 0.585151 0.711769 0.070 Uiso 0.732(6) 1 calc R U P B 1
H02F H 0.435526 0.573197 0.732179 0.070 Uiso 0.732(6) 1 calc R U P B 1
C026 C 0.4229(3) 0.7463(2) 0.4946(4) 0.0698(14) Uani 0.729(7) 1 d D U P E 1
H02G H 0.418806 0.738123 0.466406 0.084 Uiso 0.729(7) 1 calc R U P E 1
H02H H 0.452077 0.747118 0.500047 0.084 Uiso 0.729(7) 1 calc R U P E 1
C027 C 0.3552(2) 0.5144(4) 0.7169(3) 0.0578(13) Uani 0.732(6) 1 d D U P B 1
H02I H 0.350419 0.486778 0.707183 0.069 Uiso 0.732(6) 1 calc R U P B 1
H02J H 0.341800 0.533175 0.698215 0.069 Uiso 0.732(6) 1 calc R U P B 1
C028 C 0.3562(2) 0.7144(3) 0.5172(5) 0.0686(14) Uani 0.729(7) 1 d D U P E 1
H02K H 0.343997 0.696544 0.537655 0.082 Uiso 0.729(7) 1 calc R U P E 1
H02L H 0.349856 0.703388 0.490387 0.082 Uiso 0.729(7) 1 calc R U P E 1
C02A C 0.5446(3) 0.5246(4) 0.7950(3) 0.0646(14) Uani 0.686(7) 1 d D U P C 1
H02M H 0.557648 0.498801 0.788292 0.077 Uiso 0.686(7) 1 calc R U P C 1
H02N H 0.515348 0.521926 0.791060 0.077 Uiso 0.686(7) 1 calc R U P C 1
C02E C 0.4041(2) 0.7882(2) 0.5020(2) 0.0728(14) Uani 0.729(7) 1 d D U P E 1
H02O H 0.417369 0.807757 0.483491 0.087 Uiso 0.729(7) 1 calc R U P E 1
C02F C 0.2710(2) 0.6619(2) 0.61577(14) 0.0771(16) Uani 0.646(6) 1 d D U P D 1
H02P H 0.256394 0.642121 0.599150 0.093 Uiso 0.646(6) 1 calc R U P D 1
H02Q H 0.285697 0.680312 0.597685 0.093 Uiso 0.646(6) 1 calc R U P D 1
C02G C 0.2945(2) 0.6959(2) 0.6937(2) 0.0778(16) Uani 0.646(6) 1 d D U P D 1
H02R H 0.309116 0.715681 0.710820 0.093 Uiso 0.646(6) 1 calc R U P D 1
C10 C 0.2472(2) 0.6343(2) 0.6961(2) 0.0780(15) Uani 0.646(6) 1 d D U P D 1
H10 H 0.232593 0.615921 0.714711 0.094 Uiso 0.646(6) 1 calc R U P D 1
C11 C 0.2652(3) 0.71808(16) 0.6651(3) 0.0785(16) Uani 0.646(6) 1 d D U P D 1
H11A H 0.246846 0.735381 0.680751 0.094 Uiso 0.646(6) 1 calc R U P D 1
H11B H 0.280396 0.735161 0.646163 0.094 Uiso 0.646(6) 1 calc R U P D 1
C14 C 0.2767(2) 0.60990(16) 0.6696(2) 0.0768(16) Uani 0.646(6) 1 d D U P D 1
H14A H 0.295041 0.593991 0.686597 0.092 Uiso 0.646(6) 1 calc R U P D 1
H14B H 0.261606 0.591272 0.652007 0.092 Uiso 0.646(6) 1 calc R U P D 1
C16 C 0.24117(18) 0.6858(2) 0.6420(2) 0.0790(16) Uani 0.646(6) 1 d D U P D 1
H16 H 0.221937 0.699853 0.623754 0.095 Uiso 0.646(6) 1 calc R U P D 1
C20 C 0.21716(15) 0.6554(3) 0.6676(3) 0.0793(17) Uani 0.646(6) 1 d D U P D 1
H20A H 0.203907 0.635435 0.650045 0.095 Uiso 0.646(6) 1 calc R U P D 1
H20B H 0.196274 0.669446 0.683317 0.095 Uiso 0.646(6) 1 calc R U P D 1
C17 C 0.2698(4) 0.6669(4) 0.7203(3) 0.0781(16) Uani 0.646(6) 1 d D U P D 1
H17A H 0.288027 0.653681 0.739617 0.094 Uiso 0.646(6) 1 calc R U P D 1
H17B H 0.250022 0.682684 0.735882 0.094 Uiso 0.646(6) 1 calc R U P D 1
C21 C 0.3586(2) 0.7883(2) 0.4930(2) 0.0745(15) Uani 0.729(7) 1 d D U P E 1
H21A H 0.347187 0.815259 0.497784 0.089 Uiso 0.729(7) 1 calc R U P E 1
H21B H 0.353686 0.780884 0.464648 0.089 Uiso 0.729(7) 1 calc R U P E 1
C1 C 0.3369(4) 0.5192(3) 0.7594(2) 0.0601(14) Uani 0.732(6) 1 d D U P B 1
H1 H 0.307718 0.512441 0.758853 0.072 Uiso 0.732(6) 1 calc R U P B 1
S5 S 0.47942(6) 0.62650(5) 0.62850(6) 0.0386(4) Uani 1 1 d . U . . .
C2 C 0.4907(4) 0.6839(3) 0.7378(3) 0.0633(14) Uani 0.722(6) 1 d D U P A 1
H2 H 0.504737 0.675977 0.763050 0.076 Uiso 0.722(6) 1 calc R U P A 1
C24 C 0.5060(4) 0.7233(2) 0.7226(3) 0.0649(14) Uani 0.722(6) 1 d D U P A 1
H24A H 0.535296 0.721339 0.718476 0.078 Uiso 0.722(6) 1 calc R U P A 1
H24B H 0.500991 0.744149 0.743062 0.078 Uiso 0.722(6) 1 calc R U P A 1
C25 C 0.4865(4) 0.7358(3) 0.6838(3) 0.0640(13) Uani 0.722(6) 1 d D U P A 1
H25 H 0.497859 0.761895 0.674426 0.077 Uiso 0.722(6) 1 calc R U P A 1
C18 C 0.4451(4) 0.6883(4) 0.7449(4) 0.0639(15) Uani 0.722(6) 1 d . U P A 1
H18A H 0.434093 0.662259 0.753857 0.077 Uiso 0.722(6) 1 calc R U P A 1
H18B H 0.440529 0.708080 0.766549 0.077 Uiso 0.722(6) 1 calc R U P A 1
C3 C 0.4415(4) 0.7406(4) 0.6945(4) 0.0643(15) Uani 0.722(6) 1 d . U P A 1
H3A H 0.438512 0.761184 0.715728 0.077 Uiso 0.722(6) 1 calc R U P A 1
H3B H 0.426580 0.749928 0.670577 0.077 Uiso 0.722(6) 1 calc R U P A 1
C22 C 0.4236(5) 0.7013(4) 0.7090(4) 0.0633(13) Uani 0.722(6) 1 d . U P A 1
H22 H 0.394418 0.704555 0.714961 0.076 Uiso 0.722(6) 1 calc R U P A 1
C4 C 0.4096(4) 0.5462(3) 0.8037(3) 0.0598(14) Uani 0.732(6) 1 d D U P B 1
H4A H 0.438471 0.553060 0.804715 0.072 Uiso 0.732(6) 1 calc R U P B 1
H4B H 0.398184 0.550313 0.830789 0.072 Uiso 0.732(6) 1 calc R U P B 1
C62 C 0.3428(3) 0.5636(3) 0.7720(4) 0.0617(14) Uani 0.732(6) 1 d D U P B 1
H62A H 0.330795 0.567946 0.798784 0.074 Uiso 0.732(6) 1 calc R U P B 1
H62B H 0.329058 0.581341 0.752652 0.074 Uiso 0.732(6) 1 calc R U P B 1
O37 O 0.5088(4) 0.5435(4) 0.7144(3) 0.057(2) Uani 0.563(10) 1 d . U P . 1
Cu1B Cu 0.54235(7) 0.59672(9) 0.63241(8) 0.0478(6) Uani 0.444(3) 1 d . U P . 3
Cu4 Cu 0.47164(5) 0.56357(5) 0.65274(5) 0.0488(5) Uani 0.668(3) 1 d . . P . 1
Cu6A Cu 0.47452(5) 0.65092(4) 0.56443(4) 0.0430(5) Uani 0.645(3) 1 d . . P . 2
Cu5B Cu 0.42393(8) 0.60222(9) 0.60075(9) 0.0417(8) Uani 0.324(2) 1 d . U P . 3
Cu2B Cu 0.38500(8) 0.47723(9) 0.62532(7) 0.0509(6) Uani 0.477(3) 1 d . U P . 3
Cu4A Cu 0.48629(8) 0.52526(10) 0.65959(8) 0.0438(9) Uani 0.332(3) 1 d . . P . 2
Cu5 Cu 0.40336(8) 0.55443(9) 0.61889(8) 0.0431(8) Uani 0.351(2) 1 d . . P . 2
Cu6 Cu 0.52427(9) 0.48740(8) 0.65909(8) 0.0473(9) Uani 0.355(3) 1 d . . P . 1
Cu2A Cu 0.37625(9) 0.52132(11) 0.61367(9) 0.0510(7) Uani 0.391(3) 1 d . U P . 2
Cu8 Cu 0.40514(8) 0.61829(8) 0.55578(8) 0.0395(6) Uani 0.3333 1 d . U P . .
Cu7 Cu 0.57549(9) 0.43491(11) 0.63245(10) 0.0561(8) Uani 0.3333 1 d . . P . .
Cu1A Cu 0.54084(9) 0.63154(10) 0.59571(11) 0.0497(8) Uani 0.359(2) 1 d . U P . 2
S7 S 0.52491(7) 0.52629(7) 0.61015(6) 0.0508(5) Uani 1 1 d . . . . .
Cu9 Cu 0.56554(8) 0.56675(9) 0.63153(8) 0.0391(6) Uani 0.3333 1 d . . P . 1
Cu5A Cu 0.43295(10) 0.57433(9) 0.63257(9) 0.0468(9) Uani 0.325(2) 1 d . . P . 1
Cu3A Cu 0.47290(17) 0.47375(17) 0.66570(15) 0.0623(14) Uani 0.272(4) 1 d . U P . 2
Cu2 Cu 0.3808(3) 0.4989(5) 0.6197(3) 0.0510(14) Uani 0.133(3) 1 d . U P . 1
Cu1 Cu 0.53934(16) 0.6158(2) 0.6171(2) 0.0484(12) Uani 0.197(3) 1 d . U P . 1
C5 C 0.4704(2) 0.6658(2) 0.6682(2) 0.0568(11) Uani 1 1 d D U . . .
Cu14 Cu 0.4632(3) 0.5741(2) 0.5166(3) 0.059(3) Uani 0.269(3) 1 d . . P . 1
Cu12 Cu 0.55815(11) 0.48387(11) 0.55921(10) 0.0412(8) Uani 0.298(3) 1 d . U P . 2
Cu16 Cu 0.4599(3) 0.5123(4) 0.5736(3) 0.0440(13) Uani 0.238(3) 1 d . U P . 4
Cu10 Cu 0.54808(6) 0.54808(6) 0.54808(6) 0.0435(9) Uani 0.5 3 d S TU P . .
Cu18 Cu 0.5381(2) 0.47364(13) 0.57446(14) 0.0370(9) Uani 0.256(3) 1 d . U P . 3
Cu20 Cu 0.47034(18) 0.5097(3) 0.5781(2) 0.0441(11) Uani 0.332(3) 1 d . U P . 3
Cu21 Cu 0.4382(3) 0.5009(3) 0.5638(3) 0.0444(12) Uani 0.134(2) 1 d . U P . 5
Cu11 Cu 0.55772(18) 0.5277(2) 0.55834(18) 0.0447(13) Uani 0.1667 1 d . U P . -1
Cu17 Cu 0.4729(2) 0.5363(3) 0.5742(2) 0.0450(12) Uani 0.141(2) 1 d . U P . 1
Cu13 Cu 0.4867(3) 0.4865(3) 0.58599(19) 0.0433(12) Uani 0.155(2) 1 d . U P . 2
Cu15 Cu 0.5070(3) 0.4721(3) 0.5785(3) 0.0382(13) Uani 0.176(3) 1 d . U P . 4
O0 O 0.3286(5) 0.6216(5) 0.5707(5) 0.062(2) Uani 0.401(7) 1 d . U P . 2
O01I O 0.3726(5) 0.6269(5) 0.6263(5) 0.060(2) Uani 0.401(7) 1 d . U P . 2
O1 O 0.3312(5) 0.5697(5) 0.6206(5) 0.0647(15) Uani 0.401(7) 1 d . U P . 2
O00X O 0.5059(5) 0.5691(5) 0.7115(4) 0.0592(19) Uani 0.437(10) 1 d . U P . 2
O37A O 0.5406(5) 0.5093(4) 0.7134(4) 0.057(2) Uani 0.437(10) 1 d . U P . 2
O2 O 0.5764(5) 0.5676(5) 0.6927(5) 0.0527(17) Uani 0.437(10) 1 d . U P . 2
C6 C 0.5462(5) 0.5980(4) 0.7800(4) 0.0626(15) Uani 0.686(7) 1 d . U P C 1
H6A H 0.516605 0.597866 0.777324 0.075 Uiso 0.686(7) 1 calc R U P C 1
H6B H 0.556911 0.618746 0.761682 0.075 Uiso 0.686(7) 1 calc R U P C 1
C7 C 0.5403(5) 0.5755(5) 0.8498(4) 0.0664(15) Uani 0.686(7) 1 d . U P C 1
H7A H 0.546542 0.580947 0.878271 0.080 Uiso 0.686(7) 1 calc R U P C 1
H7B H 0.510714 0.575674 0.846888 0.080 Uiso 0.686(7) 1 calc R U P C 1
C8 C 0.4323(11) 0.5270(12) 0.7429(9) 0.0564(15) Uani 0.268(6) 1 d . U P B 2
H8A H 0.447424 0.551869 0.737226 0.068 Uiso 0.268(6) 1 calc R U P B 2
H8B H 0.450737 0.503826 0.740694 0.068 Uiso 0.268(6) 1 calc R U P B 2
C0 C 0.3715(11) 0.4860(11) 0.7227(10) 0.0566(15) Uani 0.268(6) 1 d . U P B 2
H0A H 0.350648 0.486228 0.701580 0.068 Uiso 0.268(6) 1 calc R U P B 2
H0B H 0.386583 0.460516 0.720868 0.068 Uiso 0.268(6) 1 calc R U P B 2
C1A C 0.3530(11) 0.4902(12) 0.7629(10) 0.0590(14) Uani 0.268(6) 1 d . U P B 2
H1A H 0.334416 0.467764 0.769966 0.071 Uiso 0.268(6) 1 calc R U P B 2
C9 C 0.3868(12) 0.4960(12) 0.7927(10) 0.0587(14) Uani 0.268(6) 1 d . U P B 2
H9A H 0.374861 0.499003 0.819725 0.070 Uiso 0.268(6) 1 calc R U P B 2
H9B H 0.403160 0.471250 0.792982 0.070 Uiso 0.268(6) 1 calc R U P B 2
C12 C 0.4127(11) 0.5287(12) 0.7862(10) 0.0586(14) Uani 0.268(6) 1 d . U P B 2
H12 H 0.434425 0.528411 0.806833 0.070 Uiso 0.268(6) 1 calc R U P B 2
C62A C 0.3318(9) 0.5333(8) 0.7627(11) 0.0597(14) Uani 0.268(6) 1 d D U P B 2
H62C H 0.310159 0.533151 0.742294 0.072 Uiso 0.268(6) 1 calc R U P B 2
H62D H 0.319089 0.537793 0.789135 0.072 Uiso 0.268(6) 1 calc R U P B 2
C4A C 0.3929(12) 0.5654(12) 0.7877(11) 0.0598(14) Uani 0.268(6) 1 d . U P B 2
H4AA H 0.412575 0.587386 0.784769 0.072 Uiso 0.268(6) 1 calc R U P B 2
H4AB H 0.379732 0.568338 0.814191 0.072 Uiso 0.268(6) 1 calc R U P B 2
C01E C 0.3604(9) 0.5688(8) 0.7537(10) 0.0599(14) Uani 0.268(6) 1 d D U P B 2
H3 H 0.346220 0.595247 0.754061 0.072 Uiso 0.268(6) 1 calc R U P B 2
C13 C 0.3748(11) 0.5577(11) 0.7125(10) 0.0573(15) Uani 0.268(6) 1 d . U P B 2
H13A H 0.351737 0.551006 0.694994 0.069 Uiso 0.268(6) 1 calc R U P B 2
H13B H 0.389673 0.580277 0.700329 0.069 Uiso 0.268(6) 1 calc R U P B 2
C14A C 0.2602(4) 0.6238(9) 0.6281(8) 0.0764(17) Uani 0.354(6) 1 d D U P D 2
H14C H 0.258141 0.629910 0.599106 0.092 Uiso 0.354(6) 1 calc R U P D 2
H14D H 0.260093 0.594251 0.631053 0.092 Uiso 0.354(6) 1 calc R U P D 2
C15 C 0.3029(5) 0.6350(4) 0.69000(19) 0.0769(16) Uani 0.354(6) 1 d D U P D 2
H15A H 0.326802 0.648825 0.700796 0.092 Uiso 0.354(6) 1 calc R U P D 2
H15B H 0.304686 0.606183 0.697007 0.092 Uiso 0.354(6) 1 calc R U P D 2
C17A C 0.2246(6) 0.6333(8) 0.6942(5) 0.0782(18) Uani 0.354(6) 1 d D U P D 2
H17C H 0.224362 0.604380 0.700911 0.094 Uiso 0.354(6) 1 calc R U P D 2
H17D H 0.201002 0.646378 0.706552 0.094 Uiso 0.354(6) 1 calc R U P D 2
C10A C 0.2254(5) 0.6399(5) 0.6482(5) 0.0783(16) Uani 0.354(6) 1 d D U P D 2
H10A H 0.201007 0.626970 0.636482 0.094 Uiso 0.354(6) 1 calc R U P D 2
C20A C 0.2206(6) 0.6860(5) 0.6445(9) 0.0784(17) Uani 0.354(6) 1 d D U P D 2
H20C H 0.211252 0.693286 0.617237 0.094 Uiso 0.354(6) 1 calc R U P D 2
H20D H 0.200847 0.696008 0.664264 0.094 Uiso 0.354(6) 1 calc R U P D 2
C11A C 0.2649(5) 0.6990(3) 0.6989(3) 0.0783(17) Uani 0.354(6) 1 d D U P D 2
H11C H 0.289964 0.711144 0.709236 0.094 Uiso 0.354(6) 1 calc R U P D 2
H11D H 0.241866 0.712468 0.711842 0.094 Uiso 0.354(6) 1 calc R U P D 2
C02H C 0.2642(5) 0.6534(4) 0.7080(3) 0.0776(16) Uani 0.354(6) 1 d D U P D 2
H02S H 0.265831 0.650317 0.737743 0.093 Uiso 0.354(6) 1 calc R U P D 2
C19 C 0.3016(8) 0.6857(2) 0.6348(3) 0.0765(16) Uani 0.354(6) 1 d D U P D 2
H19A H 0.302630 0.690373 0.605518 0.092 Uiso 0.354(6) 1 calc R U P D 2
H19B H 0.325465 0.698258 0.647225 0.092 Uiso 0.354(6) 1 calc R U P D 2
C16A C 0.2626(5) 0.7041(3) 0.6527(4) 0.0777(16) Uani 0.354(6) 1 d D U P D 2
H16A H 0.261867 0.733365 0.646259 0.093 Uiso 0.354(6) 1 calc R U P D 2
C01L C 0.5945(6) 0.5282(6) 0.7801(6) 0.0633(15) Uani 0.314(7) 1 d D U P C 2
H4 H 0.616593 0.528384 0.760291 0.076 Uiso 0.314(7) 1 calc R U P C 2
HA H 0.583024 0.500884 0.781464 0.076 Uiso 0.314(7) 1 calc R U P C 2
C23 C 0.6097(6) 0.5418(6) 0.8219(5) 0.0648(14) Uani 0.314(7) 1 d D U P C 2
H23 H 0.633395 0.525340 0.830160 0.078 Uiso 0.314(7) 1 calc R U P C 2
C1B C 0.5725(5) 0.5303(7) 0.8472(8) 0.0656(15) Uani 0.314(7) 1 d D U P C 2
H1BA H 0.565546 0.501974 0.841735 0.079 Uiso 0.314(7) 1 calc R U P C 2
H1BB H 0.579356 0.532582 0.875948 0.079 Uiso 0.314(7) 1 calc R U P C 2
C01{ C 0.5352(4) 0.5567(4) 0.8386(2) 0.0654(15) Uani 0.314(7) 1 d D U P C 2
H01{ H 0.512431 0.548506 0.856297 0.078 Uiso 0.314(7) 1 calc R U P C 2
C02B C 0.5243(3) 0.5491(3) 0.7940(3) 0.0635(15) Uani 0.314(7) 1 d D U P C 2
H02T H 0.501462 0.566236 0.785965 0.076 Uiso 0.314(7) 1 calc R U P C 2
H02U H 0.516591 0.520675 0.790115 0.076 Uiso 0.314(7) 1 calc R U P C 2
C7A C 0.5434(4) 0.6022(4) 0.8433(3) 0.0653(17) Uani 0.314(7) 1 d D U P C 2
H7AA H 0.548330 0.608851 0.871847 0.078 Uiso 0.314(7) 1 calc R U P C 2
H7AB H 0.520054 0.617933 0.833902 0.078 Uiso 0.314(7) 1 calc R U P C 2
C01G C 0.5809(4) 0.6124(3) 0.8178(3) 0.0642(15) Uani 0.314(7) 1 d D U P C 2
H5 H 0.587543 0.641426 0.821353 0.077 Uiso 0.314(7) 1 calc R U P C 2
C6A C 0.5700(4) 0.6047(2) 0.7733(3) 0.0630(16) Uani 0.314(7) 1 d D U P C 2
H6AA H 0.592470 0.612973 0.755668 0.076 Uiso 0.314(7) 1 calc R U P C 2
H6AB H 0.545933 0.620330 0.765773 0.076 Uiso 0.314(7) 1 calc R U P C 2
C01P C 0.6183(6) 0.5870(5) 0.8286(9) 0.0648(16) Uani 0.314(7) 1 d D U P C 2
H6 H 0.641250 0.595359 0.811790 0.078 Uiso 0.314(7) 1 calc R U P C 2
HB H 0.625543 0.591554 0.857059 0.078 Uiso 0.314(7) 1 calc R U P C 2
C26 C 0.3741(3) 0.7194(2) 0.48631(19) 0.0690(16) Uani 0.271(7) 1 d D U P E 2
H26A H 0.353283 0.698343 0.487312 0.083 Uiso 0.271(7) 1 calc R U P E 2
H26B H 0.389700 0.716125 0.461245 0.083 Uiso 0.271(7) 1 calc R U P E 2
C1C C 0.3545(3) 0.7615(3) 0.4876(2) 0.0720(15) Uani 0.271(7) 1 d D U P E 2
H1C H 0.338407 0.766759 0.462780 0.086 Uiso 0.271(7) 1 calc R U P E 2
C01W C 0.32785(17) 0.7634(3) 0.5256(3) 0.0726(15) Uani 0.271(7) 1 d D U P E 2
H7 H 0.312909 0.789045 0.526421 0.087 Uiso 0.271(7) 1 calc R U P E 2
HC H 0.308268 0.741091 0.525522 0.087 Uiso 0.271(7) 1 calc R U P E 2
C1D C 0.35591(11) 0.76000(13) 0.5625(2) 0.0723(15) Uani 0.271(7) 1 d D U P E 2
H1D H 0.338760 0.761233 0.587060 0.087 Uiso 0.271(7) 1 calc R U P E 2
C1E C 0.389920 0.791270 0.567540 0.0727(16) Uani 0.271(7) 1 d D U P E 2
H1EA H 0.406117 0.785013 0.591621 0.087 Uiso 0.271(7) 1 calc R U P E 2
H1EB H 0.378453 0.818470 0.570710 0.087 Uiso 0.271(7) 1 calc R U P E 2
C21A C 0.3894(6) 0.7920(7) 0.4917(5) 0.0722(15) Uani 0.271(7) 1 d D U P E 2
H21C H 0.377714 0.819268 0.490817 0.087 Uiso 0.271(7) 1 calc R U P E 2
H21D H 0.406774 0.789108 0.467851 0.087 Uiso 0.271(7) 1 calc R U P E 2
C1F C 0.4164(2) 0.78937(13) 0.52941(15) 0.0715(15) Uani 0.271(7) 1 d D U P E 2
H1F H 0.437111 0.811091 0.529461 0.086 Uiso 0.271(7) 1 calc R U P E 2
C1G C 0.43621(14) 0.74731(19) 0.5282(3) 0.0691(15) Uani 0.271(7) 1 d D U P E 2
H1GA H 0.455224 0.745545 0.505512 0.083 Uiso 0.271(7) 1 calc R U P E 2
H1GB H 0.451121 0.742283 0.553413 0.083 Uiso 0.271(7) 1 calc R U P E 2
C1H C 0.3756(2) 0.71794(6) 0.56126(19) 0.0690(15) Uani 0.271(7) 1 d D U P E 2
H1HA H 0.392173 0.713656 0.585537 0.083 Uiso 0.271(7) 1 calc R U P E 2
H1HB H 0.354757 0.696855 0.560249 0.083 Uiso 0.271(7) 1 calc R U P E 2
C27 C 0.4492(3) 0.7010(3) 0.6466(2) 0.0610(16) Uani 0.278(6) 1 d D U P A 2
H27A H 0.466972 0.712505 0.625803 0.073 Uiso 0.278(6) 1 calc R U P A 2
H27B H 0.424307 0.691466 0.633448 0.073 Uiso 0.278(6) 1 calc R U P A 2
C01Y C 0.5106(2) 0.6819(3) 0.6851(3) 0.0621(13) Uani 0.278(6) 1 d D U P A 2
H8 H 0.526774 0.693934 0.663345 0.075 Uiso 0.278(6) 1 calc R U P A 2
HD H 0.526181 0.659728 0.697279 0.075 Uiso 0.278(6) 1 calc R U P A 2
C1I C 0.4399(3) 0.6470(2) 0.6978(3) 0.0607(15) Uani 0.278(6) 1 d D U P A 2
H1IA H 0.415216 0.638944 0.683320 0.073 Uiso 0.278(6) 1 calc R U P A 2
H1IB H 0.451528 0.622937 0.710652 0.073 Uiso 0.278(6) 1 calc R U P A 2
C25A C 0.5004(3) 0.7139(3) 0.7172(3) 0.0642(15) Uani 0.278(6) 1 d D U P A 2
H25A H 0.525044 0.723127 0.731594 0.077 Uiso 0.278(6) 1 calc R U P A 2
C3A C 0.4793(4) 0.7492(2) 0.6955(4) 0.0649(15) Uani 0.278(6) 1 d D U P A 2
H3AA H 0.474219 0.771360 0.714596 0.078 Uiso 0.278(6) 1 calc R U P A 2
H3AB H 0.496329 0.759363 0.673497 0.078 Uiso 0.278(6) 1 calc R U P A 2
C22A C 0.4391(3) 0.7331(2) 0.6786(3) 0.0638(15) Uani 0.278(6) 1 d D U P A 2
H22A H 0.425375 0.755837 0.664661 0.077 Uiso 0.278(6) 1 calc R U P A 2
C18A C 0.4086(3) 0.7143(3) 0.7082(4) 0.0634(15) Uani 0.278(6) 1 d D U P A 2
H18C H 0.384773 0.704370 0.693455 0.076 Uiso 0.278(6) 1 calc R U P A 2
H18D H 0.399594 0.734587 0.727940 0.076 Uiso 0.278(6) 1 calc R U P A 2
C2A C 0.4299(4) 0.6791(3) 0.7298(3) 0.0625(15) Uani 0.278(6) 1 d D U P A 2
H2A H 0.412787 0.667797 0.751690 0.075 Uiso 0.278(6) 1 calc R U P A 2
C24A C 0.4674(5) 0.7004(9) 0.7471(3) 0.0638(14) Uani 0.278(6) 1 d D U P A 2
H24C H 0.479972 0.682183 0.766861 0.077 Uiso 0.278(6) 1 calc R U P A 2
H24D H 0.458256 0.724458 0.761930 0.077 Uiso 0.278(6) 1 calc R U P A 2

loop_
_atom_site_aniso_label
_atom_site_aniso_U_11
_atom_site_aniso_U_22
_atom_site_aniso_U_33
_atom_site_aniso_U_23
_atom_site_aniso_U_13
_atom_site_aniso_U_12
Au1 0.02590(13) 0.02590(13) 0.02590(13) -0.00112(13) -0.00112(13) -0.00112(13)
Cu3 0.0452(9) 0.0406(9) 0.0687(10) 0.0025(7) 0.0074(7) 0.0007(7)
S1 0.0374(6) 0.0374(6) 0.0374(6) -0.0096(6) -0.0096(6) -0.0096(6)
S4 0.0373(9) 0.0426(9) 0.0394(9) 0.0006(7) 0.0075(7) 0.0004(7)
S6 0.0406(10) 0.0433(10) 0.0421(10) -0.0005(8) 0.0013(8) 0.0053(8)
S12 0.0371(10) 0.0644(13) 0.0585(13) -0.0243(11) 0.0088(9) 0.0104(9)
S3 0.0703(13) 0.0563(11) 0.0308(9) -0.0031(8) -0.0087(9) -0.0153(10)
S8 0.0599(12) 0.0632(13) 0.0568(12) -0.0144(10) 0.0204(10) 0.0157(10)
C 0.0367(15) 0.0367(15) 0.0367(15) -0.0074(15) -0.0074(15) -0.0074(15)
O00W 0.068(3) 0.053(3) 0.033(3) -0.002(3) -0.008(3) -0.019(3)
C00X 0.046(3) 0.047(3) 0.042(3) -0.002(2) -0.018(2) -0.006(2)
C00Y 0.041(3) 0.039(2) 0.041(3) -0.001(2) -0.011(2) -0.004(2)
C00Z 0.074(3) 0.067(2) 0.036(2) -0.007(2) -0.010(2) -0.007(2)
C010 0.054(2) 0.062(2) 0.041(2) -0.003(2) 0.0119(19) -0.002(2)
C011 0.052(3) 0.052(3) 0.042(3) -0.005(3) -0.012(3) -0.008(3)
C012 0.057(2) 0.053(2) 0.079(3) -0.006(2) -0.005(2) 0.013(2)
C015 0.072(3) 0.077(3) 0.069(3) -0.016(2) 0.025(2) 0.020(2)
O016 0.082(4) 0.056(3) 0.034(3) -0.006(3) -0.010(3) -0.008(3)
O017 0.066(3) 0.070(3) 0.063(3) -0.021(3) 0.018(3) 0.011(3)
O018 0.063(3) 0.064(3) 0.060(3) -0.014(3) 0.020(3) 0.019(3)
C019 0.069(3) 0.055(3) 0.057(3) -0.019(2) -0.003(2) 0.000(2)
C01C 0.063(3) 0.072(3) 0.045(3) -0.003(3) 0.013(2) -0.005(3)
C01D 0.065(3) 0.070(3) 0.045(3) -0.005(2) 0.012(2) 0.000(2)
C01F 0.078(3) 0.073(3) 0.043(2) -0.008(2) -0.009(2) -0.003(3)
O01H 0.064(3) 0.063(3) 0.063(3) -0.010(3) 0.025(3) 0.019(3)
C01I 0.060(3) 0.067(3) 0.042(2) -0.003(2) 0.011(2) -0.001(2)
C01J 0.077(3) 0.072(3) 0.042(2) -0.007(2) -0.011(2) -0.002(3)
C01K 0.075(3) 0.071(3) 0.040(3) -0.008(3) -0.011(3) -0.002(3)
C01O 0.078(3) 0.072(3) 0.043(3) -0.009(3) -0.012(3) -0.003(3)
C01Q 0.075(3) 0.080(3) 0.073(3) -0.018(3) 0.026(3) 0.018(3)
C01R 0.065(3) 0.059(3) 0.091(3) -0.009(3) -0.006(3) 0.018(2)
C01S 0.061(3) 0.056(3) 0.086(3) -0.008(3) -0.006(3) 0.018(3)
C01T 0.070(3) 0.055(3) 0.056(3) -0.019(2) -0.005(3) 0.000(3)
C01U 0.062(3) 0.070(3) 0.043(3) -0.003(2) 0.011(2) -0.003(3)
C01V 0.065(3) 0.062(3) 0.094(3) -0.009(3) -0.006(3) 0.019(3)
C01X 0.071(3) 0.054(3) 0.058(3) -0.019(3) -0.003(3) -0.002(3)
C01Z 0.080(3) 0.076(3) 0.043(2) -0.003(2) -0.010(2) -0.004(3)
C021 0.064(3) 0.061(3) 0.093(3) -0.009(3) -0.006(3) 0.019(3)
C023 0.080(3) 0.075(3) 0.043(3) -0.004(3) -0.010(3) -0.003(3)
C024 0.067(3) 0.060(3) 0.093(3) -0.007(3) -0.006(3) 0.016(3)
C025 0.062(3) 0.068(3) 0.044(2) -0.005(2) 0.014(2) -0.001(2)
C026 0.064(3) 0.056(3) 0.089(3) -0.006(3) -0.005(3) 0.013(2)
C027 0.059(3) 0.070(3) 0.044(2) -0.004(2) 0.012(2) -0.002(2)
C028 0.061(3) 0.058(3) 0.088(3) -0.009(3) -0.006(3) 0.016(2)
C02A 0.079(3) 0.073(3) 0.041(2) -0.005(2) -0.010(2) -0.006(3)
C02E 0.067(3) 0.059(3) 0.092(3) -0.006(3) -0.005(3) 0.015(2)
C02F 0.077(3) 0.082(3) 0.073(3) -0.015(3) 0.026(3) 0.021(3)
C02G 0.077(3) 0.082(3) 0.074(3) -0.019(3) 0.026(3) 0.019(3)
C10 0.077(3) 0.083(3) 0.074(3) -0.015(3) 0.028(3) 0.020(3)
C11 0.077(3) 0.083(3) 0.075(3) -0.016(3) 0.027(3) 0.020(3)
C14 0.076(3) 0.082(3) 0.073(3) -0.015(3) 0.028(3) 0.020(3)
C16 0.077(3) 0.085(3) 0.075(3) -0.015(3) 0.026(3) 0.021(3)
C20 0.077(3) 0.085(3) 0.076(3) -0.015(3) 0.027(3) 0.019(3)
C17 0.077(3) 0.083(3) 0.073(3) -0.017(3) 0.026(3) 0.020(3)
C21 0.067(3) 0.062(3) 0.094(3) -0.007(3) -0.007(3) 0.018(3)
C1 0.062(3) 0.073(3) 0.045(2) -0.004(2) 0.013(2) -0.002(3)
S5 0.0411(9) 0.0374(9) 0.0374(9) -0.0046(7) -0.0036(7) -0.0039(7)
C2 0.073(3) 0.057(3) 0.059(3) -0.021(2) -0.005(2) 0.000(2)
C24 0.075(3) 0.059(3) 0.061(3) -0.023(2) -0.004(2) -0.002(2)
C25 0.075(3) 0.056(3) 0.061(3) -0.022(2) -0.003(2) -0.002(2)
C18 0.074(3) 0.058(3) 0.060(3) -0.022(3) -0.002(3) -0.001(3)
C3 0.075(3) 0.057(3) 0.061(3) -0.022(3) -0.005(3) 0.001(3)
C22 0.072(3) 0.057(3) 0.061(3) -0.021(2) -0.003(2) 0.001(2)
C4 0.064(3) 0.071(3) 0.044(3) -0.006(3) 0.011(2) -0.001(3)
C62 0.065(3) 0.073(3) 0.047(3) -0.004(3) 0.014(2) 0.000(3)
O37 0.070(4) 0.066(4) 0.035(4) -0.005(4) -0.006(4) -0.026(4)
Cu1B 0.0346(11) 0.0602(16) 0.0485(14) 0.0054(11) -0.0010(10) -0.0072(11)
Cu4 0.0518(9) 0.0421(9) 0.0524(9) 0.0019(7) 0.0049(7) -0.0036(7)
Cu6A 0.0479(9) 0.0400(8) 0.0412(8) -0.0008(6) 0.0009(6) -0.0035(6)
Cu5B 0.0287(13) 0.0466(16) 0.0499(16) -0.0136(13) 0.0036(11) -0.0037(11)
Cu2B 0.0652(13) 0.0461(14) 0.0415(11) 0.0017(10) -0.0121(10) -0.0029(12)
Cu4A 0.0384(15) 0.059(2) 0.0336(15) -0.0078(12) 0.0052(11) -0.0095(13)
Cu5 0.0420(15) 0.0537(17) 0.0334(13) -0.0067(11) 0.0051(11) 0.0127(12)
Cu6 0.0631(19) 0.0438(15) 0.0351(14) 0.0050(11) -0.0084(12) -0.0110(13)
Cu2A 0.0485(14) 0.0494(17) 0.0550(15) 0.0006(13) -0.0133(11) -0.0017(13)
Cu8 0.0415(14) 0.0315(12) 0.0454(14) -0.0030(11) 0.0113(11) 0.0045(11)
Cu7 0.0389(16) 0.077(2) 0.0523(18) 0.0028(16) 0.0022(14) -0.0195(15)
Cu1A 0.0363(13) 0.0555(17) 0.0573(18) 0.0001(14) 0.0002(13) 0.0031(12)
S7 0.0624(13) 0.0615(13) 0.0284(9) -0.0114(8) -0.0095(9) 0.0014(10)
Cu9 0.0408(14) 0.0473(15) 0.0293(12) -0.0061(11) -0.0014(11) -0.0118(12)
Cu5A 0.061(2) 0.0390(16) 0.0404(16) -0.0025(12) 0.0064(14) -0.0115(14)
Cu3A 0.058(3) 0.061(3) 0.068(2) 0.007(2) 0.012(2) 0.021(2)
Cu2 0.057(3) 0.048(3) 0.048(3) 0.000(3) -0.013(2) 0.001(3)
Cu1 0.0322(19) 0.057(3) 0.056(3) 0.003(2) -0.002(2) -0.003(2)
C5 0.066(2) 0.051(2) 0.053(2) -0.015(2) -0.004(2) -0.002(2)
Cu14 0.083(6) 0.043(3) 0.052(5) 0.012(3) 0.040(4) 0.020(3)
Cu12 0.0361(17) 0.0527(18) 0.0349(16) 0.0023(14) 0.0010(14) 0.0042(14)
Cu16 0.044(3) 0.050(2) 0.038(2) -0.0076(18) 0.006(2) -0.003(3)
Cu10 0.0435(9) 0.0435(9) 0.0435(9) -0.0094(8) -0.0094(8) -0.0094(8)
Cu18 0.038(2) 0.0400(19) 0.0328(19) -0.0014(14) -0.0059(18) 0.0001(19)
Cu20 0.042(3) 0.0522(19) 0.0383(19) -0.0063(16) 0.007(2) -0.008(2)
Cu21 0.044(3) 0.050(2) 0.040(2) -0.004(2) 0.006(2) -0.004(2)
Cu11 0.041(2) 0.054(3) 0.040(2) -0.013(2) 0.001(2) -0.016(2)
Cu17 0.043(3) 0.051(2) 0.040(2) -0.009(2) 0.005(2) -0.004(2)
Cu13 0.043(3) 0.049(2) 0.038(2) -0.005(2) 0.003(2) -0.011(2)
Cu15 0.034(3) 0.046(3) 0.035(2) 0.002(2) -0.002(2) -0.001(3)
O0 0.060(4) 0.072(5) 0.055(4) -0.014(4) 0.018(4) 0.021(4)
O01I 0.055(4) 0.064(5) 0.062(4) -0.020(4) 0.016(4) 0.011(4)
O1 0.064(3) 0.066(3) 0.064(3) -0.016(3) 0.019(3) 0.014(3)
O00X 0.073(4) 0.066(4) 0.038(3) -0.006(4) -0.012(3) -0.009(4)
O37A 0.079(5) 0.057(4) 0.034(4) -0.002(4) -0.009(4) -0.020(4)
O2 0.069(3) 0.057(3) 0.033(3) -0.003(3) -0.007(3) -0.022(3)
C6 0.077(3) 0.071(3) 0.040(3) -0.008(2) -0.010(3) -0.003(3)
C7 0.080(3) 0.076(3) 0.043(3) -0.006(3) -0.009(3) -0.004(3)
C8 0.060(3) 0.067(3) 0.043(3) -0.004(3) 0.012(3) -0.001(3)
C0 0.059(3) 0.067(3) 0.043(3) -0.003(3) 0.012(3) -0.003(3)
C1A 0.062(3) 0.071(3) 0.044(3) -0.004(3) 0.012(2) -0.003(3)
C9 0.062(3) 0.070(3) 0.043(3) -0.003(2) 0.012(2) -0.002(3)
C12 0.063(3) 0.070(3) 0.044(2) -0.005(2) 0.011(2) -0.001(3)
C62A 0.062(3) 0.072(3) 0.045(3) -0.004(3) 0.013(2) -0.002(3)
C4A 0.064(3) 0.070(3) 0.045(3) -0.005(3) 0.013(2) -0.001(3)
C01E 0.063(3) 0.071(3) 0.045(2) -0.004(2) 0.013(2) -0.001(3)
C13 0.060(3) 0.068(3) 0.044(3) -0.004(3) 0.013(3) -0.001(3)
C14A 0.075(3) 0.081(3) 0.073(3) -0.015(3) 0.027(3) 0.020(3)
C15 0.076(3) 0.082(3) 0.073(3) -0.015(3) 0.026(3) 0.020(3)
C17A 0.076(3) 0.084(4) 0.075(3) -0.015(3) 0.027(3) 0.021(3)
C10A 0.076(3) 0.084(3) 0.075(3) -0.015(3) 0.027(3) 0.020(3)
C20A 0.076(3) 0.084(3) 0.075(3) -0.015(3) 0.027(3) 0.020(3)
C11A 0.077(3) 0.083(3) 0.074(3) -0.017(3) 0.026(3) 0.020(3)
C02H 0.077(3) 0.083(3) 0.074(3) -0.016(3) 0.027(3) 0.020(3)
C19 0.075(3) 0.081(3) 0.073(3) -0.016(3) 0.027(3) 0.020(3)
C16A 0.076(3) 0.082(3) 0.074(3) -0.016(3) 0.027(3) 0.020(3)
C01L 0.077(3) 0.072(3) 0.041(3) -0.007(3) -0.011(3) -0.004(3)
C23 0.078(3) 0.074(3) 0.042(3) -0.006(2) -0.010(3) -0.003(3)
C1B 0.079(3) 0.075(3) 0.043(3) -0.004(3) -0.010(3) -0.004(3)
C01{ 0.079(3) 0.074(3) 0.043(3) -0.006(2) -0.009(3) -0.004(3)
C02B 0.078(3) 0.073(3) 0.040(3) -0.006(3) -0.009(3) -0.005(3)
C7A 0.079(3) 0.074(3) 0.043(3) -0.007(3) -0.009(3) -0.004(3)
C01G 0.078(3) 0.072(3) 0.042(3) -0.008(2) -0.010(3) -0.003(3)
C6A 0.078(3) 0.071(3) 0.040(3) -0.008(3) -0.010(3) -0.004(3)
C01P 0.078(3) 0.074(3) 0.043(3) -0.007(3) -0.011(3) -0.003(3)
C26 0.062(3) 0.057(3) 0.087(3) -0.007(3) -0.007(3) 0.015(3)
C1C 0.065(3) 0.060(3) 0.092(3) -0.008(3) -0.007(3) 0.017(3)
C01W 0.065(3) 0.061(3) 0.092(3) -0.009(3) -0.006(3) 0.018(3)
C1D 0.065(3) 0.060(3) 0.092(3) -0.008(3) -0.005(3) 0.018(3)
C1E 0.066(3) 0.060(3) 0.092(3) -0.008(3) -0.006(3) 0.017(3)
C21A 0.065(3) 0.059(3) 0.092(3) -0.006(3) -0.006(3) 0.016(3)
C1F 0.065(3) 0.058(3) 0.091(3) -0.007(3) -0.005(3) 0.016(3)
C1G 0.063(3) 0.057(3) 0.088(3) -0.007(3) -0.005(3) 0.015(3)
C1H 0.062(3) 0.057(3) 0.088(3) -0.008(3) -0.005(3) 0.017(3)
C27 0.071(3) 0.054(3) 0.058(3) -0.017(3) -0.003(3) -0.001(3)
C01Y 0.072(3) 0.056(3) 0.058(3) -0.020(2) -0.004(2) -0.002(2)
C1I 0.070(3) 0.055(3) 0.057(3) -0.018(3) -0.003(3) -0.001(3)
C25A 0.074(3) 0.058(3) 0.061(3) -0.022(3) -0.004(3) -0.002(3)
C3A 0.076(3) 0.058(3) 0.061(3) -0.022(3) -0.003(3) -0.001(3)
C22A 0.074(3) 0.057(3) 0.060(3) -0.021(3) -0.003(3) 0.000(3)
C18A 0.073(3) 0.057(3) 0.060(3) -0.020(3) -0.003(3) 0.000(3)
C2A 0.072(3) 0.057(3) 0.059(3) -0.020(3) -0.003(3) 0.000(3)
C24A 0.073(3) 0.058(3) 0.060(3) -0.022(2) -0.003(3) -0.001(3)

loop_
_atom_type_symbol
_atom_type_description
_atom_type_scat_dispersion_real
_atom_type_scat_dispersion_imag
_atom_type_scat_source
C C 0.0033 0.0016 'International Tables Vol C Tables 4.2.6.8 and 6.1.1.4'
H H 0.0000 0.0000 'International Tables Vol C Tables 4.2.6.8 and 6.1.1.4'
Au Au -2.0133 8.8022 'International Tables Vol C Tables 4.2.6.8 and 6.1.1.4'
Cu Cu 0.3201 1.2651 'International Tables Vol C Tables 4.2.6.8 and 6.1.1.4'
O O 0.0106 0.0060 'International Tables Vol C Tables 4.2.6.8 and 6.1.1.4'
S S 0.1246 0.1234 'International Tables Vol C Tables 4.2.6.8 and 6.1.1.4'

loop_
_geom_angle_atom_site_label_1
_geom_angle_atom_site_label_2
_geom_angle_atom_site_label_3
_geom_angle
_geom_angle_site_symmetry_1
_geom_angle_site_symmetry_3
_geom_angle_publ_flag
Cu10 Au1 Cu10 180.00(7) . 13_666 ?
Cu10 Au1 Cu20 113.53(14) . 14_666 ?
Cu10 Au1 Cu20 66.47(14) . 2 ?
Cu10 Au1 Cu20 113.53(14) . 15_666 ?
Cu10 Au1 Cu20 66.47(14) 13_666 14_666 ?
Cu10 Au1 Cu20 66.47(14) 13_666 15_666 ?
Cu10 Au1 Cu20 66.47(14) . 3 ?
Cu10 Au1 Cu20 113.53(14) 13_666 3 ?
Cu10 Au1 Cu20 113.53(14) 13_666 2 ?
Cu10 Au1 Cu15 66.5(2) . 2 ?
Cu10 Au1 Cu15 113.46(19) 13_666 2 ?
Cu10 Au1 Cu15 113.5(2) 13_666 3 ?
Cu10 Au1 Cu15 66.5(2) 13_666 13_666 ?
Cu10 Au1 Cu15 113.5(2) . 13_666 ?
Cu10 Au1 Cu15 66.5(2) 13_666 15_666 ?
Cu10 Au1 Cu15 66.5(2) . 3 ?
Cu10 Au1 Cu15 66.5(2) 13_666 14_666 ?
Cu10 Au1 Cu15 113.5(2) 13_666 . ?
Cu10 Au1 Cu15 113.46(19) . 14_666 ?
Cu10 Au1 Cu15 66.5(2) . . ?
Cu10 Au1 Cu15 113.5(2) . 15_666 ?
Cu20 Au1 Cu20 105.12(16) 15_666 14_666 ?
Cu20 Au1 Cu20 105.12(16) 3 2 ?
Cu20 Au1 Cu20 74.88(16) 15_666 2 ?
Cu20 Au1 Cu20 74.88(16) 3 14_666 ?
Cu20 Au1 Cu20 180.0(3) 15_666 3 ?
Cu20 Au1 Cu20 180.0(4) 14_666 2 ?
Cu15 Au1 Cu20 129.2(2) 15_666 14_666 ?
Cu15 Au1 Cu20 50.8(2) 13_666 3 ?
Cu15 Au1 Cu20 50.8(2) 15_666 2 ?
Cu15 Au1 Cu20 143.4(3) 14_666 2 ?
Cu15 Au1 Cu20 143.4(3) 15_666 3 ?
Cu15 Au1 Cu20 107.7(3) 13_666 2 ?
Cu15 Au1 Cu20 129.2(2) 3 2 ?
Cu15 Au1 Cu20 107.7(3) 14_666 3 ?
Cu15 Au1 Cu20 107.7(3) . 14_666 ?
Cu15 Au1 Cu20 36.6(3) 3 3 ?
Cu15 Au1 Cu20 72.3(3) 2 3 ?
Cu15 Au1 Cu20 72.3(3) . 2 ?
Cu15 Au1 Cu20 72.3(3) 13_666 14_666 ?
Cu15 Au1 Cu20 129.1(2) . 3 ?
Cu15 Au1 Cu20 36.6(3) 14_666 14_666 ?
Cu15 Au1 Cu20 36.6(3) 2 2 ?
Cu15 Au1 Cu20 50.8(2) 3 14_666 ?
Cu15 Au1 Cu20 143.4(3) 2 14_666 ?
Cu15 Au1 Cu15 180.0(5) 15_666 3 ?
Cu15 Au1 Cu15 74.8(2) . 15_666 ?
Cu15 Au1 Cu15 74.8(2) 3 13_666 ?
Cu15 Au1 Cu15 105.2(2) . 2 ?
Cu15 Au1 Cu15 105.2(2) 15_666 13_666 ?
Cu15 Au1 Cu15 105.2(2) 3 2 ?
Cu15 Au1 Cu15 105.2(2) 15_666 14_666 ?
Cu15 Au1 Cu15 74.8(2) . 14_666 ?
Cu15 Au1 Cu15 105.2(2) 14_666 13_666 ?
Cu15 Au1 Cu15 180.0(5) . 13_666 ?
Cu15 Au1 Cu15 74.8(2) 2 13_666 ?
Cu15 Au1 Cu15 74.8(2) 3 14_666 ?
Cu15 Au1 Cu15 105.2(2) . 3 ?
Cu15 Au1 Cu15 180.0 14_666 2 ?
Cu15 Au1 Cu15 74.8(2) 15_666 2 ?
S4 Cu3 S12 102.06(10) . 15_666 ?
S4 Cu3 Cu6 91.02(10) . . ?
S6 Cu3 S4 139.46(12) 2 . ?
S6 Cu3 S12 101.90(10) 2 15_666 ?
S6 Cu3 Cu6 51.61(9) 2 . ?
S12 Cu3 Cu6 103.69(10) 15_666 . ?
O017 Cu3 S4 104.8(3) 15_666 . ?
O017 Cu3 S6 101.0(3) 15_666 2 ?
O017 Cu3 S12 103.0(3) 15_666 15_666 ?
O017 Cu3 Cu6 145.1(3) 15_666 . ?
C S1 Cu1B 113.99(9) . 2 ?
C S1 Cu1B 113.99(9) . . ?
C S1 Cu1B 113.99(9) . 3 ?
C S1 Cu1A 115.27(10) . 2 ?
C S1 Cu1A 115.27(10) . . ?
C S1 Cu9 121.69(9) . . ?
C S1 Cu9 121.69(9) . 2 ?
C S1 Cu9 121.69(9) . 3 ?
C S1 Cu1 114.04(16) . 2 ?
C S1 Cu1 114.04(16) . 3 ?
C S1 Cu1 114.04(16) . . ?
Cu1B S1 Cu1B 104.60(10) 3 . ?
Cu1B S1 Cu1B 104.60(10) 2 . ?
Cu1B S1 Cu1B 104.60(10) 3 2 ?
Cu1B S1 Cu1A 66.12(12) . 2 ?
Cu1B S1 Cu1A 128.98(15) 3 2 ?
Cu1B S1 Cu1A 41.85(11) 2 2 ?
Cu1A S1 Cu1A 103.10(11) . 2 ?
Cu9 S1 Cu1B 32.52(11) 3 3 ?
Cu9 S1 Cu1B 72.92(12) . 2 ?
Cu9 S1 Cu1B 32.52(11) 2 2 ?
Cu9 S1 Cu1B 119.75(15) 3 2 ?
Cu9 S1 Cu1B 72.92(12) 2 3 ?
Cu9 S1 Cu1B 119.75(15) . 3 ?
Cu9 S1 Cu1A 70.79(13) 2 2 ?
Cu9 S1 Cu1A 119.24(15) 3 2 ?
Cu9 S1 Cu1A 33.70(12) . 2 ?
Cu9 S1 Cu9 94.94(13) . 3 ?
Cu9 S1 Cu9 94.94(13) 3 2 ?
Cu9 S1 Cu9 94.94(13) . 2 ?
Cu9 S1 Cu1 51.4(2) 3 3 ?
Cu9 S1 Cu1 124.2(2) 3 2 ?
Cu9 S1 Cu1 54.4(2) . 2 ?
Cu9 S1 Cu1 51.4(2) . . ?
Cu9 S1 Cu1 51.4(2) 2 2 ?
Cu9 S1 Cu1 54.4(2) 3 . ?
Cu9 S1 Cu1 54.4(2) 2 3 ?
Cu9 S1 Cu1 124.2(2) . 3 ?
Cu9 S1 Cu1 124.2(2) 2 . ?
Cu1 S1 Cu1B 20.4(2) 2 2 ?
Cu1 S1 Cu1B 86.9(2) 3 2 ?
Cu1 S1 Cu1B 86.9(2) . 3 ?
Cu1 S1 Cu1B 20.4(2) 3 3 ?
Cu1 S1 Cu1B 119.64(19) . 2 ?
Cu1 S1 Cu1B 119.64(19) 2 3 ?
Cu1 S1 Cu1A 21.8(2) 2 2 ?
Cu1 S1 Cu1A 85.0(2) . 2 ?
Cu1 S1 Cu1A 119.6(2) 3 2 ?
Cu1 S1 Cu1 104.54(18) . 3 ?
Cu1 S1 Cu1 104.54(18) 2 3 ?
Cu1 S1 Cu1 104.53(18) . 2 ?
C010 S4 Cu3 116.1(2) . . ?
C010 S4 Cu4 111.3(2) . . ?
C010 S4 Cu2B 114.4(2) . . ?
C010 S4 Cu4A 118.0(2) . . ?
C010 S4 Cu5 117.9(2) . . ?
C010 S4 Cu2A 114.1(2) . . ?
C010 S4 Cu5A 112.9(3) . . ?
C010 S4 Cu3A 114.2(3) . . ?
C010 S4 Cu2 115.8(4) . . ?
Cu4 S4 Cu3 105.04(9) . . ?
Cu4A S4 Cu5 96.76(13) . . ?
Cu4A S4 Cu2A 123.13(13) . . ?
Cu4A S4 Cu3A 48.8(2) . . ?
Cu5 S4 Cu2A 36.64(12) . . ?
Cu5 S4 Cu3A 127.06(16) . . ?
Cu5A S4 Cu3 127.55(12) . . ?
Cu5A S4 Cu4 37.66(10) . . ?
Cu3A S4 Cu2A 123.1(2) . . ?
Cu2 S4 Cu3 87.8(4) . . ?
Cu2 S4 Cu4 118.4(4) . . ?
Cu2 S4 Cu5A 87.2(4) . . ?
Cu3 S6 Cu2B 105.87(12) 3 14_666 ?
C012 S6 Cu3 113.3(2) . 3 ?
C012 S6 Cu6A 113.0(2) . . ?
C012 S6 Cu2B 111.9(2) . 14_666 ?
C012 S6 Cu6 117.8(2) . 3 ?
C012 S6 Cu2A 114.4(2) . 14_666 ?
C012 S6 Cu8 119.5(2) . . ?
C012 S6 Cu7 114.2(2) . 3 ?
C012 S6 Cu3A 111.7(3) . 3 ?
C012 S6 Cu2 114.6(3) . 14_666 ?
Cu6 S6 Cu3 70.47(11) 3 3 ?
Cu6 S6 Cu2B 127.01(13) 3 14_666 ?
Cu6 S6 Cu2A 123.07(14) 3 14_666 ?
Cu6 S6 Cu7 71.95(14) 3 3 ?
Cu6 S6 Cu3A 48.2(2) 3 3 ?
Cu6 S6 Cu2 127.6(3) 3 14_666 ?
Cu2A S6 Cu3 69.48(12) 14_666 3 ?
Cu2A S6 Cu6A 129.85(12) 14_666 . ?
Cu2A S6 Cu2B 39.03(10) 14_666 14_666 ?
Cu2A S6 Cu7 105.77(15) 14_666 3 ?
Cu8 S6 Cu3 124.45(12) . 3 ?
Cu8 S6 Cu6A 69.37(10) . . ?
Cu8 S6 Cu2B 38.61(11) . 14_666 ?
Cu8 S6 Cu6 98.13(14) . 3 ?
Cu8 S6 Cu2A 74.03(14) . 14_666 ?
Cu8 S6 Cu7 33.53(12) . 3 ?
Cu8 S6 Cu3A 128.26(17) . 3 ?
Cu8 S6 Cu2 55.1(4) . 14_666 ?
Cu7 S6 Cu3 129.07(13) 3 3 ?
Cu7 S6 Cu6A 37.67(11) 3 . ?
Cu7 S6 Cu2B 72.13(13) 3 14_666 ?
Cu3A S6 Cu3 24.31(16) 3 3 ?
Cu3A S6 Cu6A 84.58(18) 3 . ?
Cu3A S6 Cu2B 125.2(2) 3 14_666 ?
Cu3A S6 Cu2A 92.5(2) 3 14_666 ?
Cu3A S6 Cu7 116.4(2) 3 3 ?
Cu2 S6 Cu3 88.5(4) 14_666 3 ?
Cu2 S6 Cu2B 18.7(4) 14_666 14_666 ?
Cu2 S6 Cu2A 20.4(4) 14_666 14_666 ?
Cu2 S6 Cu7 88.2(4) 14_666 3 ?
Cu2 S6 Cu3A 109.9(4) 14_666 3 ?
Cu5B S12 Cu12 80.24(13) . 3 ?
Cu5B S12 Cu15 157.5(3) . 14_666 ?
Cu5 S12 Cu12 100.44(15) . 3 ?
Cu5 S12 Cu18 118.6(2) . 3 ?
Cu5 S12 Cu15 113.3(3) . 14_666 ?
Cu8 S12 Cu5B 47.86(13) . . ?
Cu8 S12 Cu5 91.18(13) . . ?
Cu8 S12 Cu14 80.8(2) . . ?
Cu8 S12 Cu12 97.29(15) . 3 ?
Cu8 S12 Cu16 142.5(4) . . ?
Cu8 S12 Cu18 82.33(17) . 3 ?
Cu8 S12 Cu17 118.2(3) . . ?
Cu8 S12 Cu15 153.8(3) . 14_666 ?
Cu14 S12 Cu12 42.8(3) . 3 ?
Cu14 S12 Cu15 85.6(2) . 14_666 ?
Cu12 S12 Cu15 87.6(3) 3 14_666 ?
Cu16 S12 Cu12 48.7(3) . 3 ?
Cu16 S12 Cu15 55.3(4) . 14_666 ?
Cu18 S12 Cu5B 83.24(17) 3 . ?
Cu18 S12 Cu12 23.42(17) 3 3 ?
Cu18 S12 Cu15 93.1(3) 3 14_666 ?
Cu21 S12 Cu8 166.5(3) . . ?
Cu21 S12 Cu8 87.1(3) 14_666 . ?
Cu21 S12 Cu12 71.2(3) 14_666 3 ?
Cu21 S12 Cu12 70.2(3) . 3 ?
Cu21 S12 Cu18 52.5(3) 14_666 3 ?
Cu21 S12 Cu18 87.2(3) . 3 ?
Cu21 S12 Cu21 93.3(4) . 14_666 ?
Cu21 S12 Cu13 56.1(4) . 14_666 ?
Cu21 S12 Cu15 70.0(3) 14_666 14_666 ?
Cu21 S12 Cu15 35.0(4) . 14_666 ?
Cu17 S12 Cu14 65.8(4) . . ?
Cu17 S12 Cu12 26.1(3) . 3 ?
Cu17 S12 Cu18 49.0(3) . 3 ?
Cu17 S12 Cu15 75.4(4) . 14_666 ?
Cu13 S12 Cu5 132.1(3) 14_666 . ?
Cu13 S12 Cu8 132.3(3) 14_666 . ?
Cu13 S12 Cu12 93.7(2) 14_666 3 ?
Cu13 S12 Cu18 90.6(3) 14_666 3 ?
Cu13 S12 Cu21 53.2(4) 14_666 14_666 ?
Cu13 S12 Cu15 21.6(3) 14_666 14_666 ?
O00W S3 C00Z 106.9(6) . . ?
O00W S3 O016 111.5(7) . . ?
O016 S3 C00Z 104.9(5) . . ?
O37 S3 O00W 116.6(7) . . ?
O37 S3 C00Z 107.9(5) . . ?
O37 S3 O016 108.4(7) . . ?
O00X S3 C00Z 103.2(6) . . ?
O37A S3 C00Z 108.8(6) . . ?
O37A S3 O00X 102.2(9) . . ?
O37A S3 O2 123.1(10) . . ?
O2 S3 C00Z 108.4(8) . . ?
O2 S3 O00X 109.3(9) . . ?
O017 S8 C015 107.9(5) . . ?
O017 S8 O018 111.4(7) . . ?
O017 S8 O01H 118.2(7) . . ?
O018 S8 C015 104.5(4) . . ?
O01H S8 C015 107.4(4) . . ?
O01H S8 O018 106.5(7) . . ?
O0 S8 C015 108.5(6) . . ?
O01I S8 C015 104.4(6) . . ?
O01I S8 O0 112.9(10) . . ?
O01I S8 O1 113.6(10) . . ?
O1 S8 C015 109.0(6) . . ?
O1 S8 O0 108.1(10) . . ?
C00Y C S1 109.1(5) 2 . ?
C00Y C S1 109.1(5) 3 . ?
C00Y C S1 109.1(5) . . ?
C00Y C C00Y 109.8(5) 3 2 ?
C00Y C C00Y 109.8(5) . 2 ?
C00Y C C00Y 109.8(5) . 3 ?
S3 O00W Cu9 111.9(7) . . ?
C00Y C00X H00X 109.3 . . ?
C011 C00X H00X 109.3 . . ?
C011 C00X H00X 109.3 2 . ?
C011 C00X C00Y 109.1(6) . . ?
C011 C00X C00Y 109.5(6) 2 . ?
C011 C00X C011 110.4(8) 2 . ?
C C00Y C00X 108.8(7) . . ?
C C00Y H00A 109.9 . . ?
C C00Y H00B 109.9 . . ?
C00X C00Y H00A 109.9 . . ?
C00X C00Y H00B 109.9 . . ?
H00A C00Y H00B 108.3 . . ?
C01K C00Z S3 107.5(5) . . ?
C01K C00Z C02A 107.4(7) . . ?
C02A C00Z S3 108.0(5) . . ?
C6 C00Z S3 110.2(6) . . ?
C6 C00Z C01K 111.4(8) . . ?
C6 C00Z C02A 112.3(9) . . ?
C01L C00Z S3 105.5(7) . . ?
C01L C00Z C02B 106.6(12) . . ?
C01L C00Z C6A 120.2(11) . . ?
C02B C00Z S3 107.1(5) . . ?
C02B C00Z C6A 107.48(10) . . ?
C6A C00Z S3 109.3(5) . . ?
C01I C010 S4 110.6(5) . . ?
C025 C010 S4 111.1(5) . . ?
C025 C010 C01I 106.6(8) . . ?
C027 C010 S4 111.0(5) . . ?
C027 C010 C01I 110.2(8) . . ?
C027 C010 C025 107.1(8) . . ?
C8 C010 S4 106.4(14) . . ?
C8 C010 C0 119(2) . . ?
C8 C010 C13 117(2) . . ?
C0 C010 S4 104.0(12) . . ?
C13 C010 S4 104.5(13) . . ?
C13 C010 C0 105(2) . . ?
C00X C011 C00X 109.2(8) 3 . ?
C00X C011 H01A 109.8 . . ?
C00X C011 H01A 109.8 3 . ?
C00X C011 H01B 109.8 3 . ?
C00X C011 H01B 109.8 . . ?
H01A C011 H01B 108.3 . . ?
C01S C012 S6 109.6(4) . . ?
C026 C012 S6 110.5(4) . . ?
C026 C012 C01S 107.6(8) . . ?
C028 C012 S6 109.8(4) . . ?
C028 C012 C01S 106.5(8) . . ?
C028 C012 C026 112.7(8) . . ?
C26 C012 S6 102.2(3) . . ?
C1G C012 S6 110.0(4) . . ?
C1G C012 C26 118.6(3) . . ?
C1H C012 S6 110.8(4) . . ?
C1H C012 C26 107.55(10) . . ?
C1H C012 C1G 107.57(10) . . ?
C01Q C015 S8 106.5(4) . . ?
C02F C015 S8 109.0(4) . . ?
C02F C015 C01Q 107.94(10) . . ?
C02F C015 C14 107.96(10) . . ?
C14 C015 S8 108.9(4) . . ?
C14 C015 C01Q 116.4(3) . . ?
C14A C015 S8 102.4(9) . . ?
C15 C015 S8 117.6(6) . . ?
C15 C015 C14A 109.7(13) . . ?
C15 C015 C19 107.61(10) . . ?
C19 C015 S8 111.8(7) . . ?
C19 C015 C14A 107.1(15) . . ?
S3 O016 Cu6 96.2(6) . . ?
S8 O017 Cu3 124.2(7) . 14_666 ?
S8 O018 Cu5A 125.7(6) . . ?
H01C C019 H01D 108.2 . . ?
C22 C019 H01C 109.7 . . ?
C22 C019 H01D 109.7 . . ?
C5 C019 H01C 109.7 . . ?
C5 C019 H01D 109.7 . . ?
C5 C019 C22 109.7(10) . . ?
H01E C01C H01F 108.0 . . ?
C01U C01C H01E 109.3 . . ?
C01U C01C H01F 109.3 . . ?
C1 C01C H01E 109.3 . . ?
C1 C01C H01F 109.3 . . ?
C1 C01C C01U 111.4(10) . . ?
C025 C01D H01G 110.1 . . ?
C4 C01D H01G 110.1 . . ?
C4 C01D C025 108.2(9) . . ?
C4 C01D C62 109.5(10) . . ?
C62 C01D H01G 110.1 . . ?
C62 C01D C025 108.9(9) . . ?
C01O C01F H01H 111.6 . . ?
C01O C01F C6 107.8(9) . . ?
C6 C01F H01H 111.6 . . ?
C7 C01F H01H 111.6 . . ?
C7 C01F C01O 108.8(11) . . ?
C7 C01F C6 105.0(10) . . ?
S8 O01H Cu8 115.0(6) . . ?
C010 C01I H01I 109.2 . . ?
C010 C01I H01J 109.2 . . ?
C010 C01I C01U 112.2(8) . . ?
H01I C01I H01J 107.9 . . ?
C01U C01I H01I 109.2 . . ?
C01U C01I H01J 109.2 . . ?
C01K C01J H01K 109.4 . . ?
C01O C01J H01K 109.4 . . ?
C01O C01J C01K 109.6(8) . . ?
C01O C01J C023 109.7(9) . . ?
C023 C01J H01K 109.4 . . ?
C023 C01J C01K 109.3(7) . . ?
C00Z C01K C01J 108.2(6) . . ?
C00Z C01K H01L 110.1 . . ?
C00Z C01K H01M 110.1 . . ?
C01J C01K H01L 110.1 . . ?
C01J C01K H01M 110.1 . . ?
H01L C01K H01M 108.4 . . ?
C01F C01O H01N 109.6 . . ?
C01F C01O H01O 109.6 . . ?
C01J C01O C01F 110.4(9) . . ?
C01J C01O H01N 109.6 . . ?
C01J C01O H01O 109.6 . . ?
H01N C01O H01O 108.1 . . ?
C015 C01Q H01P 110.2 . . ?
C015 C01Q H01Q 110.2 . . ?
C015 C01Q C02G 107.58(10) . . ?
H01P C01Q H01Q 108.5 . . ?
C02G C01Q H01P 110.2 . . ?
C02G C01Q H01Q 110.2 . . ?
C01S C01R H01R 109.3 . . ?
C01V C01R H01R 109.3 . . ?
C01V C01R C01S 112.4(6) . . ?
C01V C01R C024 107.54(10) . . ?
C024 C01R H01R 109.3 . . ?
C024 C01R C01S 109.0(7) . . ?
C012 C01S H01S 109.4 . . ?
C012 C01S H01T 109.4 . . ?
C01R C01S C012 111.2(5) . . ?
C01R C01S H01S 109.4 . . ?
C01R C01S H01T 109.4 . . ?
H01S C01S H01T 108.0 . . ?
H01U C01T H01V 108.7 . . ?
C2 C01T H01U 110.5 . . ?
C2 C01T H01V 110.5 . . ?
C2 C01T C5 106.1(7) . . ?
C5 C01T H01U 110.5 . . ?
C5 C01T H01V 110.5 . . ?
C01C C01U C01I 107.8(9) . . ?
C01C C01U H01W 110.4 . . ?
C01I C01U H01W 110.4 . . ?
C4 C01U C01C 108.8(9) . . ?
C4 C01U C01I 108.8(9) . . ?
C4 C01U H01W 110.4 . . ?
C01R C01V H01X 110.2 . . ?
C01R C01V H01Y 110.2 . . ?
C01R C01V C021 107.53(10) . . ?
H01X C01V H01Y 108.5 . . ?
C021 C01V H01X 110.2 . . ?
C021 C01V H01Y 110.2 . . ?
H01Z C01X H 108.8 . . ?
C25 C01X H01Z 110.7 . . ?
C25 C01X H 110.7 . . ?
C25 C01X C5 105.3(8) . . ?
C5 C01X H01Z 110.7 . . ?
C5 C01X H 110.7 . . ?
C023 C01Z H01 109.0 . . ?
C023 C01Z C02A 105.5(6) . . ?
C02A C01Z H01 109.0 . . ?
C7 C01Z H01 109.0 . . ?
C7 C01Z C023 111.0(12) . . ?
C7 C01Z C02A 113.2(9) . . ?
C01V C021 H021 108.6 . . ?
C01V C021 C028 109.6(7) . . ?
C01V C021 C21 107.55(10) . . ?
C028 C021 H021 108.6 . . ?
C21 C021 H021 108.6 . . ?
C21 C021 C028 113.7(7) . . ?
C01J C023 C01Z 109.0(7) . . ?
C01J C023 H02A 109.9 . . ?
C01J C023 H02B 109.9 . . ?
C01Z C023 H02A 109.9 . . ?
C01Z C023 H02B 109.9 . . ?
H02A C023 H02B 108.3 . . ?
C01R C024 H02C 110.2 . . ?
C01R C024 H02D 110.2 . . ?
H02C C024 H02D 108.5 . . ?
C02E C024 C01R 107.55(10) . . ?
C02E C024 H02C 110.2 . . ?
C02E C024 H02D 110.2 . . ?
C010 C025 C01D 112.1(8) . . ?
C010 C025 H02E 109.2 . . ?
C010 C025 H02F 109.2 . . ?
C01D C025 H02E 109.2 . . ?
C01D C025 H02F 109.2 . . ?
H02E C025 H02F 107.9 . . ?
C012 C026 H02G 110.1 . . ?
C012 C026 H02H 110.1 . . ?
C012 C026 C02E 108.1(6) . . ?
H02G C026 H02H 108.4 . . ?
C02E C026 H02G 110.1 . . ?
C02E C026 H02H 110.1 . . ?
C010 C027 H02I 109.4 . . ?
C010 C027 H02J 109.4 . . ?
C010 C027 C1 111.3(8) . . ?
H02I C027 H02J 108.0 . . ?
C1 C027 H02I 109.4 . . ?
C1 C027 H02J 109.4 . . ?
C012 C028 C021 109.2(6) . . ?
C012 C028 H02K 109.8 . . ?
C012 C028 H02L 109.8 . . ?
C021 C028 H02K 109.8 . . ?
C021 C028 H02L 109.8 . . ?
H02K C028 H02L 108.3 . . ?
C00Z C02A C01Z 105.0(8) . . ?
C00Z C02A H02M 110.7 . . ?
C00Z C02A H02N 110.7 . . ?
C01Z C02A H02M 110.7 . . ?
C01Z C02A H02N 110.7 . . ?
H02M C02A H02N 108.8 . . ?
C024 C02E C026 113.1(7) . . ?
C024 C02E H02O 108.2 . . ?
C024 C02E C21 107.53(10) . . ?
C026 C02E H02O 108.2 . . ?
C21 C02E C026 111.5(7) . . ?
C21 C02E H02O 108.2 . . ?
C015 C02F H02P 110.1 . . ?
C015 C02F H02Q 110.1 . . ?
C015 C02F C16 108.17(9) . . ?
H02P C02F H02Q 108.4 . . ?
C16 C02F H02P 110.1 . . ?
C16 C02F H02Q 110.1 . . ?
C01Q C02G H02R 110.0 . . ?
C01Q C02G C11 107.38(10) . . ?
C01Q C02G C17 111.0(6) . . ?
C11 C02G H02R 110.0 . . ?
C17 C02G H02R 110.0 . . ?
C17 C02G C11 108.3(7) . . ?
C14 C10 H10 110.0 . . ?
C14 C10 C20 107.34(10) . . ?
C20 C10 H10 110.0 . . ?
C17 C10 H10 110.0 . . ?
C17 C10 C14 111.0(6) . . ?
C17 C10 C20 108.3(7) . . ?
C02G C11 H11A 110.2 . . ?
C02G C11 H11B 110.2 . . ?
H11A C11 H11B 108.5 . . ?
C16 C11 C02G 107.49(10) . . ?
C16 C11 H11A 110.2 . . ?
C16 C11 H11B 110.2 . . ?
C015 C14 C10 107.55(9) . . ?
C015 C14 H14A 110.2 . . ?
C015 C14 H14B 110.2 . . ?
C10 C14 H14A 110.2 . . ?
C10 C14 H14B 110.2 . . ?
H14A C14 H14B 108.5 . . ?
C02F C16 C11 107.84(10) . . ?
C02F C16 H16 108.1 . . ?
C02F C16 C20 107.85(10) . . ?
C11 C16 H16 108.1 . . ?
C20 C16 C11 116.6(3) . . ?
C20 C16 H16 108.1 . . ?
C10 C20 H20A 110.2 . . ?
C10 C20 H20B 110.2 . . ?
C16 C20 C10 107.49(10) . . ?
C16 C20 H20A 110.2 . . ?
C16 C20 H20B 110.2 . . ?
H20A C20 H20B 108.5 . . ?
C02G C17 H17A 108.9 . . ?
C02G C17 H17B 108.9 . . ?
C10 C17 C02G 113.4(5) . . ?
C10 C17 H17A 108.9 . . ?
C10 C17 H17B 108.9 . . ?
H17A C17 H17B 107.7 . . ?
C021 C21 C02E 107.54(10) . . ?
C021 C21 H21A 110.2 . . ?
C021 C21 H21B 110.2 . . ?
C02E C21 H21A 110.2 . . ?
C02E C21 H21B 110.2 . . ?
H21A C21 H21B 108.5 . . ?
C01C C1 C027 110.0(9) . . ?
C01C C1 H1 110.1 . . ?
C027 C1 H1 110.1 . . ?
C62 C1 C01C 109.1(9) . . ?
C62 C1 C027 107.3(9) . . ?
C62 C1 H1 110.1 . . ?
Cu4 S5 Cu7 106.15(12) . 3 ?
Cu4 S5 Cu5A 38.00(10) . . ?
Cu6A S5 Cu7 38.08(10) . 3 ?
Cu6A S5 Cu1A 66.38(11) . . ?
Cu5B S5 Cu1B 128.27(13) . . ?
Cu5B S5 Cu7 34.88(12) . 3 ?
Cu7 S5 Cu1B 131.11(14) 3 . ?
Cu7 S5 Cu1A 101.49(15) 3 . ?
Cu7 S5 Cu5A 71.50(13) 3 . ?
Cu1 S5 Cu4 90.9(3) . . ?
Cu1 S5 Cu7 119.6(3) . 3 ?
Cu1 S5 Cu5A 121.6(2) . . ?
C5 S5 Cu1B 113.6(3) . . ?
C5 S5 Cu4 112.0(3) . . ?
C5 S5 Cu6A 113.3(3) . . ?
C5 S5 Cu5B 114.4(3) . . ?
C5 S5 Cu7 112.0(3) . 3 ?
C5 S5 Cu1A 114.8(3) . . ?
C5 S5 Cu5A 111.8(3) . . ?
C5 S5 Cu1 113.8(3) . . ?
C01T C2 H2 110.9 . . ?
C24 C2 C01T 110.3(7) . . ?
C24 C2 H2 110.9 . . ?
C24 C2 C18 107.6(10) . . ?
C18 C2 C01T 106.0(10) . . ?
C18 C2 H2 110.9 . . ?
C2 C24 H24A 109.0 . . ?
C2 C24 H24B 109.0 . . ?
C2 C24 C25 112.8(8) . . ?
H24A C24 H24B 107.8 . . ?
C25 C24 H24A 109.0 . . ?
C25 C24 H24B 109.0 . . ?
C01X C25 H25 110.3 . . ?
C01X C25 C3 110.5(11) . . ?
C24 C25 C01X 110.8(9) . . ?
C24 C25 H25 110.3 . . ?
C24 C25 C3 104.4(11) . . ?
C3 C25 H25 110.3 . . ?
C2 C18 H18A 109.1 . . ?
C2 C18 H18B 109.1 . . ?
H18A C18 H18B 107.8 . . ?
C22 C18 C2 112.7(12) . . ?
C22 C18 H18A 109.1 . . ?
C22 C18 H18B 109.1 . . ?
C25 C3 H3A 109.4 . . ?
C25 C3 H3B 109.4 . . ?
H3A C3 H3B 108.0 . . ?
C22 C3 C25 111.2(11) . . ?
C22 C3 H3A 109.4 . . ?
C22 C3 H3B 109.4 . . ?
C019 C22 H22 110.4 . . ?
C18 C22 C019 108.9(12) . . ?
C18 C22 C3 108.9(12) . . ?
C18 C22 H22 110.4 . . ?
C3 C22 C019 107.6(12) . . ?
C3 C22 H22 110.4 . . ?
C01D C4 H4A 109.6 . . ?
C01D C4 H4B 109.6 . . ?
C01U C4 C01D 110.5(10) . . ?
C01U C4 H4A 109.6 . . ?
C01U C4 H4B 109.6 . . ?
H4A C4 H4B 108.1 . . ?
C01D C62 H62A 109.6 . . ?
C01D C62 H62B 109.6 . . ?
C1 C62 C01D 110.4(10) . . ?
C1 C62 H62A 109.6 . . ?
C1 C62 H62B 109.6 . . ?
H62A C62 H62B 108.1 . . ?
S1 Cu1B S7 103.93(12) . . ?
S5 Cu1B S1 138.43(16) . . ?
S5 Cu1B S7 99.94(11) . . ?
S4 Cu4 S7 104.88(9) . . ?
S4 Cu4 Cu17 88.6(2) . . ?
S5 Cu4 S4 142.26(10) . . ?
S5 Cu4 S7 99.81(9) . . ?
S5 Cu4 Cu17 88.0(2) . . ?
S7 Cu4 Cu17 46.73(17) . . ?
Cu5A Cu4 S4 69.91(13) . . ?
Cu5A Cu4 S5 73.53(14) . . ?
Cu5A Cu4 S7 117.32(15) . . ?
Cu5A Cu4 Cu17 70.6(2) . . ?
S6 Cu6A Cu8 51.01(9) . . ?
S6 Cu6A Cu1A 162.38(12) . . ?
S6 Cu6A S7 104.30(9) . 3 ?
S5 Cu6A S6 138.42(10) . . ?
S5 Cu6A Cu8 91.05(9) . . ?
S5 Cu6A Cu1A 57.48(10) . . ?
S5 Cu6A S7 104.06(9) . 3 ?
Cu7 Cu6A S6 67.78(14) 3 . ?
Cu7 Cu6A S5 71.85(13) 3 . ?
Cu7 Cu6A Cu8 20.64(13) 3 . ?
Cu7 Cu6A Cu1A 124.22(17) 3 . ?
Cu7 Cu6A S7 120.05(16) 3 3 ?
Cu1A Cu6A Cu8 136.42(12) . . ?
Cu1A Cu6A S7 59.17(10) . 3 ?
S7 Cu6A Cu8 108.89(9) 3 . ?
S12 Cu5B S5 130.93(15) . . ?
S12 Cu5B Cu18 48.34(12) . 3 ?
S5 Cu5B Cu18 86.47(14) . 3 ?
Cu8 Cu5B S12 65.03(15) . . ?
Cu8 Cu5B S5 123.77(19) . . ?
Cu8 Cu5B Cu18 70.68(18) . 3 ?
Cu7 Cu5B S12 98.2(2) 3 . ?
Cu7 Cu5B S5 76.37(19) 3 . ?
Cu7 Cu5B Cu8 47.59(19) 3 . ?
Cu7 Cu5B Cu18 68.1(2) 3 3 ?
S4 Cu2B S6 140.99(17) . 15_666 ?
S4 Cu2B S12 98.46(11) . 15_666 ?
S4 Cu2B Cu7 158.36(15) . 14_666 ?
S6 Cu2B S12 101.95(11) 15_666 15_666 ?
S6 Cu2B Cu7 52.53(10) 15_666 14_666 ?
S12 Cu2B Cu7 59.91(10) 15_666 14_666 ?
Cu8 Cu2B S4 149.9(2) 15_666 . ?
Cu8 Cu2B S6 62.62(14) 15_666 15_666 ?
Cu8 Cu2B S12 52.18(14) 15_666 15_666 ?
Cu8 Cu2B Cu7 10.11(13) 15_666 14_666 ?
S4 Cu4A Cu13 91.8(2) . . ?
S4 Cu4A O00X 106.6(4) . . ?
S7 Cu4A S4 134.06(16) . . ?
S7 Cu4A Cu13 46.18(16) . . ?
S7 Cu4A O00X 113.4(4) . . ?
Cu3A Cu4A S4 65.97(18) . . ?
Cu3A Cu4A S7 105.0(2) . . ?
Cu3A Cu4A Cu13 69.8(2) . . ?
Cu3A Cu4A O00X 125.6(5) . . ?
O00X Cu4A Cu13 159.5(4) . . ?
S4 Cu5 Cu8 160.46(15) . . ?
S12 Cu5 S4 133.26(15) . . ?
S12 Cu5 Cu8 44.30(10) . . ?
Cu2A Cu5 S4 79.33(19) . . ?
Cu2A Cu5 S12 91.60(19) . . ?
Cu2A Cu5 Cu8 118.3(2) . . ?
Cu3 Cu6 Cu7 106.45(12) . . ?
Cu3 Cu6 Cu14 76.5(2) . 2 ?
S6 Cu6 Cu3 57.92(9) 2 . ?
S6 Cu6 O016 107.1(3) 2 . ?
S6 Cu6 Cu7 56.34(11) 2 . ?
S6 Cu6 Cu14 79.5(2) 2 2 ?
O016 Cu6 Cu3 137.7(3) . . ?
O016 Cu6 Cu7 90.5(3) . . ?
O016 Cu6 Cu14 143.8(4) . 2 ?
Cu7 Cu6 Cu14 63.00(16) . 2 ?
S7 Cu6 Cu3 104.55(13) . . ?
S7 Cu6 S6 134.10(16) . 2 ?
S7 Cu6 O016 111.0(3) . . ?
S7 Cu6 Cu7 98.31(15) . . ?
S7 Cu6 Cu14 54.6(2) . 2 ?
S4 Cu2A S12 104.64(12) . . ?
S4 Cu2A Cu8 92.81(14) . 15_666 ?
S6 Cu2A S4 140.34(19) 15_666 . ?
S6 Cu2A S12 99.61(13) 15_666 . ?
S6 Cu2A Cu8 50.77(10) 15_666 15_666 ?
S12 Cu2A Cu8 103.45(13) . 15_666 ?
Cu5 Cu2A S4 64.03(15) . . ?
Cu5 Cu2A S6 152.4(2) . 15_666 ?
Cu5 Cu2A S12 54.52(16) . . ?
Cu5 Cu2A Cu8 136.9(2) . 15_666 ?
Cu5 Cu2A O1 81.6(5) . . ?
O1 Cu2A S4 115.4(5) . . ?
O1 Cu2A S6 92.8(5) . 15_666 ?
O1 Cu2A S12 95.2(5) . . ?
O1 Cu2A Cu8 141.0(5) . 15_666 ?
S6 Cu8 Cu6A 59.62(9) . . ?
S6 Cu8 Cu2A 55.20(10) . 14_666 ?
S6 Cu8 Cu14 84.50(18) . . ?
S6 Cu8 Cu18 91.24(17) . 3 ?
S6 Cu8 Cu21 88.9(2) . 14_666 ?
S12 Cu8 S6 133.94(15) . . ?
S12 Cu8 Cu6A 105.33(13) . . ?
S12 Cu8 Cu2A 97.38(14) . 14_666 ?
S12 Cu8 Cu14 50.74(17) . . ?
S12 Cu8 Cu18 49.33(13) . 3 ?
S12 Cu8 Cu21 45.97(18) . 14_666 ?
O01H Cu8 S6 106.6(3) . . ?
O01H Cu8 S12 118.8(4) . . ?
O01H Cu8 Cu2A 112.8(4) . 14_666 ?
O01H Cu8 Cu14 168.7(4) . . ?
O01H Cu8 Cu18 155.2(4) . 3 ?
O01H Cu8 Cu21 154.4(4) . 14_666 ?
Cu6A Cu8 Cu2A 106.99(12) . 14_666 ?
Cu6A Cu8 Cu18 60.42(11) . 3 ?
Cu6A Cu8 Cu21 91.6(2) . 14_666 ?
Cu5B Cu8 S6 131.10(19) . . ?
Cu5B Cu8 S12 67.11(15) . . ?
Cu5B Cu8 Cu2A 163.22(18) . 14_666 ?
Cu5B Cu8 Cu2 162.5(3) . 14_666 ?
Cu5B Cu8 Cu18 73.72(19) . 3 ?
Cu5B Cu8 Cu21 103.9(2) . 14_666 ?
Cu2B Cu8 S6 78.78(17) 14_666 . ?
Cu2B Cu8 S12 93.26(18) 14_666 . ?
Cu2B Cu8 Cu5B 150.1(2) 14_666 . ?
Cu2B Cu8 Cu2A 30.08(13) 14_666 14_666 ?
Cu2B Cu8 Cu2 18.9(3) 14_666 14_666 ?
Cu2B Cu8 Cu18 111.3(2) 14_666 3 ?
Cu2B Cu8 Cu21 73.3(2) 14_666 14_666 ?
Cu2A Cu8 Cu18 91.44(18) 14_666 3 ?
Cu2A Cu8 Cu21 59.42(18) 14_666 14_666 ?
Cu7 Cu8 S6 79.3(2) 3 . ?
Cu7 Cu8 S12 102.9(2) 3 . ?
Cu7 Cu8 O01H 95.5(4) 3 . ?
Cu7 Cu8 Cu6A 24.45(18) 3 . ?
Cu7 Cu8 Cu5B 51.8(2) 3 . ?
Cu7 Cu8 Cu2B 158.0(3) 3 14_666 ?
Cu7 Cu8 Cu2A 131.0(2) 3 14_666 ?
Cu7 Cu8 Cu2 141.5(4) 3 14_666 ?
Cu7 Cu8 Cu14 84.0(3) 3 . ?
Cu7 Cu8 Cu18 70.4(2) 3 3 ?
Cu7 Cu8 Cu21 107.5(3) 3 14_666 ?
Cu2 Cu8 S6 63.7(3) 14_666 . ?
Cu2 Cu8 S12 96.0(3) 14_666 . ?
Cu2 Cu8 O01H 104.4(5) 14_666 . ?
Cu2 Cu8 Cu2A 11.2(3) 14_666 14_666 ?
Cu2 Cu8 Cu14 82.4(4) 14_666 . ?
Cu2 Cu8 Cu18 99.0(4) 14_666 3 ?
Cu2 Cu8 Cu21 63.9(4) 14_666 14_666 ?
Cu14 Cu8 Cu18 16.6(2) . 3 ?
Cu14 Cu8 Cu21 23.5(3) . 14_666 ?
Cu18 Cu8 Cu21 38.3(2) 3 14_666 ?
S6 Cu7 S12 102.98(13) 2 2 ?
S6 Cu7 S5 143.23(19) 2 2 ?
S6 Cu7 Cu2B 55.34(10) 2 15_666 ?
S6 Cu7 Cu6 51.71(11) 2 . ?
S6 Cu7 Cu5A 160.80(17) 2 2 ?
S6 Cu7 Cu14 78.5(2) 2 2 ?
S6 Cu7 Cu12 108.67(15) 2 . ?
S6 Cu7 Cu18 91.8(2) 2 . ?
S12 Cu7 Cu2B 58.42(10) 2 15_666 ?
S12 Cu7 Cu5A 58.71(11) 2 2 ?
S12 Cu7 Cu14 45.21(17) 2 2 ?
S12 Cu7 Cu12 46.92(10) 2 . ?
S5 Cu7 S12 104.27(14) 2 2 ?
S5 Cu7 Cu2B 160.71(17) 2 15_666 ?
S5 Cu7 Cu6 95.68(15) 2 . ?
S5 Cu7 Cu5A 54.54(10) 2 2 ?
S5 Cu7 Cu14 104.4(3) 2 2 ?
S5 Cu7 Cu12 74.23(13) 2 . ?
S5 Cu7 Cu18 89.08(18) 2 . ?
Cu6A Cu7 S6 74.55(15) 2 2 ?
Cu6A Cu7 S12 122.8(2) 2 2 ?
Cu6A Cu7 S5 70.07(14) 2 2 ?
Cu6A Cu7 Cu2B 125.13(19) 2 15_666 ?
Cu6A Cu7 Cu5A 119.01(19) 2 2 ?
Cu6A Cu7 Cu14 79.9(2) 2 2 ?
Cu6A Cu7 Cu12 78.91(17) 2 . ?
Cu5B Cu7 S6 147.8(3) 2 2 ?
Cu5B Cu7 S12 51.59(17) 2 2 ?
Cu5B Cu7 S5 68.75(17) 2 2 ?
Cu5B Cu7 Cu6A 133.6(3) 2 2 ?
Cu5B Cu7 Cu2B 92.4(2) 2 15_666 ?
Cu5B Cu7 Cu5A 14.91(16) 2 2 ?
Cu5B Cu7 Cu14 90.5(2) 2 2 ?
Cu5B Cu7 Cu18 83.2(2) 2 . ?
Cu2B Cu7 Cu14 70.3(3) 15_666 2 ?
Cu6 Cu7 S12 109.52(14) . 2 ?
Cu6 Cu7 Cu2B 98.33(13) . 15_666 ?
Cu6 Cu7 Cu5A 136.01(17) . 2 ?
Cu6 Cu7 Cu14 64.48(18) . 2 ?
Cu8 Cu7 S6 67.19(18) 2 2 ?
Cu8 Cu7 S12 49.42(17) 2 2 ?
Cu8 Cu7 S5 148.9(3) 2 2 ?
Cu8 Cu7 Cu6A 134.9(3) 2 2 ?
Cu8 Cu7 Cu5B 80.6(3) 2 2 ?
Cu8 Cu7 Cu2B 11.88(16) 2 15_666 ?
Cu8 Cu7 Cu6 108.1(2) 2 . ?
Cu8 Cu7 Cu5A 94.5(2) 2 2 ?
Cu8 Cu7 Cu14 70.1(3) 2 2 ?
Cu8 Cu7 Cu12 91.3(2) 2 . ?
Cu8 Cu7 Cu18 82.3(2) 2 . ?
Cu5A Cu7 Cu2B 106.34(15) 2 15_666 ?
Cu5A Cu7 Cu14 90.19(19) 2 2 ?
Cu18 Cu7 S12 47.00(12) . 2 ?
Cu18 Cu7 Cu2B 84.25(16) . 15_666 ?
Cu18 Cu7 Cu5A 79.62(19) . 2 ?
Cu18 Cu7 Cu14 15.43(19) . 2 ?
S1 Cu1A Cu6A 164.22(17) . . ?
S1 Cu1A S7 103.25(13) . 3 ?
S5 Cu1A S1 135.70(18) . . ?
S5 Cu1A Cu6A 56.14(9) . . ?
S5 Cu1A S7 104.53(13) . 3 ?
S7 Cu1A Cu6A 61.07(10) 3 . ?
O2 Cu1A S1 89.5(4) 3 . ?
O2 Cu1A S5 122.2(5) 3 . ?
O2 Cu1A Cu6A 89.8(4) 3 . ?
O2 Cu1A S7 93.6(5) 3 3 ?
Cu4A S7 Cu14 107.7(2) . 2 ?
Cu4A S7 Cu12 102.69(15) . 3 ?
Cu4A S7 Cu10 155.63(15) . . ?
Cu6 S7 Cu14 81.3(2) . 2 ?
Cu6 S7 Cu12 145.24(17) . 3 ?
Cu6 S7 Cu10 153.44(15) . . ?
Cu6 S7 Cu17 121.9(3) . . ?
Cu9 S7 Cu6 98.30(13) . . ?
Cu9 S7 Cu14 144.9(3) . 2 ?
Cu9 S7 Cu12 108.65(15) . 3 ?
Cu9 S7 Cu10 83.34(14) . . ?
Cu9 S7 Cu11 85.71(19) . . ?
Cu9 S7 Cu17 129.2(3) . . ?
Cu14 S7 Cu12 88.53(19) 2 3 ?
Cu10 S7 Cu14 82.4(2) . 2 ?
Cu10 S7 Cu12 54.53(10) . 3 ?
Cu18 S7 Cu14 18.76(17) . 2 ?
Cu18 S7 Cu12 95.02(15) . 3 ?
Cu18 S7 Cu10 72.35(17) . . ?
Cu18 S7 Cu20 72.3(3) . . ?
Cu20 S7 Cu14 56.3(3) . 2 ?
Cu20 S7 Cu12 46.0(3) . 3 ?
Cu20 S7 Cu10 85.4(2) . . ?
Cu11 S7 Cu6 132.9(2) . . ?
Cu11 S7 Cu14 70.3(3) . 2 ?
Cu11 S7 Cu12 72.1(2) . 3 ?
Cu11 S7 Cu10 20.5(2) . . ?
Cu11 S7 Cu17 87.5(3) . . ?
Cu17 S7 Cu14 76.4(3) . 2 ?
Cu17 S7 Cu12 23.8(3) . 3 ?
Cu17 S7 Cu10 73.8(2) . . ?
Cu13 S7 Cu4A 85.1(2) . . ?
Cu13 S7 Cu14 32.9(3) . 2 ?
Cu13 S7 Cu12 70.1(3) . 3 ?
Cu13 S7 Cu10 93.5(2) . . ?
Cu15 S7 Cu14 9.4(4) . 2 ?
Cu15 S7 Cu12 82.9(3) . 3 ?
Cu15 S7 Cu10 85.3(3) . . ?
S1 Cu9 Cu10 83.97(11) . . ?
S1 Cu9 Cu11 91.07(16) . . ?
O00W Cu9 S1 103.5(4) . . ?
O00W Cu9 Cu10 169.2(4) . . ?
O00W Cu9 Cu11 163.9(4) . . ?
S7 Cu9 S1 136.50(16) . . ?
S7 Cu9 O00W 119.6(4) . . ?
S7 Cu9 Cu10 52.53(9) . . ?
S7 Cu9 Cu11 47.22(14) . . ?
Cu1 Cu9 S1 68.0(2) 2 . ?
Cu1 Cu9 S1 69.9(2) . . ?
Cu1 Cu9 O00W 110.0(4) 2 . ?
Cu1 Cu9 O00W 93.7(4) . . ?
Cu1 Cu9 S7 100.0(2) . . ?
Cu1 Cu9 S7 100.1(2) 2 . ?
Cu1 Cu9 Cu1 135.3(3) . 2 ?
Cu1 Cu9 Cu10 81.5(2) . . ?
Cu1 Cu9 Cu10 79.9(2) 2 . ?
Cu1 Cu9 Cu11 68.8(2) 2 . ?
Cu1 Cu9 Cu11 97.9(3) . . ?
Cu11 Cu9 Cu10 16.50(15) . . ?
S4 Cu5A S12 104.29(13) . . ?
S4 Cu5A O018 90.4(3) . . ?
S4 Cu5A S5 139.80(17) . . ?
S4 Cu5A Cu7 164.07(16) . 3 ?
S4 Cu5A Cu17 91.6(2) . . ?
S12 Cu5A Cu7 60.05(11) . 3 ?
S12 Cu5A Cu17 46.54(18) . . ?
O018 Cu5A S12 89.5(3) . . ?
O018 Cu5A Cu7 86.8(3) . 3 ?
O018 Cu5A Cu17 134.9(3) . . ?
S5 Cu5A S12 104.94(13) . . ?
S5 Cu5A O018 116.8(3) . . ?
S5 Cu5A Cu7 53.96(11) . 3 ?
S5 Cu5A Cu17 88.9(2) . . ?
Cu4 Cu5A S4 72.43(14) . . ?
Cu4 Cu5A S12 124.07(18) . . ?
Cu4 Cu5A O018 144.7(3) . . ?
Cu4 Cu5A S5 68.47(14) . . ?
Cu4 Cu5A Cu7 117.69(18) . 3 ?
Cu4 Cu5A Cu17 77.5(2) . . ?
Cu17 Cu5A Cu7 79.5(2) . 3 ?
S4 Cu3A S6 170.9(4) . 2 ?
S4 Cu3A Cu13 92.7(3) . . ?
S6 Cu3A Cu13 90.3(3) 2 . ?
Cu4A Cu3A S4 65.22(18) . . ?
Cu4A Cu3A S6 123.9(3) . 2 ?
Cu4A Cu3A Cu13 72.4(2) . . ?
S4 Cu2 S6 174.9(5) . 15_666 ?
Cu8 Cu2 S4 121.2(7) 15_666 . ?
Cu8 Cu2 S6 61.2(3) 15_666 15_666 ?
S5 Cu1 S1 176.6(3) . . ?
Cu9 Cu1 S1 57.55(18) 3 . ?
Cu9 Cu1 S1 58.70(18) . . ?
Cu9 Cu1 S5 123.4(4) 3 . ?
Cu9 Cu1 S5 122.9(4) . . ?
Cu9 Cu1 Cu9 103.3(3) . 3 ?
C019 C5 C01T 114.0(9) . . ?
C019 C5 C01X 115.8(9) . . ?
C019 C5 S5 111.0(6) . . ?
C01T C5 S5 104.5(5) . . ?
C01X C5 C01T 106.6(7) . . ?
C01X C5 S5 103.8(5) . . ?
C27 C5 S5 105.9(5) . . ?
C27 C5 C1I 107.55(10) . . ?
C01Y C5 S5 111.0(5) . . ?
C01Y C5 C27 107.57(10) . . ?
C01Y C5 C1I 118.4(3) . . ?
C1I C5 S5 105.7(5) . . ?
Au1 Cu14 Cu6 137.7(4) . 3 ?
Au1 Cu14 Cu7 149.1(4) . 3 ?
Au1 Cu14 Cu17 61.7(2) . 3 ?
S12 Cu14 Au1 101.8(3) . . ?
S12 Cu14 Au1 92.7(3) 14_666 . ?
S12 Cu14 S12 116.0(5) . 14_666 ?
S12 Cu14 Cu6 114.0(3) . 3 ?
S12 Cu14 Cu6 91.5(2) 14_666 3 ?
S12 Cu14 Cu8 101.1(3) 14_666 . ?
S12 Cu14 Cu8 48.41(16) . . ?
S12 Cu14 Cu7 117.8(3) 14_666 3 ?
S12 Cu14 Cu7 61.62(19) . 3 ?
S12 Cu14 S7 134.0(5) . 3 ?
S12 Cu14 Cu17 47.5(3) 14_666 14_666 ?
S12 Cu14 Cu17 84.9(4) . 14_666 ?
S12 Cu14 Cu17 74.8(3) 14_666 3 ?
S12 Cu14 Cu17 55.8(3) . . ?
S12 Cu14 Cu17 161.7(4) . 3 ?
Cu8 Cu14 Au1 150.2(3) . . ?
Cu8 Cu14 Cu6 68.82(18) . 3 ?
Cu8 Cu14 Cu7 25.85(11) . 3 ?
Cu8 Cu14 Cu17 147.5(3) . 3 ?
Cu7 Cu14 Cu6 52.52(17) 3 3 ?
S7 Cu14 Au1 94.5(3) 3 . ?
S7 Cu14 S12 105.7(3) 3 14_666 ?
S7 Cu14 Cu6 44.14(17) 3 3 ?
S7 Cu14 Cu8 106.7(3) 3 . ?
S7 Cu14 Cu7 82.7(3) 3 3 ?
S7 Cu14 Cu17 140.2(3) 3 14_666 ?
S7 Cu14 Cu17 46.9(2) 3 3 ?
Cu17 Cu14 Au1 68.0(3) . . ?
Cu17 Cu14 Au1 63.8(2) 14_666 . ?
Cu17 Cu14 S12 154.3(5) . 14_666 ?
Cu17 Cu14 Cu6 78.9(3) 3 3 ?
Cu17 Cu14 Cu6 138.3(4) 14_666 3 ?
Cu17 Cu14 Cu6 114.3(5) . 3 ?
Cu17 Cu14 Cu8 89.8(3) . . ?
Cu17 Cu14 Cu8 107.3(4) 14_666 . ?
Cu17 Cu14 Cu7 128.4(4) 3 3 ?
Cu17 Cu14 Cu7 81.4(3) . 3 ?
Cu17 Cu14 Cu7 133.2(4) 14_666 3 ?
Cu17 Cu14 S7 93.1(5) . 3 ?
Cu17 Cu14 Cu17 93.6(3) 14_666 3 ?
Cu17 Cu14 Cu17 107.1(4) . 14_666 ?
Cu17 Cu14 Cu17 107.8(5) . 3 ?
Au1 Cu12 Cu7 143.91(16) . . ?
S12 Cu12 Au1 98.76(13) 2 . ?
S12 Cu12 Cu7 59.40(12) 2 . ?
S12 Cu12 S7 126.4(2) 2 . ?
S12 Cu12 S7 123.12(18) 2 2 ?
S12 Cu12 Cu13 92.0(2) 2 . ?
S12 Cu12 Cu13 90.2(2) 2 2 ?
S7 Cu12 Au1 93.78(12) 2 . ?
S7 Cu12 Au1 93.64(12) . . ?
S7 Cu12 Cu7 121.99(14) 2 . ?
S7 Cu12 Cu7 80.70(13) . . ?
S7 Cu12 S7 107.66(18) 2 . ?
S7 Cu12 Cu13 141.3(2) . 2 ?
S7 Cu12 Cu13 142.6(3) 2 . ?
S7 Cu12 Cu13 47.15(17) . . ?
S7 Cu12 Cu13 46.65(18) 2 2 ?
Cu10 Cu12 Au1 65.85(12) . . ?
Cu10 Cu12 S12 164.52(19) . 2 ?
Cu10 Cu12 Cu7 134.29(17) . . ?
Cu10 Cu12 S7 59.37(11) . . ?
Cu10 Cu12 S7 59.47(12) . 2 ?
Cu10 Cu12 Cu13 82.1(2) . 2 ?
Cu10 Cu12 Cu13 83.3(2) . . ?
Cu13 Cu12 Au1 66.12(18) . . ?
Cu13 Cu12 Au1 65.50(17) 2 . ?
Cu13 Cu12 Cu7 85.0(2) . . ?
Cu13 Cu12 Cu7 135.4(2) 2 . ?
Cu13 Cu12 Cu13 131.3(3) . 2 ?
S12 Cu16 Au1 101.7(4) . . ?
S12 Cu16 Au1 95.6(4) 15_666 . ?
S12 Cu16 S12 122.7(5) . 15_666 ?
S12 Cu16 S7 125.7(6) . . ?
S12 Cu16 S7 107.4(4) 15_666 . ?
S7 Cu16 Au1 92.3(3) . . ?
Cu15 Cu16 Au1 67.4(4) . . ?
Cu15 Cu16 Au1 67.2(4) 14_666 . ?
Cu15 Cu16 S12 71.0(5) 14_666 15_666 ?
Cu15 Cu16 S12 62.5(4) . 15_666 ?
Cu15 Cu16 S12 66.8(4) 14_666 . ?
Cu15 Cu16 S12 168.9(7) . . ?
Cu15 Cu16 S7 158.7(6) 14_666 . ?
Cu15 Cu16 S7 55.3(4) . . ?
Cu15 Cu16 Cu15 108.8(7) . 14_666 ?
S7 Cu10 S7 118.03(5) . 3 ?
S7 Cu10 S7 118.03(5) . 2 ?
S7 Cu10 S7 118.03(5) 3 2 ?
S7 Cu10 Cu18 51.05(13) 2 2 ?
S7 Cu10 Cu18 154.59(18) 2 3 ?
S7 Cu10 Cu18 154.59(18) . 2 ?
S7 Cu10 Cu18 84.50(16) 2 . ?
S7 Cu10 Cu18 84.51(16) 3 2 ?
S7 Cu10 Cu18 51.05(13) 3 3 ?
S7 Cu10 Cu18 51.05(13) . . ?
S7 Cu10 Cu18 84.50(16) . 3 ?
S7 Cu10 Cu18 154.60(18) 3 . ?
S7 Cu10 Cu17 49.79(18) 3 3 ?
S7 Cu10 Cu17 49.79(18) . . ?
S7 Cu10 Cu17 86.9(2) 3 . ?
S7 Cu10 Cu17 152.2(2) 2 . ?
S7 Cu10 Cu17 152.2(2) . 3 ?
S7 Cu10 Cu17 86.9(2) 2 3 ?
Cu12 Cu10 S7 66.19(11) 3 3 ?
Cu12 Cu10 S7 66.19(11) 2 2 ?
Cu12 Cu10 S7 66.00(12) 3 . ?
Cu12 Cu10 S7 66.00(12) 2 3 ?
Cu12 Cu10 S7 66.19(11) . . ?
Cu12 Cu10 S7 166.0(2) 2 . ?
Cu12 Cu10 S7 66.00(12) . 2 ?
Cu12 Cu10 S7 166.0(2) . 3 ?
Cu12 Cu10 S7 166.0(2) 3 2 ?
Cu12 Cu10 Cu12 106.71(13) 3 2 ?
Cu12 Cu10 Cu12 106.71(13) 3 . ?
Cu12 Cu10 Cu12 106.70(13) 2 . ?
Cu12 Cu10 Cu18 89.17(16) 2 3 ?
Cu12 Cu10 Cu18 18.66(15) 2 2 ?
Cu12 Cu10 Cu18 18.66(15) 3 3 ?
Cu12 Cu10 Cu18 119.13(17) . 3 ?
Cu12 Cu10 Cu18 119.13(17) 3 2 ?
Cu12 Cu10 Cu18 89.17(16) . 2 ?
Cu12 Cu10 Cu17 20.8(2) 2 3 ?
Cu12 Cu10 Cu17 119.8(2) . 3 ?
Cu12 Cu10 Cu17 86.8(2) 3 3 ?
Cu18 Cu10 Cu18 103.56(13) . 2 ?
Cu18 Cu10 Cu18 103.56(13) . 3 ?
Cu18 Cu10 Cu18 103.56(13) 3 2 ?
Cu18 Cu10 Cu17 126.5(2) . 3 ?
Cu18 Cu10 Cu17 68.8(3) 3 3 ?
Cu18 Cu10 Cu17 38.3(2) 2 3 ?
Cu11 Cu10 S7 172.5(6) . 3 ?
Cu11 Cu10 S7 60.3(4) . . ?
Cu11 Cu10 S7 60.6(4) . 2 ?
Cu11 Cu10 Cu12 117.0(4) . 3 ?
Cu11 Cu10 Cu12 117.6(4) . 2 ?
Cu11 Cu10 Cu18 133.5(5) . 3 ?
Cu11 Cu10 Cu18 98.9(5) . 2 ?
Cu11 Cu10 Cu17 135.3(5) . 3 ?
Cu11 Cu10 Cu17 96.2(5) . . ?
Cu17 Cu10 Cu17 102.4(2) . 3 ?
S12 Cu18 Au1 99.42(16) 2 . ?
S12 Cu18 Cu5B 48.42(13) 2 2 ?
S12 Cu18 Cu8 48.34(12) 2 2 ?
S12 Cu18 Cu7 67.67(16) 2 . ?
S12 Cu18 S7 162.7(2) 2 . ?
S12 Cu18 Cu10 136.1(3) 2 . ?
S12 Cu18 Cu20 57.0(2) 2 15_666 ?
S12 Cu18 Cu20 134.8(3) 2 . ?
S12 Cu18 Cu20 64.1(2) 2 2 ?
Cu5B Cu18 Au1 140.9(2) 2 . ?
Cu8 Cu18 Au1 141.88(17) 2 . ?
Cu8 Cu18 Cu5B 35.59(10) 2 2 ?
Cu8 Cu18 Cu20 83.9(2) 2 15_666 ?
Cu7 Cu18 Au1 167.1(2) . . ?
Cu7 Cu18 Cu5B 28.67(11) . 2 ?
Cu7 Cu18 Cu8 27.22(10) . 2 ?
Cu7 Cu18 Cu10 129.9(2) . . ?
Cu7 Cu18 Cu20 111.1(2) . 15_666 ?
S7 Cu18 Au1 97.72(17) . . ?
S7 Cu18 Cu5B 116.51(18) . 2 ?
S7 Cu18 Cu8 114.9(2) . 2 ?
S7 Cu18 Cu7 95.18(17) . . ?
S7 Cu18 Cu10 56.61(13) . . ?
S7 Cu18 Cu20 127.5(3) . 2 ?
S7 Cu18 Cu20 132.8(3) . 15_666 ?
S7 Cu18 Cu20 54.1(2) . . ?
Cu10 Cu18 Au1 59.46(11) . . ?
Cu10 Cu18 Cu5B 124.4(3) . 2 ?
Cu10 Cu18 Cu8 156.6(2) . 2 ?
Cu10 Cu18 Cu20 118.2(2) . 15_666 ?
Cu20 Cu18 Au1 58.77(17) 15_666 . ?
Cu20 Cu18 Au1 61.0(2) . . ?
Cu20 Cu18 Au1 61.3(2) 2 . ?
Cu20 Cu18 Cu5B 155.9(3) . 2 ?
Cu20 Cu18 Cu5B 82.2(3) 2 2 ?
Cu20 Cu18 Cu5B 103.7(2) 15_666 2 ?
Cu20 Cu18 Cu8 107.5(3) 2 2 ?
Cu20 Cu18 Cu8 123.3(3) . 2 ?
Cu20 Cu18 Cu7 127.7(3) . . ?
Cu20 Cu18 Cu7 110.7(3) 2 . ?
Cu20 Cu18 Cu10 71.7(2) . . ?
Cu20 Cu18 Cu10 72.1(2) 2 . ?
Cu20 Cu18 Cu20 121.5(4) 2 . ?
Au1 Cu20 Cu10 56.34(15) . . ?
S12 Cu20 Au1 96.0(3) 15_666 . ?
S12 Cu20 Au1 94.1(3) . . ?
S12 Cu20 S12 109.3(2) 15_666 . ?
S12 Cu20 Cu10 136.8(3) 15_666 . ?
S12 Cu20 Cu10 105.5(3) . . ?
S12 Cu20 Cu18 148.0(3) 15_666 3 ?
S12 Cu20 Cu18 78.0(2) . 14_666 ?
S12 Cu20 Cu18 47.57(19) 15_666 14_666 ?
S12 Cu20 Cu18 84.0(3) 15_666 . ?
S12 Cu20 Cu18 49.9(2) . 3 ?
S12 Cu20 Cu18 157.5(4) . . ?
S7 Cu20 Au1 101.0(2) . . ?
S7 Cu20 S12 126.1(4) . . ?
S7 Cu20 S12 120.0(4) . 15_666 ?
S7 Cu20 Cu10 49.28(15) . . ?
S7 Cu20 Cu18 53.59(18) . . ?
S7 Cu20 Cu18 153.6(4) . 14_666 ?
S7 Cu20 Cu18 90.4(3) . 3 ?
Cu18 Cu20 Au1 66.2(2) 3 . ?
Cu18 Cu20 Au1 63.11(19) 14_666 . ?
Cu18 Cu20 Au1 65.9(2) . . ?
Cu18 Cu20 Cu10 55.69(18) 3 . ?
Cu18 Cu20 Cu10 55.50(18) . . ?
Cu18 Cu20 Cu10 119.5(3) 14_666 . ?
Cu18 Cu20 Cu18 100.1(3) . 14_666 ?
Cu18 Cu20 Cu18 109.7(3) 3 . ?
Cu18 Cu20 Cu18 100.7(3) 3 14_666 ?
Au1 Cu21 Cu21 59.984(7) . 14_666 ?
Au1 Cu21 Cu21 59.985(7) . 15_666 ?
S12 Cu21 Au1 99.8(3) 15_666 . ?
S12 Cu21 Au1 101.0(3) . . ?
S12 Cu21 S12 158.9(4) . 15_666 ?
S12 Cu21 Cu8 46.88(19) 15_666 15_666 ?
S12 Cu21 Cu8 113.6(3) . 15_666 ?
S12 Cu21 Cu21 44.0(3) . 14_666 ?
S12 Cu21 Cu21 157.6(4) . 15_666 ?
S12 Cu21 Cu21 42.7(3) 15_666 15_666 ?
S12 Cu21 Cu21 152.6(5) 15_666 14_666 ?
Cu8 Cu21 Au1 135.4(3) 15_666 . ?
Cu8 Cu21 Cu21 88.8(4) 15_666 15_666 ?
Cu8 Cu21 Cu21 134.4(5) 15_666 14_666 ?
Cu21 Cu21 Cu21 119.86(5) 15_666 14_666 ?
Au1 Cu11 Cu17 60.23(19) . . ?
S7 Cu11 Au1 101.8(2) . . ?
S7 Cu11 Cu9 47.07(14) . . ?
S7 Cu11 Cu17 47.5(2) . . ?
Cu9 Cu11 Au1 143.5(2) . . ?
Cu9 Cu11 Cu17 83.3(2) . . ?
Cu10 Cu11 Au1 74.0(5) . . ?
Cu10 Cu11 S7 99.2(5) . . ?
Cu10 Cu11 Cu9 90.8(5) . . ?
Cu10 Cu11 Cu17 67.3(5) . . ?
S12 Cu17 Au1 100.7(3) . . ?
S12 Cu17 Cu4 97.9(3) . . ?
S12 Cu17 S7 160.0(4) . . ?
S12 Cu17 Cu5A 66.0(2) . . ?
S12 Cu17 Cu14 137.7(5) . 2 ?
S12 Cu17 Cu14 58.4(3) . . ?
S12 Cu17 Cu14 63.4(3) . 15_666 ?
S12 Cu17 Cu10 135.5(4) . . ?
S12 Cu17 Cu11 150.5(4) . . ?
Cu4 Cu17 Au1 161.5(3) . . ?
Cu4 Cu17 Cu14 107.0(3) . 2 ?
Cu4 Cu17 Cu11 102.8(3) . . ?
S7 Cu17 Au1 99.3(3) . . ?
S7 Cu17 Cu4 62.20(19) . . ?
S7 Cu17 Cu5A 94.1(3) . . ?
S7 Cu17 Cu14 131.5(5) . . ?
S7 Cu17 Cu14 129.5(5) . 15_666 ?
S7 Cu17 Cu14 56.6(3) . 2 ?
S7 Cu17 Cu10 56.4(2) . . ?
S7 Cu17 Cu11 45.0(2) . . ?
Cu5A Cu17 Au1 166.7(3) . . ?
Cu5A Cu17 Cu4 31.86(11) . . ?
Cu5A Cu17 Cu14 131.6(4) . 2 ?
Cu5A Cu17 Cu10 129.2(4) . . ?
Cu5A Cu17 Cu11 131.8(3) . . ?
Cu14 Cu17 Au1 64.1(2) . . ?
Cu14 Cu17 Au1 60.5(2) 15_666 . ?
Cu14 Cu17 Au1 58.7(2) 2 . ?
Cu14 Cu17 Cu4 130.5(4) 15_666 . ?
Cu14 Cu17 Cu4 127.0(4) . . ?
Cu14 Cu17 Cu5A 111.2(3) 15_666 . ?
Cu14 Cu17 Cu5A 105.9(4) . . ?
Cu14 Cu17 Cu14 83.7(3) . 15_666 ?
Cu14 Cu17 Cu14 74.5(3) 15_666 2 ?
Cu14 Cu17 Cu14 122.4(4) . 2 ?
Cu14 Cu17 Cu10 119.5(3) 15_666 . ?
Cu14 Cu17 Cu10 77.4(3) . . ?
Cu14 Cu17 Cu11 54.0(3) 2 . ?
Cu14 Cu17 Cu11 92.2(4) . . ?
Cu14 Cu17 Cu11 115.0(3) 15_666 . ?
Cu10 Cu17 Au1 59.50(16) . . ?
Cu10 Cu17 Cu4 105.9(3) . . ?
Cu10 Cu17 Cu14 69.3(3) . 2 ?
Cu10 Cu17 Cu11 16.51(14) . . ?
Cu11 Cu17 Au1 59.82(18) . . ?
S12 Cu13 Au1 101.0(2) 15_666 . ?
S12 Cu13 Cu4A 110.6(3) 15_666 . ?
S12 Cu13 Cu3A 78.3(3) 15_666 . ?
S12 Cu13 Cu12 128.6(4) 15_666 . ?
S12 Cu13 Cu12 129.0(4) 15_666 3 ?
Cu4A Cu13 Au1 142.5(3) . . ?
S7 Cu13 Au1 101.2(3) . . ?
S7 Cu13 S12 157.8(4) . 15_666 ?
S7 Cu13 Cu4A 48.72(17) . . ?
S7 Cu13 Cu3A 79.6(3) . . ?
S7 Cu13 Cu12 64.5(2) . . ?
S7 Cu13 Cu12 63.2(2) . 3 ?
Cu3A Cu13 Au1 179.0(3) . . ?
Cu3A Cu13 Cu4A 37.86(18) . . ?
Cu12 Cu13 Au1 60.89(17) 3 . ?
Cu12 Cu13 Au1 61.40(17) . . ?
Cu12 Cu13 Cu4A 109.3(3) . . ?
Cu12 Cu13 Cu4A 83.2(3) 3 . ?
Cu12 Cu13 Cu3A 119.1(3) 3 . ?
Cu12 Cu13 Cu3A 119.5(3) . . ?
Cu12 Cu13 Cu12 86.6(3) . 3 ?
Au1 Cu15 Cu10 56.56(19) . . ?
S12 Cu15 Au1 91.7(3) 2 . ?
S12 Cu15 Au1 98.2(3) 15_666 . ?
S12 Cu15 S12 107.5(4) 15_666 2 ?
S12 Cu15 Cu10 141.2(5) 15_666 . ?
S12 Cu15 Cu10 102.6(4) 2 . ?
S7 Cu15 Au1 101.6(4) . . ?
S7 Cu15 S12 123.9(5) . 2 ?
S7 Cu15 S12 123.6(5) . 15_666 ?
S7 Cu15 Cu10 49.4(2) . . ?
Cu16 Cu15 Au1 69.1(4) 15_666 . ?
Cu16 Cu15 Au1 69.3(4) . . ?
Cu16 Cu15 S12 57.9(4) 15_666 15_666 ?
Cu16 Cu15 S12 157.8(6) . 2 ?
Cu16 Cu15 S12 60.1(4) 15_666 2 ?
Cu16 Cu15 S12 65.8(5) . 15_666 ?
Cu16 Cu15 S7 73.1(5) . . ?
Cu16 Cu15 S7 170.5(6) 15_666 . ?
Cu16 Cu15 Cu10 77.1(5) . . ?
Cu16 Cu15 Cu10 122.7(5) 15_666 . ?
S8 O1 Cu2A 127.9(10) . . ?
S3 O00X Cu4A 93.8(8) . . ?
S3 O2 Cu1A 121.5(10) . 2 ?
C00Z C6 C01F 111.9(10) . . ?
C00Z C6 H6A 109.2 . . ?
C00Z C6 H6B 109.2 . . ?
C01F C6 H6A 109.2 . . ?
C01F C6 H6B 109.2 . . ?
H6A C6 H6B 107.9 . . ?
C01F C7 H7A 108.7 . . ?
C01F C7 H7B 108.7 . . ?
C01Z C7 C01F 114.2(11) . . ?
C01Z C7 H7A 108.7 . . ?
C01Z C7 H7B 108.7 . . ?
H7A C7 H7B 107.6 . . ?
C010 C8 H8A 110.7 . . ?
C010 C8 H8B 110.7 . . ?
C010 C8 C12 105(3) . . ?
H8A C8 H8B 108.8 . . ?
C12 C8 H8A 110.7 . . ?
C12 C8 H8B 110.7 . . ?
C010 C0 H0A 110.4 . . ?
C010 C0 H0B 110.4 . . ?
H0A C0 H0B 108.6 . . ?
C1A C0 C010 107(3) . . ?
C1A C0 H0A 110.4 . . ?
C1A C0 H0B 110.4 . . ?
C0 C1A H1A 113.6 . . ?
C0 C1A C9 107(3) . . ?
C0 C1A C62A 105(3) . . ?
C9 C1A H1A 113.6 . . ?
C9 C1A C62A 103(3) . . ?
C62A C1A H1A 113.6 . . ?
C1A C9 H9A 108.1 . . ?
C1A C9 H9B 108.1 . . ?
H9A C9 H9B 107.3 . . ?
C12 C9 C1A 117(3) . . ?
C12 C9 H9A 108.1 . . ?
C12 C9 H9B 108.1 . . ?
C8 C12 H12 109.2 . . ?
C9 C12 C8 111(3) . . ?
C9 C12 H12 109.2 . . ?
C4A C12 C8 105(3) . . ?
C4A C12 C9 113(3) . . ?
C4A C12 H12 109.2 . . ?
C1A C62A H62C 108.6 . . ?
C1A C62A H62D 108.6 . . ?
H62C C62A H62D 107.6 . . ?
C01E C62A C1A 114(3) . . ?
C01E C62A H62C 108.6 . . ?
C01E C62A H62D 108.6 . . ?
C12 C4A H4AA 109.4 . . ?
C12 C4A H4AB 109.4 . . ?
C12 C4A C01E 111(3) . . ?
H4AA C4A H4AB 108.0 . . ?
C01E C4A H4AA 109.4 . . ?
C01E C4A H4AB 109.4 . . ?
C62A C01E C4A 103(3) . . ?
C62A C01E H3 112.3 . . ?
C4A C01E H3 112.3 . . ?
C13 C01E C62A 101(3) . . ?
C13 C01E C4A 115(3) . . ?
C13 C01E H3 112.3 . . ?
C010 C13 C01E 107(3) . . ?
C010 C13 H13A 110.3 . . ?
C010 C13 H13B 110.3 . . ?
C01E C13 H13A 110.3 . . ?
C01E C13 H13B 110.3 . . ?
H13A C13 H13B 108.6 . . ?
C015 C14A H14C 108.7 . . ?
C015 C14A H14D 108.7 . . ?
H14C C14A H14D 107.6 . . ?
C10A C14A C015 114.3(15) . . ?
C10A C14A H14C 108.7 . . ?
C10A C14A H14D 108.7 . . ?
C015 C15 H15A 110.2 . . ?
C015 C15 H15B 110.2 . . ?
C015 C15 C02H 107.5(8) . . ?
H15A C15 H15B 108.5 . . ?
C02H C15 H15A 110.2 . . ?
C02H C15 H15B 110.2 . . ?
H17C C17A H17D 109.2 . . ?
C10A C17A H17C 111.3 . . ?
C10A C17A H17D 111.3 . . ?
C10A C17A C02H 102.6(13) . . ?
C02H C17A H17C 111.3 . . ?
C02H C17A H17D 111.3 . . ?
C14A C10A C17A 114.8(17) . . ?
C14A C10A H10A 108.2 . . ?
C14A C10A C20A 114.5(19) . . ?
C17A C10A H10A 108.2 . . ?
C17A C10A C20A 103(2) . . ?
C20A C10A H10A 108.2 . . ?
C10A C20A H20C 110.5 . . ?
C10A C20A H20D 110.5 . . ?
H20C C20A H20D 108.7 . . ?
C16A C20A C10A 106.1(15) . . ?
C16A C20A H20C 110.5 . . ?
C16A C20A H20D 110.5 . . ?
H11C C11A H11D 108.5 . . ?
C02H C11A H11C 110.2 . . ?
C02H C11A H11D 110.2 . . ?
C02H C11A C16A 107.49(10) . . ?
C16A C11A H11C 110.2 . . ?
C16A C11A H11D 110.2 . . ?
C15 C02H H02S 107.2 . . ?
C17A C02H C15 114.9(12) . . ?
C17A C02H C11A 112.4(15) . . ?
C17A C02H H02S 107.2 . . ?
C11A C02H C15 107.5(8) . . ?
C11A C02H H02S 107.2 . . ?
C015 C19 H19A 110.3 . . ?
C015 C19 H19B 110.3 . . ?
C015 C19 C16A 107.2(10) . . ?
H19A C19 H19B 108.5 . . ?
C16A C19 H19A 110.3 . . ?
C16A C19 H19B 110.3 . . ?
C20A C16A C11A 100.3(15) . . ?
C20A C16A C19 122.3(13) . . ?
C20A C16A H16A 108.7 . . ?
C11A C16A C19 107.2(10) . . ?
C11A C16A H16A 108.7 . . ?
C19 C16A H16A 108.7 . . ?
C00Z C01L H4 110.7 . . ?
C00Z C01L HA 110.7 . . ?
C00Z C01L C23 105.1(13) . . ?
H4 C01L HA 108.8 . . ?
C23 C01L H4 110.7 . . ?
C23 C01L HA 110.7 . . ?
C01L C23 H23 110.3 . . ?
C1B C23 C01L 98.9(18) . . ?
C1B C23 H23 110.3 . . ?
C01P C23 C01L 118.3(19) . . ?
C01P C23 H23 110.3 . . ?
C01P C23 C1B 107.9(19) . . ?
C23 C1B H1BA 108.8 . . ?
C23 C1B H1BB 108.8 . . ?
H1BA C1B H1BB 107.7 . . ?
C01{ C1B C23 113.7(17) . . ?
C01{ C1B H1BA 108.8 . . ?
C01{ C1B H1BB 108.8 . . ?
C1B C01{ H01{ 110.1 . . ?
C02B C01{ C1B 105.7(11) . . ?
C02B C01{ H01{ 110.1 . . ?
C7A C01{ C1B 113.3(13) . . ?
C7A C01{ H01{ 110.1 . . ?
C7A C01{ C02B 107.51(10) . . ?
C00Z C02B H02T 110.2 . . ?
C00Z C02B H02U 110.2 . . ?
C01{ C02B C00Z 107.50(10) . . ?
C01{ C02B H02T 110.2 . . ?
C01{ C02B H02U 110.2 . . ?
H02T C02B H02U 108.5 . . ?
C01{ C7A H7AA 110.2 . . ?
C01{ C7A H7AB 110.2 . . ?
C01{ C7A C01G 107.52(10) . . ?
H7AA C7A H7AB 108.5 . . ?
C01G C7A H7AA 110.2 . . ?
C01G C7A H7AB 110.2 . . ?
C7A C01G H5 109.0 . . ?
C6A C01G C7A 107.51(10) . . ?
C6A C01G H5 109.0 . . ?
C01P C01G C7A 113.7(13) . . ?
C01P C01G H5 109.0 . . ?
C01P C01G C6A 108.7(12) . . ?
C00Z C6A H6AA 110.2 . . ?
C00Z C6A H6AB 110.2 . . ?
C01G C6A C00Z 107.50(10) . . ?
C01G C6A H6AA 110.2 . . ?
C01G C6A H6AB 110.2 . . ?
H6AA C6A H6AB 108.5 . . ?
C23 C01P C01G 110.5(16) . . ?
C23 C01P H6 109.6 . . ?
C23 C01P HB 109.6 . . ?
C01G C01P H6 109.6 . . ?
C01G C01P HB 109.6 . . ?
H6 C01P HB 108.1 . . ?
C012 C26 H26A 110.2 . . ?
C012 C26 H26B 110.2 . . ?
C012 C26 C1C 107.51(10) . . ?
H26A C26 H26B 108.5 . . ?
C1C C26 H26A 110.2 . . ?
C1C C26 H26B 110.2 . . ?
C26 C1C H1C 111.2 . . ?
C01W C1C C26 107.49(10) . . ?
C01W C1C H1C 111.2 . . ?
C01W C1C C21A 109.3(10) . . ?
C21A C1C C26 106.1(11) . . ?
C21A C1C H1C 111.2 . . ?
C1C C01W H7 110.2 . . ?
C1C C01W HC 110.2 . . ?
H7 C01W HC 108.5 . . ?
C1D C01W C1C 107.51(10) . . ?
C1D C01W H7 110.2 . . ?
C1D C01W HC 110.2 . . ?
C01W C1D H1D 107.6 . . ?
C01W C1D C1E 118.6(3) . . ?
C1E C1D H1D 107.6 . . ?
C1H C1D C01W 107.55(10) . . ?
C1H C1D H1D 107.6 . . ?
C1H C1D C1E 107.54(10) . . ?
C1D C1E H1EA 110.2 . . ?
C1D C1E H1EB 110.2 . . ?
C1D C1E C1F 107.51(10) . . ?
H1EA C1E H1EB 108.5 . . ?
C1F C1E H1EA 110.2 . . ?
C1F C1E H1EB 110.2 . . ?
C1C C21A H21C 107.7 . . ?
C1C C21A H21D 107.7 . . ?
C1C C21A C1F 118.2(6) . . ?
H21C C21A H21D 107.1 . . ?
C1F C21A H21C 107.7 . . ?
C1F C21A H21D 107.7 . . ?
C1E C1F H1F 111.2 . . ?
C1E C1F C1G 107.48(10) . . ?
C21A C1F C1E 109.3(10) . . ?
C21A C1F H1F 111.2 . . ?
C21A C1F C1G 106.1(11) . . ?
C1G C1F H1F 111.2 . . ?
C012 C1G C1F 107.50(10) . . ?
C012 C1G H1GA 110.2 . . ?
C012 C1G H1GB 110.2 . . ?
C1F C1G H1GA 110.2 . . ?
C1F C1G H1GB 110.2 . . ?
H1GA C1G H1GB 108.5 . . ?
C012 C1H C1D 107.57(8) . . ?
C012 C1H H1HA 110.2 . . ?
C012 C1H H1HB 110.2 . . ?
C1D C1H H1HA 110.2 . . ?
C1D C1H H1HB 110.2 . . ?
H1HA C1H H1HB 108.5 . . ?
C5 C27 H27A 110.2 . . ?
C5 C27 H27B 110.2 . . ?
H27A C27 H27B 108.5 . . ?
C22A C27 C5 107.63(9) . . ?
C22A C27 H27A 110.2 . . ?
C22A C27 H27B 110.2 . . ?
C5 C01Y H8 110.2 . . ?
C5 C01Y HD 110.2 . . ?
C5 C01Y C25A 107.52(10) . . ?
H8 C01Y HD 108.5 . . ?
C25A C01Y H8 110.2 . . ?
C25A C01Y HD 110.2 . . ?
C5 C1I H1IA 110.2 . . ?
C5 C1I H1IB 110.2 . . ?
H1IA C1I H1IB 108.5 . . ?
C2A C1I C5 107.52(10) . . ?
C2A C1I H1IA 110.2 . . ?
C2A C1I H1IB 110.2 . . ?
C01Y C25A H25A 111.3 . . ?
C01Y C25A C3A 107.48(10) . . ?
C01Y C25A C24A 113.6(10) . . ?
C3A C25A H25A 111.3 . . ?
C24A C25A H25A 111.3 . . ?
C24A C25A C3A 101.3(12) . . ?
C25A C3A H3AA 110.2 . . ?
C25A C3A H3AB 110.2 . . ?
H3AA C3A H3AB 108.5 . . ?
C22A C3A C25A 107.52(10) . . ?
C22A C3A H3AA 110.2 . . ?
C22A C3A H3AB 110.2 . . ?
C27 C22A C3A 107.59(10) . . ?
C27 C22A H22A 107.6 . . ?
C27 C22A C18A 107.59(10) . . ?
C3A C22A H22A 107.6 . . ?
C18A C22A C3A 118.4(3) . . ?
C18A C22A H22A 107.6 . . ?
C22A C18A H18C 110.2 . . ?
C22A C18A H18D 110.2 . . ?
C22A C18A C2A 107.49(10) . . ?
H18C C18A H18D 108.5 . . ?
C2A C18A H18C 110.2 . . ?
C2A C18A H18D 110.2 . . ?
C1I C2A C18A 107.48(10) . . ?
C1I C2A H2A 111.3 . . ?
C1I C2A C24A 113.6(10) . . ?
C18A C2A H2A 111.3 . . ?
C24A C2A C18A 101.4(12) . . ?
C24A C2A H2A 111.3 . . ?
C25A C24A H24C 107.8 . . ?
C25A C24A H24D 107.9 . . ?
C2A C24A C25A 117.8(6) . . ?
C2A C24A H24C 107.9 . . ?
C2A C24A H24D 107.9 . . ?
H24C C24A H24D 107.2 . . ?

loop_
_geom_bond_atom_site_label_1
_geom_bond_atom_site_label_2
_geom_bond_distance
_geom_bond_site_symmetry_2
_geom_bond_publ_flag
Au1 Cu10 2.777(4) . ?
Au1 Cu10 2.777(4) 13_666 ?
Au1 Cu20 2.804(8) 3 ?
Au1 Cu20 2.804(8) 15_666 ?
Au1 Cu20 2.804(8) 2 ?
Au1 Cu20 2.804(8) 14_666 ?
Au1 Cu15 2.788(9) 13_666 ?
Au1 Cu15 2.788(9) 15_666 ?
Au1 Cu15 2.788(9) . ?
Au1 Cu15 2.788(9) 3 ?
Au1 Cu15 2.788(9) 14_666 ?
Au1 Cu15 2.788(9) 2 ?
Cu3 S4 2.341(2) . ?
Cu3 S6 2.322(2) 2 ?
Cu3 S12 2.448(3) 15_666 ?
Cu3 O017 2.198(10) 15_666 ?
Cu3 Cu6 2.583(3) . ?
S1 C 1.864(12) . ?
S1 Cu1B 2.341(3) 2 ?
S1 Cu1B 2.341(3) 3 ?
S1 Cu1B 2.341(3) . ?
S1 Cu1A 2.382(3) . ?
S1 Cu1A 2.382(3) 2 ?
S1 Cu9 2.093(3) . ?
S1 Cu9 2.093(3) 2 ?
S1 Cu9 2.093(3) 3 ?
S1 Cu1 2.299(5) 2 ?
S1 Cu1 2.299(5) . ?
S1 Cu1 2.299(5) 3 ?
S4 C010 1.848(8) . ?
S4 Cu4 2.338(2) . ?
S4 Cu2B 2.262(3) . ?
S4 Cu4A 2.155(3) . ?
S4 Cu5 2.166(3) . ?
S4 Cu2A 2.367(3) . ?
S4 Cu5A 2.303(4) . ?
S4 Cu3A 2.168(5) . ?
S4 Cu2 2.176(9) . ?
S6 C012 1.838(4) . ?
S6 Cu6A 2.372(2) . ?
S6 Cu2B 2.361(3) 14_666 ?
S6 Cu6 2.148(3) 3 ?
S6 Cu2A 2.266(3) 14_666 ?
S6 Cu8 2.137(3) . ?
S6 Cu7 2.278(4) 3 ?
S6 Cu3A 2.220(5) 3 ?
S6 Cu2 2.187(9) 14_666 ?
S12 Cu5B 2.126(4) . ?
S12 Cu5 2.100(3) . ?
S12 Cu8 2.092(3) . ?
S12 Cu14 2.166(7) . ?
S12 Cu12 2.279(4) 3 ?
S12 Cu16 2.157(10) . ?
S12 Cu18 2.124(5) 3 ?
S12 Cu21 2.061(8) 14_666 ?
S12 Cu21 2.014(8) . ?
S12 Cu17 2.104(8) . ?
S12 Cu13 2.047(7) 14_666 ?
S12 Cu15 2.340(11) 14_666 ?
S3 O00W 1.452(13) . ?
S3 C00Z 1.812(5) . ?
S3 O016 1.544(12) . ?
S3 O37 1.364(12) . ?
S3 O00X 1.611(17) . ?
S3 O37A 1.343(14) . ?
S3 O2 1.366(18) . ?
S8 C015 1.805(4) . ?
S8 O017 1.393(12) . ?
S8 O018 1.480(12) . ?
S8 O01H 1.443(12) . ?
S8 O0 1.494(17) . ?
S8 O01I 1.349(17) . ?
S8 O1 1.472(18) . ?
C C00Y 1.521(8) 3 ?
C C00Y 1.521(8) . ?
C C00Y 1.521(8) 2 ?
O00W Cu9 2.091(13) . ?
C00X H00X 1.0000 . ?
C00X C00Y 1.552(10) . ?
C00X C011 1.503(11) 2 ?
C00X C011 1.533(12) . ?
C00Y H00A 0.9900 . ?
C00Y H00B 0.9900 . ?
C00Z C01K 1.542(13) . ?
C00Z C02A 1.561(13) . ?
C00Z C6 1.448(16) . ?
C00Z C01L 1.5499(11) . ?
C00Z C02B 1.5502(10) . ?
C00Z C6A 1.5501(10) . ?
C010 C01I 1.5499(10) . ?
C010 C025 1.5499(11) . ?
C010 C027 1.5497(10) . ?
C010 C8 1.36(4) . ?
C010 C0 1.58(4) . ?
C010 C13 1.46(4) . ?
C011 H01A 0.9900 . ?
C011 H01B 0.9900 . ?
C012 C01S 1.5500(10) . ?
C012 C026 1.5499(11) . ?
C012 C028 1.5498(10) . ?
C012 C26 1.5499(10) . ?
C012 C1G 1.5496(11) . ?
C012 C1H 1.5494(10) . ?
C015 C01Q 1.5486(10) . ?
C015 C02F 1.5452(10) . ?
C015 C14 1.5483(10) . ?
C015 C14A 1.5501(11) . ?
C015 C15 1.5492(10) . ?
C015 C19 1.5494(11) . ?
O016 Cu6 2.322(11) . ?
O018 Cu5A 2.438(11) . ?
C019 H01C 0.9900 . ?
C019 H01D 0.9900 . ?
C019 C22 1.532(17) . ?
C019 C5 1.384(15) . ?
C01C H01E 0.9900 . ?
C01C H01F 0.9900 . ?
C01C C01U 1.5499(11) . ?
C01C C1 1.5499(10) . ?
C01D H01G 1.0000 . ?
C01D C025 1.5501(10) . ?
C01D C4 1.5499(10) . ?
C01D C62 1.5498(11) . ?
C01F H01H 1.0000 . ?
C01F C01O 1.529(18) . ?
C01F C6 1.569(15) . ?
C01F C7 1.52(2) . ?
O01H Cu8 2.089(9) . ?
C01I H01I 0.9900 . ?
C01I H01J 0.9900 . ?
C01I C01U 1.5499(10) . ?
C01J H01K 1.0000 . ?
C01J C01K 1.545(12) . ?
C01J C01O 1.515(16) . ?
C01J C023 1.520(14) . ?
C01K H01L 0.9900 . ?
C01K H01M 0.9900 . ?
C01O H01N 0.9900 . ?
C01O H01O 0.9900 . ?
C01Q H01P 0.9900 . ?
C01Q H01Q 0.9900 . ?
C01Q C02G 1.5503(10) . ?
C01R H01R 1.0000 . ?
C01R C01S 1.5499(10) . ?
C01R C01V 1.5497(10) . ?
C01R C024 1.5497(10) . ?
C01S H01S 0.9900 . ?
C01S H01T 0.9900 . ?
C01T H01U 0.9900 . ?
C01T H01V 0.9900 . ?
C01T C2 1.5500(10) . ?
C01T C5 1.567(13) . ?
C01U H01W 1.0000 . ?
C01U C4 1.5498(11) . ?
C01V H01X 0.9900 . ?
C01V H01Y 0.9900 . ?
C01V C021 1.5497(10) . ?
C01X H01Z 0.9900 . ?
C01X H 0.9900 . ?
C01X C25 1.533(15) . ?
C01X C5 1.551(13) . ?
C01Z H01 1.0000 . ?
C01Z C023 1.5499(11) . ?
C01Z C02A 1.590(13) . ?
C01Z C7 1.40(2) . ?
C021 H021 1.0000 . ?
C021 C028 1.5498(10) . ?
C021 C21 1.5496(10) . ?
C023 H02A 0.9900 . ?
C023 H02B 0.9900 . ?
C024 H02C 0.9900 . ?
C024 H02D 0.9900 . ?
C024 C02E 1.5496(10) . ?
C025 H02E 0.9900 . ?
C025 H02F 0.9900 . ?
C026 H02G 0.9900 . ?
C026 H02H 0.9900 . ?
C026 C02E 1.5499(10) . ?
C027 H02I 0.9900 . ?
C027 H02J 0.9900 . ?
C027 C1 1.5500(10) . ?
C028 H02K 0.9900 . ?
C028 H02L 0.9900 . ?
C02A H02M 0.9900 . ?
C02A H02N 0.9900 . ?
C02E H02O 1.0000 . ?
C02E C21 1.5498(10) . ?
C02F H02P 0.9900 . ?
C02F H02Q 0.9900 . ?
C02F C16 1.5463(10) . ?
C02G H02R 1.0000 . ?
C02G C11 1.5506(10) . ?
C02G C17 1.5500(10) . ?
C10 H10 1.0000 . ?
C10 C14 1.5506(10) . ?
C10 C20 1.5507(10) . ?
C10 C17 1.5501(11) . ?
C11 H11A 0.9900 . ?
C11 H11B 0.9900 . ?
C11 C16 1.5489(10) . ?
C14 H14A 0.9900 . ?
C14 H14B 0.9900 . ?
C16 H16 1.0000 . ?
C16 C20 1.5488(10) . ?
C20 H20A 0.9900 . ?
C20 H20B 0.9900 . ?
C17 H17A 0.9900 . ?
C17 H17B 0.9900 . ?
C21 H21A 0.9900 . ?
C21 H21B 0.9900 . ?
C1 H1 1.0000 . ?
C1 C62 1.5499(11) . ?
S5 Cu1B 2.325(3) . ?
S5 Cu4 2.264(2) . ?
S5 Cu6A 2.292(2) . ?
S5 Cu5B 2.222(3) . ?
S5 Cu7 2.317(4) 3 ?
S5 Cu1A 2.328(4) . ?
S5 Cu5A 2.334(3) . ?
S5 Cu1 2.065(6) . ?
S5 C5 1.886(6) . ?
C2 H2 1.0000 . ?
C2 C24 1.497(14) . ?
C2 C18 1.55(2) . ?
C24 H24A 0.9900 . ?
C24 H24B 0.9900 . ?
C24 C25 1.504(15) . ?
C25 H25 1.0000 . ?
C25 C3 1.55(2) . ?
C18 H18A 0.9900 . ?
C18 H18B 0.9900 . ?
C18 C22 1.458(19) . ?
C3 H3A 0.9900 . ?
C3 H3B 0.9900 . ?
C3 C22 1.520(19) . ?
C22 H22 1.0000 . ?
C4 H4A 0.9900 . ?
C4 H4B 0.9900 . ?
C62 H62A 0.9900 . ?
C62 H62B 0.9900 . ?
Cu1B S7 2.531(4) . ?
Cu4 S7 2.592(3) . ?
Cu4 Cu5A 1.498(4) . ?
Cu4 Cu17 2.772(7) . ?
Cu6A Cu8 2.573(3) . ?
Cu6A Cu7 1.504(4) 3 ?
Cu6A Cu1A 2.529(3) . ?
Cu6A S7 2.562(3) 3 ?
Cu5B Cu8 1.711(4) . ?
Cu5B Cu7 1.363(5) 3 ?
Cu5B Cu18 2.823(6) 3 ?
Cu2B Cu8 1.502(4) 15_666 ?
Cu2B Cu7 2.732(4) 14_666 ?
Cu4A S7 2.092(3) . ?
Cu4A Cu3A 1.786(7) . ?
Cu4A Cu13 2.774(7) . ?
Cu4A O00X 2.357(15) . ?
Cu5 Cu2A 1.438(4) . ?
Cu5 Cu8 2.995(4) . ?
Cu6 Cu7 2.602(5) . ?
Cu6 S7 2.085(3) . ?
Cu6 Cu14 2.959(9) 2 ?
Cu2A Cu8 2.652(5) 15_666 ?
Cu2A O1 2.216(16) . ?
Cu8 Cu7 1.281(4) 3 ?
Cu8 Cu2 2.002(14) 14_666 ?
Cu8 Cu14 2.762(7) . ?
Cu8 Cu18 2.775(5) 3 ?
Cu8 Cu21 2.862(9) 14_666 ?
Cu7 Cu5A 2.717(4) 2 ?
Cu7 Cu14 2.922(8) 2 ?
Cu7 Cu12 2.994(5) . ?
Cu7 Cu18 2.638(5) . ?
Cu1A S7 2.514(4) 3 ?
Cu1A O2 2.317(18) 3 ?
S7 Cu9 2.041(3) . ?
S7 Cu14 2.439(11) 2 ?
S7 Cu12 2.467(5) 3 ?
S7 Cu10 2.326(2) . ?
S7 Cu18 2.166(5) . ?
S7 Cu20 2.182(6) . ?
S7 Cu11 2.046(6) . ?
S7 Cu17 2.133(8) . ?
S7 Cu13 2.009(7) . ?
S7 Cu15 2.176(10) . ?
Cu9 Cu1 1.915(9) . ?
Cu9 Cu1 2.017(9) 2 ?
Cu9 Cu10 2.911(4) . ?
Cu9 Cu11 2.779(6) . ?
Cu5A Cu17 2.678(8) . ?
Cu3A Cu13 2.731(8) . ?
C5 C27 1.5494(10) . ?
C5 C01Y 1.5496(11) . ?
C5 C1I 1.5499(10) . ?
Cu14 Cu17 2.669(14) 14_666 ?
Cu14 Cu17 2.321(13) . ?
Cu14 Cu17 2.840(11) 3 ?
Cu12 Cu10 2.199(4) . ?
Cu12 Cu13 2.547(9) . ?
Cu12 Cu13 2.598(9) 2 ?
Cu16 Cu15 2.072(14) . ?
Cu16 Cu15 2.092(14) 14_666 ?
Cu10 Cu18 2.654(5) 2 ?
Cu10 Cu18 2.654(5) . ?
Cu10 Cu18 2.654(5) 3 ?
Cu10 Cu11 0.827(7) . ?
Cu10 Cu17 2.683(8) . ?
Cu10 Cu17 2.683(8) 3 ?
Cu18 Cu20 2.564(10) . ?
Cu18 Cu20 2.539(11) 2 ?
Cu18 Cu20 2.784(9) 15_666 ?
Cu21 Cu21 2.963(7) 14_666 ?
Cu21 Cu21 2.963(7) 15_666 ?
Cu11 Cu17 2.892(10) . ?
C6 H6A 0.9900 . ?
C6 H6B 0.9900 . ?
C7 H7A 0.9900 . ?
C7 H7B 0.9900 . ?
C8 H8A 0.9900 . ?
C8 H8B 0.9900 . ?
C8 C12 1.58(4) . ?
C0 H0A 0.9900 . ?
C0 H0B 0.9900 . ?
C0 C1A 1.48(4) . ?
C1A H1A 1.0000 . ?
C1A C9 1.52(5) . ?
C1A C62A 1.60(5) . ?
C9 H9A 0.9900 . ?
C9 H9B 0.9900 . ?
C9 C12 1.41(5) . ?
C12 H12 1.0000 . ?
C12 C4A 1.39(5) . ?
C62A H62C 0.9900 . ?
C62A H62D 0.9900 . ?
C62A C01E 1.5499(11) . ?
C4A H4AA 0.9900 . ?
C4A H4AB 0.9900 . ?
C4A C01E 1.57(5) . ?
C01E H3 1.0000 . ?
C01E C13 1.50(4) . ?
C13 H13A 0.9900 . ?
C13 H13B 0.9900 . ?
C14A H14C 0.9900 . ?
C14A H14D 0.9900 . ?
C14A C10A 1.44(3) . ?
C15 H15A 0.9900 . ?
C15 H15B 0.9900 . ?
C15 C02H 1.550(16) . ?
C17A H17C 0.9900 . ?
C17A H17D 0.9900 . ?
C17A C10A 1.5498(11) . ?
C17A C02H 1.5499(11) . ?
C10A H10A 1.0000 . ?
C10A C20A 1.5498(11) . ?
C20A H20C 0.9900 . ?
C20A H20D 0.9900 . ?
C20A C16A 1.5499(11) . ?
C11A H11C 0.9900 . ?
C11A H11D 0.9900 . ?
C11A C02H 1.5501(10) . ?
C11A C16A 1.5500(10) . ?
C02H H02S 1.0000 . ?
C19 H19A 0.9900 . ?
C19 H19B 0.9900 . ?
C19 C16A 1.56(2) . ?
C16A H16A 1.0000 . ?
C01L H4 0.9900 . ?
C01L HA 0.9900 . ?
C01L C23 1.5499(11) . ?
C23 H23 1.0000 . ?
C23 C1B 1.5500(11) . ?
C23 C01P 1.5499(11) . ?
C1B H1BA 0.9900 . ?
C1B H1BB 0.9900 . ?
C1B C01{ 1.5500(11) . ?
C01{ H01{ 1.0000 . ?
C01{ C02B 1.5500(10) . ?
C01{ C7A 1.5499(10) . ?
C02B H02T 0.9900 . ?
C02B H02U 0.9900 . ?
C7A H7AA 0.9900 . ?
C7A H7AB 0.9900 . ?
C7A C01G 1.5499(11) . ?
C01G H5 1.0000 . ?
C01G C6A 1.5500(10) . ?
C01G C01P 1.5500(11) . ?
C6A H6AA 0.9900 . ?
C6A H6AB 0.9900 . ?
C01P H6 0.9900 . ?
C01P HB 0.9900 . ?
C26 H26A 0.9900 . ?
C26 H26B 0.9900 . ?
C26 C1C 1.5500(10) . ?
C1C H1C 1.0000 . ?
C1C C01W 1.5500(10) . ?
C1C C21A 1.5500(11) . ?
C01W H7 0.9900 . ?
C01W HC 0.9900 . ?
C01W C1D 1.5498(10) . ?
C1D H1D 1.0000 . ?
C1D C1E 1.5498(10) . ?
C1D C1H 1.5496(10) . ?
C1E H1EA 0.9900 . ?
C1E H1EB 0.9900 . ?
C1E C1F 1.5501(10) . ?
C21A H21C 0.9900 . ?
C21A H21D 0.9900 . ?
C21A C1F 1.5500(11) . ?
C1F H1F 1.0000 . ?
C1F C1G 1.5501(10) . ?
C1G H1GA 0.9900 . ?
C1G H1GB 0.9900 . ?
C1H H1HA 0.9900 . ?
C1H H1HB 0.9900 . ?
C27 H27A 0.9900 . ?
C27 H27B 0.9900 . ?
C27 C22A 1.5491(10) . ?
C01Y H8 0.9900 . ?
C01Y HD 0.9900 . ?
C01Y C25A 1.5500(10) . ?
C1I H1IA 0.9900 . ?
C1I H1IB 0.9900 . ?
C1I C2A 1.5500(10) . ?
C25A H25A 1.0000 . ?
C25A C3A 1.5501(10) . ?
C25A C24A 1.5500(11) . ?
C3A H3AA 0.9900 . ?
C3A H3AB 0.9900 . ?
C3A C22A 1.5496(10) . ?
C22A H22A 1.0000 . ?
C22A C18A 1.5497(10) . ?
C18A H18C 0.9900 . ?
C18A H18D 0.9900 . ?
C18A C2A 1.5501(11) . ?
C2A H2A 1.0000 . ?
C2A C24A 1.5500(11) . ?
C24A H24C 0.9900 . ?
C24A H24D 0.9900 . ?

loop_
_geom_torsion_atom_site_label_1
_geom_torsion_atom_site_label_2
_geom_torsion_atom_site_label_3
_geom_torsion_atom_site_label_4
_geom_torsion
_geom_torsion_site_symmetry_1
_geom_torsion_site_symmetry_2
_geom_torsion_site_symmetry_3
_geom_torsion_site_symmetry_4
_geom_torsion_publ_flag
Cu3 S4 C010 C01I 24.1(7) . . . . ?
Cu3 S4 C010 C025 142.3(6) . . . . ?
Cu3 S4 C010 C027 -98.6(7) . . . . ?
Cu3 S6 C012 C01S -142.0(7) 3 . . . ?
Cu3 S6 C012 C026 -23.6(7) 3 . . . ?
Cu3 S6 C012 C028 101.4(7) 3 . . . ?
S1 C C00Y C00X -180.0(5) . . . . ?
S4 C010 C01I C01U 179.8(7) . . . . ?
S4 C010 C025 C01D 179.6(7) . . . . ?
S4 C010 C027 C1 177.8(7) . . . . ?
S4 C010 C8 C12 -174(2) . . . . ?
S4 C010 C0 C1A 180(2) . . . . ?
S4 C010 C13 C01E -172.5(19) . . . . ?
S4 Cu4 Cu5A S12 -95.65(18) . . . . ?
S4 Cu4 Cu5A O018 64.2(6) . . . . ?
S4 Cu4 Cu5A S5 170.47(11) . . . . ?
S4 Cu4 Cu5A Cu7 -166.6(2) . . . 3 ?
S4 Cu4 Cu5A Cu17 -95.8(2) . . . . ?
S4 Cu4A Cu3A S6 179.7(4) . . . 2 ?
S4 Cu4A Cu3A Cu13 101.6(2) . . . . ?
S4 Cu5 Cu2A S6 -156.5(5) . . . 15_666 ?
S4 Cu5 Cu2A S12 -133.82(14) . . . . ?
S4 Cu5 Cu2A Cu8 -63.9(3) . . . 15_666 ?
S4 Cu5 Cu2A O1 123.7(5) . . . . ?
S6 C012 C01S C01R -177.5(7) . . . . ?
S6 C012 C026 C02E -178.8(7) . . . . ?
S6 C012 C028 C021 -178.1(8) . . . . ?
S6 C012 C26 C1C -178.8(4) . . . . ?
S6 C012 C1G C1F 174.8(4) . . . . ?
S6 C012 C1H C1D -175.4(3) . . . . ?
S12 Cu5B Cu8 S6 -129.1(2) . . . . ?
S12 Cu5B Cu8 Cu2B 52.4(4) . . . 14_666 ?
S12 Cu5B Cu8 Cu7 -129.8(3) . . . 3 ?
S12 Cu5B Cu8 Cu18 -52.14(12) . . . 3 ?
S12 Cu5 Cu2A S4 133.82(14) . . . . ?
S12 Cu5 Cu2A S6 -22.7(5) . . . 15_666 ?
S12 Cu5 Cu2A Cu8 69.9(3) . . . 15_666 ?
S12 Cu5 Cu2A O1 -102.5(5) . . . . ?
S3 C00Z C01K C01J 179.8(6) . . . . ?
S3 C00Z C02A C01Z -176.8(6) . . . . ?
S3 C00Z C6 C01F -178.1(9) . . . . ?
S3 C00Z C01L C23 171.3(13) . . . . ?
S3 C00Z C02B C01{ 178.1(5) . . . . ?
S3 C00Z C6A C01G -179.6(5) . . . . ?
S8 C015 C01Q C02G -179.2(4) . . . . ?
S8 C015 C02F C16 -178.6(4) . . . . ?
S8 C015 C14 C10 177.9(4) . . . . ?
S8 C015 C14A C10A 178.2(19) . . . . ?
S8 C015 C15 C02H -168.1(8) . . . . ?
S8 C015 C19 C16A 164.6(9) . . . . ?
O00W S3 C00Z C01K -63.1(8) . . . . ?
O00W S3 C00Z C02A -178.6(8) . . . . ?
O00W S3 C00Z C6 58.4(10) . . . . ?
O00W S3 O016 Cu6 -92.8(7) . . . . ?
C00Y C C00Y C00X -60.4(8) 3 . . . ?
C00Y C C00Y C00X 60.5(8) 2 . . . ?
C00Y C00X C011 C00X -60.9(9) . . . 3 ?
C00Z S3 O00W Cu9 167.7(5) . . . . ?
C00Z S3 O016 Cu6 151.8(4) . . . . ?
C00Z S3 O00X Cu4A -153.7(4) . . . . ?
C00Z S3 O2 Cu1A 147.9(8) . . . 2 ?
C00Z C01L C23 C1B 71(2) . . . . ?
C00Z C01L C23 C01P -45(3) . . . . ?
C010 C01I C01U C01C 58.5(12) . . . . ?
C010 C01I C01U C4 -59.4(12) . . . . ?
C010 C027 C1 C01C -56.0(13) . . . . ?
C010 C027 C1 C62 62.6(12) . . . . ?
C010 C8 C12 C9 53(4) . . . . ?
C010 C8 C12 C4A -70(4) . . . . ?
C010 C0 C1A C9 -52(4) . . . . ?
C010 C0 C1A C62A 57(3) . . . . ?
C011 C00X C00Y C 60.0(8) . . . . ?
C011 C00X C00Y C -60.9(8) 2 . . . ?
C011 C00X C011 C00X 59.5(10) 2 . . 3 ?
C012 C026 C02E C024 60.4(10) . . . . ?
C012 C026 C02E C21 -60.9(10) . . . . ?
C012 C26 C1C C01W -64.53(18) . . . . ?
C012 C26 C1C C21A 52.3(7) . . . . ?
C015 S8 O017 Cu3 176.9(6) . . . 14_666 ?
C015 S8 O018 Cu5A -153.0(6) . . . . ?
C015 S8 O01H Cu8 -179.4(5) . . . . ?
C015 S8 O1 Cu2A -154.4(9) . . . . ?
C015 C01Q C02G C11 -64.65(17) . . . . ?
C015 C01Q C02G C17 53.6(6) . . . . ?
C015 C02F C16 C11 63.41(16) . . . . ?
C015 C02F C16 C20 -63.35(16) . . . . ?
C015 C14A C10A C17A -57(3) . . . . ?
C015 C14A C10A C20A 61(3) . . . . ?
C015 C15 C02H C17A 61.6(12) . . . . ?
C015 C15 C02H C11A -64.3(12) . . . . ?
C015 C19 C16A C20A -49.8(17) . . . . ?
C015 C19 C16A C11A 64.9(14) . . . . ?
O016 S3 O00W Cu9 53.7(9) . . . . ?
O016 S3 C00Z C01K 55.3(8) . . . . ?
O016 S3 C00Z C02A -60.2(8) . . . . ?
O016 S3 C00Z C6 176.9(9) . . . . ?
O017 S8 C015 C01Q -176.9(6) . . . . ?
O017 S8 C015 C02F -60.7(6) . . . . ?
O017 S8 C015 C14 56.9(7) . . . . ?
O017 S8 O018 Cu5A 90.7(9) . . . . ?
O017 S8 O01H Cu8 -57.2(10) . . . . ?
O018 S8 C015 C01Q 64.4(6) . . . . ?
O018 S8 C015 C02F -179.4(6) . . . . ?
O018 S8 C015 C14 -61.8(6) . . . . ?
O018 S8 O017 Cu3 -68.9(10) . . . 14_666 ?
O018 S8 O01H Cu8 69.1(8) . . . . ?
C01C C01U C4 C01D -58.8(11) . . . . ?
C01C C1 C62 C01D 58.3(11) . . . . ?
O01H S8 C015 C01Q -48.5(6) . . . . ?
O01H S8 C015 C02F 67.7(6) . . . . ?
O01H S8 C015 C14 -174.7(6) . . . . ?
O01H S8 O017 Cu3 54.9(11) . . . 14_666 ?
O01H S8 O018 Cu5A -39.5(9) . . . . ?
C01I C010 C025 C01D -59.8(11) . . . . ?
C01I C010 C027 C1 54.9(11) . . . . ?
C01I C01U C4 C01D 58.5(12) . . . . ?
C01K C00Z C02A C01Z 67.6(9) . . . . ?
C01K C00Z C6 C01F -58.9(13) . . . . ?
C01K C01J C01O C01F 61.3(12) . . . . ?
C01K C01J C023 C01Z -62.3(12) . . . . ?
C01O C01F C6 C00Z 57.6(15) . . . . ?
C01O C01F C7 C01Z -56.7(12) . . . . ?
C01O C01J C01K C00Z -59.2(10) . . . . ?
C01O C01J C023 C01Z 57.8(12) . . . . ?
C01Q C015 C02F C16 -63.28(16) . . . . ?
C01Q C015 C14 C10 57.55(17) . . . . ?
C01Q C02G C11 C16 64.79(17) . . . . ?
C01Q C02G C17 C10 -56.0(12) . . . . ?
C01R C01V C021 C028 59.6(6) . . . . ?
C01R C01V C021 C21 -64.44(18) . . . . ?
C01R C024 C02E C026 -59.0(6) . . . . ?
C01R C024 C02E C21 64.45(18) . . . . ?
C01S C012 C026 C02E -59.2(10) . . . . ?
C01S C012 C028 C021 63.3(11) . . . . ?
C01S C01R C01V C021 -55.6(6) . . . . ?
C01S C01R C024 C02E 57.7(6) . . . . ?
C01T C2 C24 C25 54.9(15) . . . . ?
C01T C2 C18 C22 -61.6(13) . . . . ?
C01U C01C C1 C027 59.0(12) . . . . ?
C01U C01C C1 C62 -58.4(11) . . . . ?
C01V C01R C01S C012 57.0(11) . . . . ?
C01V C01R C024 C02E -64.45(18) . . . . ?
C01V C021 C028 C012 -65.9(11) . . . . ?
C01V C021 C21 C02E 64.45(18) . . . . ?
C01X C25 C3 C22 57.9(13) . . . . ?
C023 C01J C01K C00Z 61.0(11) . . . . ?
C023 C01J C01O C01F -58.6(11) . . . . ?
C023 C01Z C02A C00Z -67.1(11) . . . . ?
C023 C01Z C7 C01F 57.8(12) . . . . ?
C024 C01R C01S C012 -62.1(10) . . . . ?
C024 C01R C01V C021 64.44(18) . . . . ?
C024 C02E C21 C021 -64.45(18) . . . . ?
C025 C010 C01I C01U 58.9(11) . . . . ?
C025 C010 C027 C1 -60.7(11) . . . . ?
C025 C01D C4 C01U -59.0(12) . . . . ?
C025 C01D C62 C1 58.9(12) . . . . ?
C026 C012 C01S C01R 62.3(11) . . . . ?
C026 C012 C028 C021 -54.4(12) . . . . ?
C026 C02E C21 C021 60.0(6) . . . . ?
C027 C010 C01I C01U -57.0(11) . . . . ?
C027 C010 C025 C01D 58.2(11) . . . . ?
C027 C1 C62 C01D -60.8(11) . . . . ?
C028 C012 C01S C01R -58.7(11) . . . . ?
C028 C012 C026 C02E 57.8(11) . . . . ?
C028 C021 C21 C02E -57.1(6) . . . . ?
C02A C00Z C01K C01J -64.3(9) . . . . ?
C02A C00Z C6 C01F 61.5(13) . . . . ?
C02A C01Z C023 C01J 65.3(12) . . . . ?
C02A C01Z C7 C01F -60.6(13) . . . . ?
C02F C015 C01Q C02G 63.87(18) . . . . ?
C02F C015 C14 C10 -63.92(17) . . . . ?
C02F C16 C20 C10 64.11(17) . . . . ?
C02G C11 C16 C02F -64.12(18) . . . . ?
C02G C11 C16 C20 57.33(18) . . . . ?
C11 C02G C17 C10 61.6(12) . . . . ?
C11 C16 C20 C10 -57.33(18) . . . . ?
C14 C015 C01Q C02G -57.60(18) . . . . ?
C14 C015 C02F C16 63.27(16) . . . . ?
C14 C10 C20 C16 -64.83(17) . . . . ?
C14 C10 C17 C02G 56.0(12) . . . . ?
C20 C10 C14 C015 64.71(17) . . . . ?
C20 C10 C17 C02G -61.6(12) . . . . ?
C17 C02G C11 C16 -55.1(5) . . . . ?
C17 C10 C14 C015 -53.5(6) . . . . ?
C17 C10 C20 C16 55.1(5) . . . . ?
C21 C021 C028 C012 54.5(11) . . . . ?
C1 C01C C01U C01I -59.3(11) . . . . ?
C1 C01C C01U C4 58.6(11) . . . . ?
S5 Cu4 Cu5A S4 -170.47(11) . . . . ?
S5 Cu4 Cu5A S12 93.88(18) . . . . ?
S5 Cu4 Cu5A O018 -106.3(6) . . . . ?
S5 Cu4 Cu5A Cu7 22.90(15) . . . 3 ?
S5 Cu4 Cu5A Cu17 93.8(2) . . . . ?
S5 Cu5B Cu8 S6 -5.2(3) . . . . ?
S5 Cu5B Cu8 S12 123.9(2) . . . . ?
S5 Cu5B Cu8 Cu2B 176.3(4) . . . 14_666 ?
S5 Cu5B Cu8 Cu7 -5.8(3) . . . 3 ?
S5 Cu5B Cu8 Cu18 71.78(19) . . . 3 ?
S5 C5 C27 C22A 177.0(5) . . . . ?
S5 C5 C01Y C25A 179.8(5) . . . . ?
S5 C5 C1I C2A -177.2(5) . . . . ?
C2 C01T C5 C019 -61.7(11) . . . . ?
C2 C01T C5 C01X 67.4(10) . . . . ?
C2 C01T C5 S5 176.9(7) . . . . ?
C2 C24 C25 C01X -56.5(15) . . . . ?
C2 C24 C25 C3 62.5(12) . . . . ?
C2 C18 C22 C019 60.2(15) . . . . ?
C2 C18 C22 C3 -57.0(14) . . . . ?
C24 C2 C18 C22 56.4(12) . . . . ?
C24 C25 C3 C22 -61.2(12) . . . . ?
C25 C01X C5 C019 59.9(11) . . . . ?
C25 C01X C5 C01T -68.1(10) . . . . ?
C25 C01X C5 S5 -178.2(8) . . . . ?
C25 C3 C22 C019 -57.5(14) . . . . ?
C25 C3 C22 C18 60.4(14) . . . . ?
C18 C2 C24 C25 -60.2(12) . . . . ?
C22 C019 C5 C01T 60.6(12) . . . . ?
C22 C019 C5 C01X -63.6(13) . . . . ?
C22 C019 C5 S5 178.3(9) . . . . ?
C4 C01D C025 C010 60.8(12) . . . . ?
C4 C01D C62 C1 -59.2(11) . . . . ?
C62 C01D C025 C010 -58.1(12) . . . . ?
C62 C01D C4 C01U 59.5(11) . . . . ?
O37 S3 O00W Cu9 -71.5(9) . . . . ?
O37 S3 C00Z C01K 170.7(8) . . . . ?
O37 S3 C00Z C02A 55.2(9) . . . . ?
O37 S3 C00Z C6 -67.7(10) . . . . ?
O37 S3 O016 Cu6 36.8(7) . . . . ?
Cu1B S1 C C00Y -27.7(3) . . . 3 ?
Cu1B S1 C C00Y 92.3(3) 2 . . 2 ?
Cu1B S1 C C00Y -27.7(3) 3 . . 2 ?
Cu1B S1 C C00Y -147.7(3) . . . 2 ?
Cu1B S1 C C00Y 92.3(3) . . . . ?
Cu1B S1 C C00Y -27.7(3) 2 . . . ?
Cu1B S1 C C00Y 92.3(3) 3 . . 3 ?
Cu1B S1 C C00Y -147.7(3) 3 . . . ?
Cu1B S1 C C00Y -147.7(3) 2 . . 3 ?
Cu4 S4 C010 C01I -96.0(7) . . . . ?
Cu4 S4 C010 C025 22.2(7) . . . . ?
Cu4 S4 C010 C027 141.4(7) . . . . ?
Cu4 S5 C5 C019 -75.6(8) . . . . ?
Cu4 S5 C5 C01T 47.8(6) . . . . ?
Cu4 S5 C5 C01X 159.4(5) . . . . ?
Cu6A S6 C012 C26 173.9(3) . . . . ?
Cu6A S6 C012 C1G 47.1(4) . . . . ?
Cu6A S6 C012 C1H -71.7(3) . . . . ?
Cu6A S5 C5 C27 17.3(4) . . . . ?
Cu6A S5 C5 C01Y -99.1(4) . . . . ?
Cu6A S5 C5 C1I 131.2(4) . . . . ?
Cu4A S4 C010 C8 -11.0(18) . . . . ?
Cu4A S4 C010 C0 -137.0(15) . . . . ?
Cu4A S4 C010 C13 113.0(16) . . . . ?
Cu5 S4 C010 C8 -126.6(17) . . . . ?
Cu5 S4 C010 C0 107.4(15) . . . . ?
Cu5 S4 C010 C13 -2.6(16) . . . . ?
Cu6 S6 C012 C01S -62.6(7) 3 . . . ?
Cu6 S6 C012 C026 55.8(7) 3 . . . ?
Cu6 S6 C012 C028 -179.2(7) 3 . . . ?
Cu2A S4 C010 C8 -167.4(17) . . . . ?
Cu2A S4 C010 C0 66.6(15) . . . . ?
Cu2A S4 C010 C13 -43.3(16) . . . . ?
Cu2A S6 C012 C26 -22.8(4) 14_666 . . . ?
Cu2A S6 C012 C1G -149.6(3) 14_666 . . . ?
Cu2A S6 C012 C1H 91.6(3) 14_666 . . . ?
Cu8 S6 C012 C01S 56.2(7) . . . . ?
Cu8 S6 C012 C026 174.6(6) . . . . ?
Cu8 S6 C012 C028 -60.5(8) . . . . ?
Cu8 S6 C012 C26 -107.6(4) . . . . ?
Cu8 S6 C012 C1G 125.6(3) . . . . ?
Cu8 S6 C012 C1H 6.8(4) . . . . ?
Cu8 Cu5 Cu2A S4 170.90(18) . . . . ?
Cu8 Cu5 Cu2A S6 14.4(6) . . . 15_666 ?
Cu8 Cu5 Cu2A S12 37.09(12) . . . . ?
Cu8 Cu5 Cu2A Cu8 107.0(3) . . . 15_666 ?
Cu8 Cu5 Cu2A O1 -65.4(5) . . . . ?
Cu7 S6 C012 C01S 18.9(7) 3 . . . ?
Cu7 S6 C012 C026 137.3(6) 3 . . . ?
Cu7 S6 C012 C028 -97.7(7) 3 . . . ?
Cu7 S6 C012 C26 -144.8(4) 3 . . . ?
Cu7 S6 C012 C1G 88.3(4) 3 . . . ?
Cu7 S6 C012 C1H -30.5(4) 3 . . . ?
Cu7 S5 C5 C019 43.5(8) 3 . . . ?
Cu7 S5 C5 C01T 166.9(5) 3 . . . ?
Cu7 S5 C5 C01X -81.5(6) 3 . . . ?
Cu7 S5 C5 C27 -24.1(4) 3 . . . ?
Cu7 S5 C5 C01Y -140.5(4) 3 . . . ?
Cu7 S5 C5 C1I 89.9(4) 3 . . . ?
Cu7 Cu5B Cu8 S6 0.6(3) 3 . . . ?
Cu7 Cu5B Cu8 S12 129.8(3) 3 . . . ?
Cu7 Cu5B Cu8 Cu2B -177.9(5) 3 . . 14_666 ?
Cu7 Cu5B Cu8 Cu18 77.6(3) 3 . . 3 ?
Cu1A S1 C C00Y -101.5(3) 2 . . 3 ?
Cu1A S1 C C00Y 18.5(3) 2 . . . ?
Cu1A S1 C C00Y -101.5(3) . . . 2 ?
Cu1A S1 C C00Y 18.5(3) . . . 3 ?
Cu1A S1 C C00Y 138.5(3) 2 . . 2 ?
Cu1A S1 C C00Y 138.5(3) . . . . ?
Cu1A S5 C5 C27 91.0(4) . . . . ?
Cu1A S5 C5 C01Y -25.5(5) . . . . ?
Cu1A S5 C5 C1I -155.1(4) . . . . ?
S7 Cu4 Cu5A S4 96.83(12) . . . . ?
S7 Cu4 Cu5A S12 1.2(2) . . . . ?
S7 Cu4 Cu5A O018 161.0(5) . . . . ?
S7 Cu4 Cu5A S5 -92.70(12) . . . . ?
S7 Cu4 Cu5A Cu7 -69.8(2) . . . 3 ?
S7 Cu4 Cu5A Cu17 1.1(3) . . . . ?
S7 Cu4A Cu3A S4 -131.96(17) . . . . ?
S7 Cu4A Cu3A S6 47.8(4) . . . 2 ?
S7 Cu4A Cu3A Cu13 -30.3(3) . . . . ?
S7 Cu10 Cu11 Au1 99.8(2) . . . . ?
S7 Cu10 Cu11 Au1 -99.7(2) 2 . . . ?
S7 Cu10 Cu11 S7 160.5(5) 2 . . . ?
S7 Cu10 Cu11 Cu9 -46.5(2) . . . . ?
S7 Cu10 Cu11 Cu9 113.9(3) 2 . . . ?
S7 Cu10 Cu11 Cu17 35.9(4) . . . . ?
S7 Cu10 Cu11 Cu17 -163.6(2) 2 . . . ?
Cu9 S1 C C00Y 56.3(3) 2 . . 2 ?
Cu9 S1 C C00Y -63.7(3) . . . 3 ?
Cu9 S1 C C00Y 56.3(3) 3 . . 3 ?
Cu9 S1 C C00Y -63.7(3) 2 . . . ?
Cu9 S1 C C00Y 56.3(3) . . . . ?
Cu9 S1 C C00Y 176.3(3) 2 . . 3 ?
Cu9 S1 C C00Y -63.7(3) 3 . . 2 ?
Cu9 S1 C C00Y 176.3(3) . . . 2 ?
Cu9 S1 C C00Y 176.3(3) 3 . . . ?
Cu5A S4 C010 C01I -136.7(6) . . . . ?
Cu5A S4 C010 C025 -18.5(7) . . . . ?
Cu5A S4 C010 C027 100.6(7) . . . . ?
Cu5A S5 C5 C019 -34.5(8) . . . . ?
Cu5A S5 C5 C01T 88.8(6) . . . . ?
Cu5A S5 C5 C01X -159.6(5) . . . . ?
Cu3A S4 C010 C8 43.6(18) . . . . ?
Cu3A S4 C010 C0 -82.4(15) . . . . ?
Cu3A S4 C010 C13 167.6(16) . . . . ?
Cu3A S6 C012 C26 80.6(4) 3 . . . ?
Cu3A S6 C012 C1G -46.3(4) 3 . . . ?
Cu3A S6 C012 C1H -165.1(3) 3 . . . ?
Cu2 S4 C010 C01I 125.0(8) . . . . ?
Cu2 S4 C010 C025 -116.8(8) . . . . ?
Cu2 S4 C010 C027 2.3(9) . . . . ?
Cu2 S6 C012 C01S 118.6(8) 14_666 . . . ?
Cu2 S6 C012 C026 -123.0(8) 14_666 . . . ?
Cu2 S6 C012 C028 1.9(9) 14_666 . . . ?
Cu1 S1 C C00Y -5.4(4) . . . 3 ?
Cu1 S1 C C00Y 114.6(4) . . . . ?
Cu1 S1 C C00Y 114.6(4) 2 . . 2 ?
Cu1 S1 C C00Y -125.4(4) . . . 2 ?
Cu1 S1 C C00Y -5.4(4) 2 . . . ?
Cu1 S1 C C00Y -5.4(4) 3 . . 2 ?
Cu1 S1 C C00Y -125.4(4) 2 . . 3 ?
Cu1 S1 C C00Y 114.6(4) 3 . . 3 ?
Cu1 S1 C C00Y -125.4(4) 3 . . . ?
Cu1 S5 C5 C019 -176.9(8) . . . . ?
Cu1 S5 C5 C01T -53.6(7) . . . . ?
Cu1 S5 C5 C01X 58.0(7) . . . . ?
C5 C019 C22 C18 -58.3(15) . . . . ?
C5 C019 C22 C3 59.7(15) . . . . ?
C5 C01T C2 C24 -59.6(13) . . . . ?
C5 C01T C2 C18 56.5(11) . . . . ?
C5 C01X C25 C24 61.9(13) . . . . ?
C5 C01X C25 C3 -53.3(11) . . . . ?
C5 C27 C22A C3A 64.29(17) . . . . ?
C5 C27 C22A C18A -64.33(17) . . . . ?
C5 C01Y C25A C3A -64.56(18) . . . . ?
C5 C01Y C25A C24A 46.7(11) . . . . ?
C5 C1I C2A C18A 64.58(18) . . . . ?
C5 C1I C2A C24A -46.7(11) . . . . ?
Cu18 Cu5B Cu8 S6 -77.0(2) 3 . . . ?
Cu18 Cu5B Cu8 S12 52.14(12) 3 . . . ?
Cu18 Cu5B Cu8 Cu2B 104.5(4) 3 . . 14_666 ?
Cu18 Cu5B Cu8 Cu7 -77.6(3) 3 . . 3 ?
Cu17 Cu4 Cu5A S4 95.8(2) . . . . ?
Cu17 Cu4 Cu5A S12 0.1(3) . . . . ?
Cu17 Cu4 Cu5A O018 159.9(6) . . . . ?
Cu17 Cu4 Cu5A S5 -93.8(2) . . . . ?
Cu17 Cu4 Cu5A Cu7 -70.9(3) . . . 3 ?
Cu17 Cu10 Cu11 Au1 -50.8(6) 3 . . . ?
Cu17 Cu10 Cu11 Au1 63.9(2) . . . . ?
Cu17 Cu10 Cu11 S7 -35.9(4) . . . . ?
Cu17 Cu10 Cu11 S7 -150.5(5) 3 . . . ?
Cu17 Cu10 Cu11 Cu9 -82.4(2) . . . . ?
Cu17 Cu10 Cu11 Cu9 162.9(5) 3 . . . ?
Cu17 Cu10 Cu11 Cu17 -114.6(7) 3 . . . ?
Cu13 Cu4A Cu3A S4 -101.6(2) . . . . ?
Cu13 Cu4A Cu3A S6 78.1(3) . . . 2 ?
O0 S8 C015 C14A 58.3(15) . . . . ?
O0 S8 C015 C15 178.7(10) . . . . ?
O0 S8 C015 C19 -56.1(12) . . . . ?
O0 S8 O1 Cu2A 87.8(13) . . . . ?
O01I S8 C015 C14A 179.0(15) . . . . ?
O01I S8 C015 C15 -60.6(11) . . . . ?
O01I S8 C015 C19 64.6(12) . . . . ?
O01I S8 O1 Cu2A -38.4(15) . . . . ?
O1 S8 C015 C14A -59.2(15) . . . . ?
O1 S8 C015 C15 61.1(11) . . . . ?
O1 S8 C015 C19 -173.6(12) . . . . ?
O00X S3 C00Z C01L 160.0(13) . . . . ?
O00X S3 C00Z C02B 46.7(8) . . . . ?
O00X S3 C00Z C6A -69.4(8) . . . . ?
O00X S3 O2 Cu1A -100.3(11) . . . 2 ?
O00X Cu4A Cu3A S4 93.8(5) . . . . ?
O00X Cu4A Cu3A S6 -86.5(6) . . . 2 ?
O00X Cu4A Cu3A Cu13 -164.6(6) . . . . ?
O37A S3 C00Z C01L 52.0(15) . . . . ?
O37A S3 C00Z C02B -61.2(10) . . . . ?
O37A S3 C00Z C6A -177.4(10) . . . . ?
O37A S3 O00X Cu4A -40.8(8) . . . . ?
O37A S3 O2 Cu1A 19.4(16) . . . 2 ?
O2 S3 C00Z C01L -84.2(14) . . . . ?
O2 S3 C00Z C02B 162.6(9) . . . . ?
O2 S3 C00Z C6A 46.4(10) . . . . ?
O2 S3 O00X Cu4A 91.2(9) . . . . ?
C6 C00Z C01K C01J 58.9(11) . . . . ?
C6 C00Z C02A C01Z -55.1(10) . . . . ?
C6 C01F C01O C01J -58.1(14) . . . . ?
C6 C01F C7 C01Z 58.5(14) . . . . ?
C7 C01F C01O C01J 55.3(12) . . . . ?
C7 C01F C6 C00Z -58.3(14) . . . . ?
C7 C01Z C023 C01J -57.7(12) . . . . ?
C7 C01Z C02A C00Z 54.4(11) . . . . ?
C8 C010 C0 C1A 62(3) . . . . ?
C8 C010 C13 C01E -55(3) . . . . ?
C8 C12 C4A C01E 59(4) . . . . ?
C0 C010 C8 C12 -57(3) . . . . ?
C0 C010 C13 C01E 78(3) . . . . ?
C0 C1A C9 C12 58(4) . . . . ?
C0 C1A C62A C01E -58(4) . . . . ?
C1A C9 C12 C8 -56(5) . . . . ?
C1A C9 C12 C4A 62(5) . . . . ?
C1A C62A C01E C4A -58(4) . . . . ?
C1A C62A C01E C13 61(4) . . . . ?
C9 C1A C62A C01E 54(4) . . . . ?
C9 C12 C4A C01E -63(4) . . . . ?
C12 C4A C01E C62A 60(4) . . . . ?
C12 C4A C01E C13 -49(4) . . . . ?
C62A C1A C9 C12 -53(4) . . . . ?
C62A C01E C13 C010 -71(3) . . . . ?
C4A C01E C13 C010 40(3) . . . . ?
C13 C010 C8 C12 70(3) . . . . ?
C13 C010 C0 C1A -71(3) . . . . ?
C14A C015 C15 C02H -51.7(14) . . . . ?
C14A C015 C19 C16A 53.2(15) . . . . ?
C14A C10A C20A C16A -45(2) . . . . ?
C15 C015 C14A C10A 53(2) . . . . ?
C15 C015 C19 C16A -64.8(14) . . . . ?
C17A C10A C20A C16A 80(2) . . . . ?
C10A C17A C02H C15 -60.8(19) . . . . ?
C10A C17A C02H C11A 62.5(17) . . . . ?
C10A C20A C16A C11A -75.1(18) . . . . ?
C10A C20A C16A C19 43(2) . . . . ?
C02H C17A C10A C14A 57(2) . . . . ?
C02H C17A C10A C20A -67.5(19) . . . . ?
C02H C11A C16A C20A 63.7(12) . . . . ?
C02H C11A C16A C19 -65.0(14) . . . . ?
C19 C015 C14A C10A -64(2) . . . . ?
C19 C015 C15 C02H 64.5(12) . . . . ?
C16A C11A C02H C15 64.7(12) . . . . ?
C16A C11A C02H C17A -62.7(12) . . . . ?
C01L C00Z C02B C01{ 65.5(9) . . . . ?
C01L C00Z C6A C01G -57.4(11) . . . . ?
C01L C23 C1B C01{ -69(2) . . . . ?
C01L C23 C01P C01G 54(3) . . . . ?
C23 C1B C01{ C02B 63(2) . . . . ?
C23 C1B C01{ C7A -55(2) . . . . ?
C1B C23 C01P C01G -57(2) . . . . ?
C1B C01{ C02B C00Z -56.7(12) . . . . ?
C1B C01{ C7A C01G 51.9(11) . . . . ?
C01{ C7A C01G C6A 64.50(18) . . . . ?
C01{ C7A C01G C01P -55.9(11) . . . . ?
C02B C00Z C01L C23 -75.0(17) . . . . ?
C02B C00Z C6A C01G 64.55(18) . . . . ?
C02B C01{ C7A C01G -64.50(18) . . . . ?
C7A C01{ C02B C00Z 64.53(18) . . . . ?
C7A C01G C6A C00Z -64.53(18) . . . . ?
C7A C01G C01P C23 61(2) . . . . ?
C6A C00Z C01L C23 47(2) . . . . ?
C6A C00Z C02B C01{ -64.56(18) . . . . ?
C6A C01G C01P C23 -59(2) . . . . ?
C01P C23 C1B C01{ 55(2) . . . . ?
C01P C01G C6A C00Z 58.9(12) . . . . ?
C26 C012 C1G C1F 57.73(18) . . . . ?
C26 C012 C1H C1D -64.40(16) . . . . ?
C26 C1C C01W C1D 64.53(17) . . . . ?
C26 C1C C21A C1F -61(2) . . . . ?
C1C C01W C1D C1E 57.70(18) . . . . ?
C1C C01W C1D C1H -64.47(17) . . . . ?
C1C C21A C1F C1E -54(2) . . . . ?
C1C C21A C1F C1G 61(2) . . . . ?
C01W C1C C21A C1F 54(2) . . . . ?
C01W C1D C1E C1F -57.69(18) . . . . ?
C01W C1D C1H C012 64.40(16) . . . . ?
C1D C1E C1F C21A 50.2(8) . . . . ?
C1D C1E C1F C1G -64.56(17) . . . . ?
C1E C1D C1H C012 -64.39(16) . . . . ?
C1E C1F C1G C012 64.54(17) . . . . ?
C21A C1C C01W C1D -50.2(8) . . . . ?
C21A C1F C1G C012 -52.3(7) . . . . ?
C1G C012 C26 C1C -57.74(18) . . . . ?
C1G C012 C1H C1D 64.39(16) . . . . ?
C1H C012 C26 C1C 64.47(17) . . . . ?
C1H C012 C1G C1F -64.47(17) . . . . ?
C1H C1D C1E C1F 64.49(17) . . . . ?
C27 C5 C01Y C25A 64.43(18) . . . . ?
C27 C5 C1I C2A -64.43(18) . . . . ?
C27 C22A C18A C2A 64.43(18) . . . . ?
C01Y C5 C27 C22A -64.29(17) . . . . ?
C01Y C5 C1I C2A 57.66(18) . . . . ?
C01Y C25A C3A C22A 64.55(18) . . . . ?
C01Y C25A C24A C2A -44(3) . . . . ?
C1I C5 C27 C22A 64.30(17) . . . . ?
C1I C5 C01Y C25A -57.65(18) . . . . ?
C1I C2A C24A C25A 44(3) . . . . ?
C25A C3A C22A C27 -64.41(18) . . . . ?
C25A C3A C22A C18A 57.72(18) . . . . ?
C3A C25A C24A C2A 71(2) . . . . ?
C3A C22A C18A C2A -57.70(18) . . . . ?
C22A C18A C2A C1I -64.56(18) . . . . ?
C22A C18A C2A C24A 54.8(6) . . . . ?
C18A C2A C24A C25A -71(2) . . . . ?
C24A C25A C3A C22A -54.8(6) . . . . ?

loop_
_smtbx_masks_void_nr
_smtbx_masks_void_average_x
_smtbx_masks_void_average_y
_smtbx_masks_void_average_z
_smtbx_masks_void_volume
_smtbx_masks_void_count_electrons
_smtbx_masks_void_content
1 0.000 0.000 0.000 1227.3 259.9 ?
2 0.000 0.500 0.500 1227.3 259.9 ?
3 0.108 0.694 0.721 16.0 0.0 ?
4 0.108 0.806 0.221 16.0 0.2 ?
5 0.194 0.721 0.392 16.0 0.3 ?
6 0.194 0.779 0.892 16.0 0.0 ?
7 0.221 0.108 0.806 16.0 0.5 ?
8 0.221 0.392 0.306 16.0 0.0 ?
9 0.279 0.608 0.806 16.0 0.0 ?
10 0.279 0.892 0.306 16.0 0.3 ?
11 0.500 0.500 0.000 1227.3 259.9 ?
12 0.500 1.000 0.500 1227.3 259.9 ?
13 0.306 0.221 0.392 16.0 0.0 ?
14 0.306 0.279 0.892 16.0 0.6 ?
15 0.392 0.194 0.721 16.0 0.2 ?
16 0.392 0.306 0.221 16.0 0.0 ?
17 0.608 0.694 0.779 16.0 0.3 ?
18 0.608 0.806 0.279 16.0 0.0 ?
19 0.694 0.721 0.108 16.0 0.0 ?
20 0.694 0.779 0.608 16.0 0.0 ?
21 0.721 0.108 0.694 16.0 0.0 ?
22 0.721 0.392 0.194 16.0 0.0 ?
23 0.779 0.608 0.694 16.0 0.3 ?
24 0.779 0.892 0.194 16.0 0.0 ?
25 0.806 0.221 0.108 16.0 0.3 ?
26 0.806 0.279 0.608 16.0 0.0 ?
27 0.892 0.194 0.779 16.0 0.0 ?
28 0.892 0.306 0.279 16.0 0.4 ?
